data_7032588
loop_
_publ_author_name
'Huang, Fang'
'Xing, Qifeng'
'Liang, Tongling'
'Flisak, Zygmunt'
'Ye, Bin'
'Hu, Xinquan'
'Yang, Wenhong'
'Sun, Wen-Hua'

_publ_section_title
;
 2-(1-Aryliminoethyl)-9-arylimino-5,6,7,8-tetrahydrocycloheptapyridyl
 iron(ii) dichloride: synthesis, characterization, and the highly active
 and tunable active species in ethylene polymerization.
;
_journal_issue 44
_journal_name_full 'Dalton transactions (Cambridge, England : 2003)'
_journal_page_first 16818
_journal_page_last 16829
_journal_paper_doi 10.1039/c4dt02102a
_journal_volume 43
_journal_year 2014
_chemical_formula_sum 'C32 H39 Cl2 Fe N3'
_chemical_formula_weight 592.41
_chemical_name_systematic
;
 ?
;
_space_group_IT_number 9
_symmetry_cell_setting monoclinic
_symmetry_space_group_name_Hall 'C -2yc'
_symmetry_space_group_name_H-M 'C 1 c 1'
_atom_sites_solution_hydrogens geom
_atom_sites_solution_primary direct
_atom_sites_solution_secondary difmap
_audit_creation_method SHELXL-97
_cell_angle_alpha 90.00
_cell_angle_beta 99.36(3)
_cell_angle_gamma 90.00
_cell_formula_units_Z 32
_cell_length_a 38.289(8)
_cell_length_b 34.676(7)
_cell_length_c 18.386(4)
_cell_measurement_temperature 173(2)
_cell_measurement_theta_max 25.00
_cell_measurement_theta_min .80
_cell_volume 24086(9)
_computing_cell_refinement 'CrystalClear (Rigaku Inc., 2007)'
_computing_data_collection 'CrystalClear (Rigaku Inc., 2007)'
_computing_data_reduction 'CrystalClear (Rigaku Inc., 2007)'
_computing_molecular_graphics 'XP in Siemens SHELXTL (Sheldrick, 1994)'
_computing_publication_material 'SHELX97 (Sheldrick, 1997)'
_computing_structure_refinement 'SHELXL-97 (Sheldrick, 1997)'
_computing_structure_solution 'SHELXS-97 (Sheldrick, 1990)'
_diffrn_ambient_temperature 173(2)
_diffrn_measured_fraction_theta_full 0.998
_diffrn_measured_fraction_theta_max 0.998
_diffrn_measurement_device_type 'Saturn724+ CCD'
_diffrn_measurement_method '\w scans at fixed \c = 45\%'
_diffrn_radiation_monochromator graphite
_diffrn_radiation_source 'fine-focus sealed tube'
_diffrn_radiation_type MoK\a
_diffrn_radiation_wavelength 0.71073
_diffrn_reflns_av_R_equivalents 0.0624
_diffrn_reflns_av_sigmaI/netI 0.0932
_diffrn_reflns_limit_h_max 45
_diffrn_reflns_limit_h_min -45
_diffrn_reflns_limit_k_max 41
_diffrn_reflns_limit_k_min -41
_diffrn_reflns_limit_l_max 21
_diffrn_reflns_limit_l_min -21
_diffrn_reflns_number 71381
_diffrn_reflns_theta_full 25.00
_diffrn_reflns_theta_max 25.00
_diffrn_reflns_theta_min 0.80
_diffrn_standards_decay_% none
_diffrn_standards_interval_count none
_diffrn_standards_interval_time none
_diffrn_standards_number none
_exptl_absorpt_coefficient_mu 0.704
_exptl_absorpt_correction_T_max 1.0000
_exptl_absorpt_correction_T_min 0.4963
_exptl_absorpt_correction_type empirical
_exptl_absorpt_process_details 'SADABS (Sheldrick, 1996)'
_exptl_crystal_colour blue
_exptl_crystal_density_diffrn 1.307
_exptl_crystal_density_method 'not measured'
_exptl_crystal_description block
_exptl_crystal_F_000 9984
_exptl_crystal_size_max 0.606
_exptl_crystal_size_mid 0.394
_exptl_crystal_size_min 0.385
_refine_diff_density_max 0.865
_refine_diff_density_min -0.537
_refine_diff_density_rms 0.098
_refine_ls_abs_structure_details 'Flack H D (1983), Acta Cryst. A39, 876-881'
_refine_ls_abs_structure_Flack 0.49(2)
_refine_ls_extinction_method none
_refine_ls_goodness_of_fit_ref 1.092
_refine_ls_hydrogen_treatment constr
_refine_ls_matrix_type full
_refine_ls_number_parameters 2777
_refine_ls_number_reflns 40384
_refine_ls_number_restraints 3665
_refine_ls_restrained_S_all 1.099
_refine_ls_R_factor_gt 0.0977
_refine_ls_shift/su_max 0.051
_refine_ls_shift/su_mean 0.002
_refine_ls_structure_factor_coef Fsqd
_refine_ls_weighting_details 'calc w=1/[\s^2^(Fo^2^)+(0.0787P)^2^+163.3011P] where P=(Fo^2^+2Fc^2^)/3'
_refine_ls_weighting_scheme calc
_refine_ls_wR_factor_gt 0.2150
_refine_ls_wR_factor_ref 0.2499
_reflns_number_gt 30759
_reflns_number_total 40384
_reflns_threshold_expression >2sigma(I)
_cod_data_source_file c4dt02102a1.cif
_cod_data_source_block F2
_cod_depositor_comments 'Adding full bibliography for 7032586--7032588.cif.'
_cod_original_cell_volume 24087(8)
_cod_original_sg_symbol_H-M Cc
_cod_database_code 7032588
_refine_ls_r_factor_ref 0.1249

loop_
_symmetry_equiv_pos_as_xyz
'x, y, z'
'x, -y, z+1/2'
'x+1/2, y+1/2, z'
'x+1/2, -y+1/2, z+1/2'

loop_
_atom_site_label
_atom_site_type_symbol
_atom_site_fract_x
_atom_site_fract_y
_atom_site_fract_z
_atom_site_U_iso_or_equiv
_atom_site_adp_type
_atom_site_occupancy
_atom_site_symmetry_multiplicity
_atom_site_calc_flag
_atom_site_refinement_flags
Fe1 Fe 0.52130(4) 1.01231(4) 0.27849(7) 0.0307(3) Uani 1 1 d U
Fe2 Fe 0.51031(4) 0.25070(4) 0.27565(8) 0.0337(3) Uani 1 1 d U
Fe3 Fe 0.51102(4) 0.76366(5) 0.27240(8) 0.0365(3) Uani 1 1 d U
Fe7 Fe 0.26640(4) 0.35932(4) 0.51877(8) 0.0349(4) Uani 1 1 d U
Fe8 Fe 0.26856(4) 0.62305(5) 0.52281(8) 0.0347(3) Uani 1 1 d U
Cl2 Cl 0.55197(8) 1.02450(10) 0.39187(15) 0.0505(8) Uani 1 1 d U
Cl1 Cl 0.47914(8) 1.05593(8) 0.22220(16) 0.0466(7) Uani 1 1 d U
Cl6 Cl 0.54108(8) 0.76962(11) 0.38714(16) 0.0541(8) Uani 1 1 d U
Cl5 Cl 0.47160(8) 0.81204(10) 0.22517(19) 0.0581(8) Uani 1 1 d U
Cl4 Cl 0.54279(9) 0.26221(13) 0.38728(16) 0.0690(10) Uani 1 1 d U
Cl16 Cl 0.31377(8) 0.58074(9) 0.5650(2) 0.0600(8) Uani 1 1 d U
Cl13 Cl 0.23316(9) 0.35702(14) 0.40606(17) 0.0691(11) Uani 1 1 d U
Cl14 Cl 0.30537(9) 0.30867(9) 0.5589(2) 0.0603(8) Uani 1 1 d U
Cl15 Cl 0.23789(9) 0.61222(12) 0.40882(17) 0.0609(9) Uani 1 1 d U
Cl3 Cl 0.46429(8) 0.29229(9) 0.2346(2) 0.0607(8) Uani 1 1 d U
N1 N 0.5631(2) 1.0224(3) 0.2108(5) 0.042(2) Uani 1 1 d U
N2 N 0.5106(2) 0.9752(2) 0.1868(4) 0.0287(16) Uani 1 1 d U
C7 C 0.4829(3) 0.9523(3) 0.1812(6) 0.0354(19) Uani 1 1 d U
N5 N 0.4996(2) 0.2177(2) 0.1817(4) 0.0328(17) Uani 1 1 d U
N3 N 0.4843(2) 0.9679(2) 0.3065(5) 0.0324(17) Uani 1 1 d U
C194 C 0.2315(3) 0.3607(3) 0.6518(6) 0.041(2) Uani 1 1 d U
N12 N 0.4738(2) 0.7183(3) 0.2944(5) 0.0413(19) Uani 1 1 d U
C13 C 0.5922(3) 1.0468(4) 0.2367(7) 0.049(2) Uani 1 1 d U
C226 C 0.2345(3) 0.6172(3) 0.6562(6) 0.040(2) Uani 1 1 d U
N23 N 0.28204(18) 0.3881(2) 0.6167(5) 0.0294(16) Uani 1 1 d U
C2 C 0.5576(3) 1.0085(3) 0.1461(7) 0.042(2) Uani 1 1 d U
N21 N 0.2284(2) 0.6035(2) 0.5903(5) 0.0341(18) Uani 1 1 d U
N24 N 0.2243(2) 0.3493(3) 0.5840(5) 0.0362(18) Uani 1 1 d U
C87 C 0.5865(3) 0.7912(3) 0.2377(6) 0.041(2) Uani 1 1 d U
N20 N 0.2777(2) 0.6566(2) 0.6187(5) 0.0407(19) Uani 1 1 d U
C254 C 0.2047(3) 0.5378(3) 0.5749(6) 0.038(2) Uani 1 1 d U
C195 C 0.2646(3) 0.3821(3) 0.6744(6) 0.0325(19) Uani 1 1 d U
N4 N 0.5490(2) 0.2674(3) 0.2079(5) 0.0415(19) Uani 1 1 d U
N10 N 0.5541(2) 0.7724(3) 0.2067(5) 0.0362(18) Uani 1 1 d U
C204 C 0.3123(2) 0.4085(3) 0.6242(5) 0.0355(19) Uani 1 1 d U
C248 C 0.1694(3) 0.5922(3) 0.5211(6) 0.039(2) Uani 1 1 d U
C6 C 0.4683(3) 0.9343(3) 0.1168(6) 0.040(2) Uani 1 1 d U
C18A C 0.6239(3) 0.9874(4) 0.2939(8) 0.062(3) Uani 1 1 d U
H18A H 0.6348 0.9820 0.3455 0.074 Uiso 1 1 calc R
H18B H 0.5996 0.9767 0.2855 0.074 Uiso 1 1 calc R
C205 C 0.3094(3) 0.4155(3) 0.4232(6) 0.044(2) Uani 1 1 d U
N11 N 0.4981(2) 0.7316(3) 0.1764(4) 0.0398(19) Uani 1 1 d U
C8 C 0.4696(3) 0.9467(3) 0.2535(6) 0.037(2) Uani 1 1 d U
C44 C 0.4752(3) 0.1904(3) 0.1737(6) 0.040(2) Uani 1 1 d U
C227 C 0.2610(3) 0.6459(3) 0.6753(6) 0.0349(19) Uani 1 1 d U
C18 C 0.6229(3) 1.0307(4) 0.2797(7) 0.059(3) Uani 1 1 d U
C252 C 0.1474(3) 0.5281(3) 0.5031(6) 0.041(2) Uani 1 1 d U
H252 H 0.1291 0.5107 0.4832 0.049 Uiso 1 1 calc R
C77 C 0.4656(3) 0.7123(3) 0.3678(6) 0.043(2) Uani 1 1 d U
C1 C 0.5814(3) 1.0144(5) 0.0887(7) 0.062(4) Uani 1 1 d U
H1A H 0.6021 1.0297 0.1100 0.094 Uiso 1 1 calc R
H1B H 0.5683 1.0281 0.0461 0.094 Uiso 1 1 calc R
H1C H 0.5891 0.9893 0.0727 0.094 Uiso 1 1 calc R
N22 N 0.3047(2) 0.4029(3) 0.4961(5) 0.0392(19) Uani 1 1 d U
C21 C 0.4381(3) 0.9782(4) 0.4656(6) 0.046(2) Uani 1 1 d U
H21 H 0.4174 0.9897 0.4784 0.056 Uiso 1 1 calc R
C20 C 0.4450(2) 0.9837(3) 0.3966(5) 0.0316(18) Uani 1 1 d U
C55 C 0.5786(3) 0.2947(3) 0.2346(6) 0.041(2) Uani 1 1 d U
C23 C 0.4880(3) 0.9386(3) 0.5034(6) 0.043(2) Uani 1 1 d U
H23 H 0.5018 0.9230 0.5397 0.052 Uiso 1 1 calc R
C66 C 0.5478(3) 0.7619(3) 0.1419(6) 0.036(2) Uani 1 1 d U
C38 C 0.4630(3) 0.1705(3) 0.1086(7) 0.046(2) Uani 1 1 d U
C247 C 0.2012(2) 0.5787(3) 0.5638(6) 0.0322(19) Uani 1 1 d U
C20A C 0.4231(3) 1.0102(3) 0.3419(6) 0.042(2) Uani 1 1 d U
H20A H 0.3978 1.0034 0.3384 0.051 Uiso 1 1 calc R
H20B H 0.4299 1.0064 0.2927 0.051 Uiso 1 1 calc R
C57 C 0.6149(3) 0.2375(4) 0.2817(7) 0.057(3) Uani 1 1 d U
H57A H 0.6260 0.2326 0.3334 0.069 Uiso 1 1 calc R
H57B H 0.5921 0.2236 0.2726 0.069 Uiso 1 1 calc R
N6 N 0.4799(2) 0.2009(3) 0.3015(5) 0.0395(19) Uani 1 1 d U
C88 C 0.6147(3) 0.7675(4) 0.2723(7) 0.056(2) Uani 1 1 d U
C35 C 0.5151(3) 0.2269(3) 0.1228(6) 0.042(2) Uani 1 1 d U
C206 C 0.2893(3) 0.4446(3) 0.3896(7) 0.046(2) Uani 1 1 d U
C255 C 0.2399(3) 0.5236(3) 0.6223(7) 0.050(3) Uani 1 1 d U
H25A H 0.2596 0.5288 0.5949 0.060 Uiso 1 1 calc R
H25B H 0.2442 0.5390 0.6683 0.060 Uiso 1 1 calc R
C197 C 0.3110(2) 0.4138(3) 0.7527(5) 0.039(2) Uani 1 1 d U
H197 H 0.3214 0.4220 0.8007 0.047 Uiso 1 1 calc R
C237 C 0.3032(3) 0.6844(3) 0.4243(6) 0.045(2) Uani 1 1 d U
C3 C 0.5270(3) 0.9819(3) 0.1288(5) 0.0303(18) Uani 1 1 d U
C251 C 0.1430(3) 0.5660(3) 0.4916(6) 0.041(2) Uani 1 1 d U
H251 H 0.1218 0.5752 0.4632 0.049 Uiso 1 1 calc R
C78 C 0.4428(3) 0.7344(4) 0.3965(7) 0.056(2) Uani 1 1 d U
C33 C 0.5657(3) 0.2687(4) 0.0832(7) 0.055(3) Uani 1 1 d U
H33A H 0.5497 0.2775 0.0392 0.083 Uiso 1 1 calc R
H33B H 0.5797 0.2468 0.0704 0.083 Uiso 1 1 calc R
H33C H 0.5816 0.2898 0.1025 0.083 Uiso 1 1 calc R
C229 C 0.2952(3) 0.6931(3) 0.7495(6) 0.045(2) Uani 1 1 d U
H229 H 0.3014 0.7058 0.7956 0.054 Uiso 1 1 calc R
C203 C 0.3229(3) 0.4176(3) 0.5537(6) 0.038(2) Uani 1 1 d U
C216 C 0.1888(3) 0.2916(4) 0.5578(7) 0.059(3) Uani 1 1 d U
C232 C 0.3112(3) 0.6964(3) 0.5541(5) 0.0370(19) Uani 1 1 d U
C4 C 0.5151(3) 0.9653(3) 0.0636(6) 0.040(2) Uani 1 1 d U
H4 H 0.5269 0.9699 0.0228 0.048 Uiso 1 1 calc R
C193 C 0.2076(3) 0.3568(4) 0.7120(7) 0.053(3) Uani 1 1 d U
H19A H 0.2020 0.3825 0.7290 0.079 Uiso 1 1 calc R
H19B H 0.2201 0.3420 0.7536 0.079 Uiso 1 1 calc R
H19C H 0.1857 0.3434 0.6914 0.079 Uiso 1 1 calc R
C233 C 0.3350(3) 0.7303(3) 0.5474(7) 0.059(2) Uani 1 1 d U
H23A H 0.3226 0.7542 0.5581 0.070 Uiso 1 1 calc R
H23B H 0.3394 0.7320 0.4959 0.070 Uiso 1 1 calc R
C12 C 0.4328(3) 0.9103(3) 0.1041(7) 0.051(2) Uani 1 1 d U
H12A H 0.4237 0.9081 0.0507 0.061 Uiso 1 1 calc R
H12B H 0.4373 0.8839 0.1242 0.061 Uiso 1 1 calc R
C253 C 0.1784(3) 0.5140(3) 0.5439(6) 0.044(2) Uani 1 1 d U
H253 H 0.1812 0.4869 0.5502 0.052 Uiso 1 1 calc R
C231 C 0.3011(3) 0.6861(3) 0.6232(6) 0.0378(19) Uani 1 1 d U
C70 C 0.4571(3) 0.6902(4) 0.0976(7) 0.069(3) Uani 1 1 d U
C92 C 0.6489(4) 0.8242(4) 0.3024(8) 0.073(3) Uani 1 1 d U
H92 H 0.6704 0.8353 0.3264 0.087 Uiso 1 1 calc R
C200 C 0.3653(3) 0.4807(3) 0.6761(6) 0.049(2) Uani 1 1 d U
H20F H 0.3525 0.4980 0.7057 0.059 Uiso 1 1 calc R
H20G H 0.3901 0.4898 0.6812 0.059 Uiso 1 1 calc R
C17 C 0.6508(3) 1.0567(4) 0.3114(7) 0.064(3) Uani 1 1 d U
H17 H 0.6712 1.0467 0.3421 0.077 Uiso 1 1 calc R
C65 C 0.5717(3) 0.7703(4) 0.0875(7) 0.062(3) Uani 1 1 d U
H65A H 0.5609 0.7899 0.0526 0.093 Uiso 1 1 calc R
H65B H 0.5756 0.7467 0.0607 0.093 Uiso 1 1 calc R
H65C H 0.5945 0.7799 0.1135 0.093 Uiso 1 1 calc R
C93 C 0.6215(4) 0.8480(4) 0.2679(8) 0.070(3) Uani 1 1 d U
H93 H 0.6245 0.8752 0.2674 0.084 Uiso 1 1 calc R
C81 C 0.4381(4) 0.7284(5) 0.4692(8) 0.074(3) Uani 1 1 d U
H81 H 0.4211 0.7434 0.4889 0.088 Uiso 1 1 calc R
C196 C 0.2783(3) 0.3945(3) 0.7434(6) 0.038(2) Uani 1 1 d U
H196 H 0.2661 0.3903 0.7838 0.046 Uiso 1 1 calc R
C36 C 0.5053(3) 0.2098(4) 0.0544(6) 0.048(2) Uani 1 1 d U
H36 H 0.5165 0.2164 0.0136 0.057 Uiso 1 1 calc R
C201 C 0.3480(3) 0.4834(3) 0.5947(5) 0.051(2) Uani 1 1 d U
H20H H 0.3587 0.5053 0.5717 0.062 Uiso 1 1 calc R
H20I H 0.3225 0.4889 0.5922 0.062 Uiso 1 1 calc R
C213 C 0.3526(3) 0.3606(3) 0.4193(6) 0.054(3) Uani 1 1 d U
H21A H 0.3361 0.3386 0.4192 0.064 Uiso 1 1 calc R
H21B H 0.3611 0.3673 0.4715 0.064 Uiso 1 1 calc R
C16 C 0.6484(4) 1.0934(5) 0.2985(8) 0.076(3) Uani 1 1 d U
H16 H 0.6669 1.1103 0.3196 0.092 Uiso 1 1 calc R
C19 C 0.4747(2) 0.9645(3) 0.3791(5) 0.0315(18) Uani 1 1 d U
C228 C 0.2715(3) 0.6625(3) 0.7443(6) 0.046(2) Uani 1 1 d U
H228 H 0.2627 0.6533 0.7865 0.055 Uiso 1 1 calc R
C5 C 0.4853(3) 0.9412(3) 0.0556(7) 0.047(2) Uani 1 1 d U
H5 H 0.4767 0.9297 0.0093 0.057 Uiso 1 1 calc R
C39 C 0.4334(3) 0.1406(4) 0.0973(7) 0.061(3) Uani 1 1 d U
H39A H 0.4421 0.1158 0.1200 0.073 Uiso 1 1 calc R
H39B H 0.4254 0.1363 0.0440 0.073 Uiso 1 1 calc R
C45 C 0.4790(3) 0.1893(3) 0.3778(6) 0.043(2) Uani 1 1 d U
C74 C 0.4242(4) 0.6746(5) 0.2408(8) 0.077(3) Uani 1 1 d U
H74A H 0.4309 0.6475 0.2339 0.092 Uiso 1 1 calc R
H74B H 0.4155 0.6770 0.2884 0.092 Uiso 1 1 calc R
C43 C 0.4646(3) 0.1808(3) 0.2485(6) 0.042(2) Uani 1 1 d U
C211 C 0.3323(3) 0.4043(4) 0.3114(6) 0.051(2) Uani 1 1 d U
H211 H 0.3465 0.3902 0.2829 0.062 Uiso 1 1 calc R
C62 C 0.5717(3) 0.3344(3) 0.2229(7) 0.050(2) Uani 1 1 d U
C223 C 0.1668(3) 0.3975(4) 0.5188(7) 0.058(3) Uani 1 1 d U
H22A H 0.1621 0.4084 0.5661 0.069 Uiso 1 1 calc R
H22B H 0.1916 0.4040 0.5143 0.069 Uiso 1 1 calc R
C67 C 0.5144(3) 0.7395(3) 0.1199(6) 0.045(2) Uani 1 1 d U
C24A C 0.5298(3) 0.9223(3) 0.4129(7) 0.053(3) Uani 1 1 d U
H24A H 0.5484 0.9231 0.4571 0.063 Uiso 1 1 calc R
H24B H 0.5389 0.9362 0.3729 0.063 Uiso 1 1 calc R
C242 C 0.3078(3) 0.7003(4) 0.2799(7) 0.061(3) Uani 1 1 d U
H242 H 0.3092 0.7058 0.2299 0.074 Uiso 1 1 calc R
N19 N 0.2973(2) 0.6751(2) 0.4967(5) 0.0420(19) Uani 1 1 d U
C210 C 0.3124(3) 0.4349(4) 0.2798(6) 0.050(2) Uani 1 1 d U
H210 H 0.3132 0.4418 0.2301 0.060 Uiso 1 1 calc R
C199 C 0.3649(2) 0.4388(3) 0.7072(5) 0.041(2) Uani 1 1 d U
H19D H 0.3811 0.4225 0.6837 0.050 Uiso 1 1 calc R
H19E H 0.3738 0.4393 0.7609 0.050 Uiso 1 1 calc R
C89 C 0.6124(4) 0.7242(4) 0.2748(8) 0.074(3) Uani 1 1 d U
H89A H 0.5889 0.7173 0.2869 0.089 Uiso 1 1 calc R
H89B H 0.6133 0.7143 0.2247 0.089 Uiso 1 1 calc R
C75 C 0.4562(3) 0.7021(4) 0.2381(7) 0.054(2) Uani 1 1 d U
C221 C 0.1328(3) 0.3336(4) 0.4867(7) 0.058(3) Uani 1 1 d U
H221 H 0.1136 0.3479 0.4605 0.069 Uiso 1 1 calc R
C84 C 0.4861(4) 0.6815(4) 0.4055(8) 0.070(3) Uani 1 1 d DU
C236 C 0.3357(3) 0.7380(3) 0.7008(6) 0.052(2) Uani 1 1 d U
H23C H 0.3251 0.7602 0.6711 0.062 Uiso 1 1 calc R
H23D H 0.3389 0.7460 0.7532 0.062 Uiso 1 1 calc R
C24 C 0.4979(3) 0.9427(3) 0.4296(6) 0.039(2) Uani 1 1 d U
C60 C 0.6291(4) 0.3449(4) 0.2967(8) 0.068(3) Uani 1 1 d U
H60 H 0.6462 0.3624 0.3212 0.081 Uiso 1 1 calc R
C230 C 0.3101(3) 0.7058(3) 0.6904(6) 0.0410(19) Uani 1 1 d U
C11 C 0.4050(3) 0.9309(4) 0.1437(7) 0.056(3) Uani 1 1 d U
H11A H 0.4080 0.9591 0.1390 0.068 Uiso 1 1 calc R
H11B H 0.3811 0.9242 0.1176 0.068 Uiso 1 1 calc R
C241 C 0.3327(3) 0.6775(4) 0.3207(6) 0.058(3) Uani 1 1 d U
H241 H 0.3516 0.6670 0.2992 0.070 Uiso 1 1 calc R
C51 C 0.5035(3) 0.1539(3) 0.4830(6) 0.054(2) Uani 1 1 d U
H51 H 0.5197 0.1352 0.5063 0.064 Uiso 1 1 calc R
C83 C 0.4809(4) 0.6786(5) 0.4838(9) 0.081(3) Uani 1 1 d U
H83 H 0.4943 0.6601 0.5147 0.098 Uiso 1 1 calc R
C22 C 0.4596(3) 0.9568(3) 0.5189(6) 0.047(2) Uani 1 1 d U
H22 H 0.4538 0.9552 0.5672 0.056 Uiso 1 1 calc R
C222 C 0.1633(3) 0.3535(4) 0.5217(7) 0.050(2) Uani 1 1 d U
C9 C 0.4451(3) 0.9140(3) 0.2639(6) 0.046(2) Uani 1 1 d U
H9A H 0.4445 0.9106 0.3171 0.055 Uiso 1 1 calc R
H9B H 0.4542 0.8898 0.2452 0.055 Uiso 1 1 calc R
C220 C 0.1303(3) 0.2945(4) 0.4897(7) 0.063(3) Uani 1 1 d U
H220 H 0.1095 0.2814 0.4673 0.076 Uiso 1 1 calc R
C34 C 0.5445(3) 0.2566(3) 0.1404(6) 0.037(2) Uani 1 1 d U
C244 C 0.2773(4) 0.7075(4) 0.3816(7) 0.069(3) Uani 1 1 d U
C56 C 0.6084(3) 0.2791(4) 0.2716(7) 0.051(2) Uani 1 1 d U
C85 C 0.5092(4) 0.6590(4) 0.3704(9) 0.096(4) Uani 1 1 d DU
H85A H 0.5305 0.6749 0.3687 0.115 Uiso 1 1 calc R
H85B H 0.4975 0.6555 0.3187 0.115 Uiso 1 1 calc R
C46 C 0.4541(3) 0.2067(3) 0.4155(6) 0.055(2) Uani 1 1 d U
C238 C 0.3303(3) 0.6695(3) 0.3940(6) 0.044(2) Uani 1 1 d U
C24B C 0.5230(4) 0.8803(4) 0.3898(9) 0.092(5) Uani 1 1 d U
H24C H 0.5037 0.8791 0.3477 0.138 Uiso 1 1 calc R
H24D H 0.5164 0.8656 0.4310 0.138 Uiso 1 1 calc R
H24E H 0.5445 0.8692 0.3758 0.138 Uiso 1 1 calc R
C59 C 0.6352(3) 0.3070(4) 0.3033(7) 0.060(3) Uani 1 1 d U
H59 H 0.6573 0.2981 0.3290 0.073 Uiso 1 1 calc R
C225 C 0.2126(3) 0.6065(4) 0.7165(7) 0.052(3) Uani 1 1 d U
H22F H 0.2022 0.6299 0.7338 0.078 Uiso 1 1 calc R
H22G H 0.2280 0.5942 0.7578 0.078 Uiso 1 1 calc R
H22H H 0.1937 0.5886 0.6962 0.078 Uiso 1 1 calc R
C14 C 0.5920(3) 1.0869(4) 0.2256(8) 0.058(2) Uani 1 1 d U
C76 C 0.4693(3) 0.7086(3) 0.1675(6) 0.053(2) Uani 1 1 d U
C40 C 0.4014(3) 0.1558(4) 0.1345(8) 0.072(3) Uani 1 1 d U
H40A H 0.3977 0.1833 0.1207 0.087 Uiso 1 1 calc R
H40B H 0.3799 0.1417 0.1118 0.087 Uiso 1 1 calc R
C215 C 0.1917(3) 0.3314(4) 0.5558(6) 0.044(2) Uani 1 1 d U
C198 C 0.3286(2) 0.4212(3) 0.6941(5) 0.0377(19) Uani 1 1 d U
C53 C 0.5299(3) 0.1434(4) 0.3674(6) 0.061(3) Uani 1 1 d U
H53A H 0.5209 0.1175 0.3516 0.074 Uiso 1 1 calc R
H53B H 0.5318 0.1586 0.3225 0.074 Uiso 1 1 calc R
C256 C 0.2406(3) 0.4806(4) 0.6431(8) 0.068(3) Uani 1 1 d U
H25C H 0.2336 0.4651 0.5986 0.102 Uiso 1 1 calc R
H25D H 0.2241 0.4759 0.6777 0.102 Uiso 1 1 calc R
H25E H 0.2646 0.4733 0.6663 0.102 Uiso 1 1 calc R
C249 C 0.1639(3) 0.6363(4) 0.5078(7) 0.056(3) Uani 1 1 d U
H24F H 0.1870 0.6493 0.5093 0.068 Uiso 1 1 calc R
H24G H 0.1495 0.6409 0.4588 0.068 Uiso 1 1 calc R
C50 C 0.4795(3) 0.1719(3) 0.5239(6) 0.057(2) Uani 1 1 d U
H50 H 0.4806 0.1664 0.5749 0.069 Uiso 1 1 calc R
C41 C 0.4035(4) 0.1533(4) 0.2122(9) 0.077(3) Uani 1 1 d U
H41A H 0.3888 0.1312 0.2233 0.092 Uiso 1 1 calc R
H41B H 0.3929 0.1769 0.2296 0.092 Uiso 1 1 calc R
C49 C 0.4546(4) 0.1970(4) 0.4892(7) 0.063(3) Uani 1 1 d U
H49 H 0.4377 0.2080 0.5156 0.076 Uiso 1 1 calc R
C15 C 0.6189(4) 1.1077(5) 0.2539(8) 0.074(3) Uani 1 1 d U
H15 H 0.6181 1.1345 0.2433 0.089 Uiso 1 1 calc R
C47 C 0.4275(3) 0.2346(4) 0.3787(7) 0.069(3) Uani 1 1 d U
H47A H 0.4383 0.2605 0.3846 0.083 Uiso 1 1 calc R
H47B H 0.4235 0.2286 0.3253 0.083 Uiso 1 1 calc R
C239 C 0.3577(3) 0.6431(3) 0.4409(6) 0.054(3) Uani 1 1 d U
H23E H 0.3454 0.6197 0.4541 0.065 Uiso 1 1 calc R
H23F H 0.3670 0.6567 0.4873 0.065 Uiso 1 1 calc R
C219 C 0.1580(3) 0.2750(4) 0.5253(7) 0.065(3) Uani 1 1 d U
H219 H 0.1561 0.2478 0.5282 0.078 Uiso 1 1 calc R
C37 C 0.4784(3) 0.1830(4) 0.0481(7) 0.051(2) Uani 1 1 d U
H37 H 0.4699 0.1724 0.0009 0.061 Uiso 1 1 calc R
C10 C 0.4069(3) 0.9214(3) 0.2227(7) 0.052(2) Uani 1 1 d U
H10A H 0.3923 0.8982 0.2270 0.063 Uiso 1 1 calc R
H10B H 0.3964 0.9429 0.2472 0.063 Uiso 1 1 calc R
C61 C 0.5987(3) 0.3591(4) 0.2554(7) 0.062(3) Uani 1 1 d U
H61 H 0.5960 0.3862 0.2488 0.074 Uiso 1 1 calc R
C212 C 0.3320(3) 0.3936(3) 0.3850(6) 0.044(2) Uani 1 1 d U
C240 C 0.3892(3) 0.6307(4) 0.4034(8) 0.074(4) Uani 1 1 d U
H24H H 0.3813 0.6111 0.3660 0.111 Uiso 1 1 calc R
H24I H 0.4080 0.6200 0.4405 0.111 Uiso 1 1 calc R
H24J H 0.3983 0.6531 0.3800 0.111 Uiso 1 1 calc R
C80 C 0.4251(5) 0.8055(6) 0.3667(11) 0.127(6) Uani 1 1 d U
H80A H 0.4145 0.8203 0.3233 0.190 Uiso 1 1 calc R
H80B H 0.4505 0.8110 0.3780 0.190 Uiso 1 1 calc R
H80C H 0.4138 0.8126 0.4089 0.190 Uiso 1 1 calc R
C42 C 0.4392(4) 0.1485(4) 0.2545(7) 0.060(3) Uani 1 1 d U
H42A H 0.4495 0.1245 0.2381 0.072 Uiso 1 1 calc R
H42B H 0.4372 0.1453 0.3071 0.072 Uiso 1 1 calc R
C69 C 0.4749(3) 0.7008(4) 0.0390(7) 0.070(3) Uani 1 1 d U
H69 H 0.4666 0.6912 -0.0091 0.084 Uiso 1 1 calc R
C14A C 0.5603(4) 1.1026(4) 0.1748(9) 0.074(3) Uani 1 1 d U
H14A H 0.5559 1.0867 0.1296 0.089 Uiso 1 1 calc R
H14B H 0.5392 1.1007 0.1994 0.089 Uiso 1 1 calc R
C94 C 0.5893(3) 0.8311(4) 0.2339(7) 0.057(2) Uani 1 1 d U
C217 C 0.2200(4) 0.2669(5) 0.5986(9) 0.087(4) Uani 1 1 d U
H21C H 0.2335 0.2570 0.5611 0.105 Uiso 1 1 calc R
H21D H 0.2360 0.2845 0.6310 0.105 Uiso 1 1 calc R
C73 C 0.3972(4) 0.6873(5) 0.1799(9) 0.097(3) Uani 1 1 d U
H73A H 0.3999 0.7154 0.1733 0.116 Uiso 1 1 calc R
H73B H 0.3736 0.6830 0.1940 0.116 Uiso 1 1 calc R
C202 C 0.3522(3) 0.4462(3) 0.5495(7) 0.050(2) Uani 1 1 d U
H20J H 0.3522 0.4533 0.4973 0.060 Uiso 1 1 calc R
H20K H 0.3753 0.4340 0.5685 0.060 Uiso 1 1 calc R
C20B C 0.4284(3) 1.0536(3) 0.3646(7) 0.052(3) Uani 1 1 d U
H20C H 0.4124 1.0697 0.3301 0.079 Uiso 1 1 calc R
H20D H 0.4530 1.0612 0.3634 0.079 Uiso 1 1 calc R
H20E H 0.4231 1.0572 0.4146 0.079 Uiso 1 1 calc R
C68 C 0.5030(3) 0.7239(4) 0.0495(7) 0.056(3) Uani 1 1 d U
H68 H 0.5153 0.7298 0.0099 0.067 Uiso 1 1 calc R
C18B C 0.6446(4) 0.9703(4) 0.2438(8) 0.084(4) Uani 1 1 d U
H18C H 0.6353 0.9786 0.1934 0.125 Uiso 1 1 calc R
H18D H 0.6433 0.9422 0.2470 0.125 Uiso 1 1 calc R
H18E H 0.6693 0.9786 0.2568 0.125 Uiso 1 1 calc R
C234 C 0.3706(4) 0.7283(4) 0.5989(8) 0.075(3) Uani 1 1 d U
H23G H 0.3822 0.7037 0.5893 0.090 Uiso 1 1 calc R
H23H H 0.3857 0.7494 0.5853 0.090 Uiso 1 1 calc R
C79 C 0.4200(4) 0.7650(4) 0.3520(8) 0.076(3) Uani 1 1 d U
H79A H 0.4223 0.7610 0.2996 0.091 Uiso 1 1 calc R
H79B H 0.3951 0.7591 0.3562 0.091 Uiso 1 1 calc R
C58 C 0.6373(4) 0.2230(4) 0.2339(10) 0.098(5) Uani 1 1 d U
H58A H 0.6275 0.2297 0.1829 0.146 Uiso 1 1 calc R
H58B H 0.6389 0.1948 0.2388 0.146 Uiso 1 1 calc R
H58C H 0.6609 0.2343 0.2469 0.146 Uiso 1 1 calc R
C214 C 0.3833(3) 0.3472(4) 0.3870(7) 0.071(3) Uani 1 1 d U
H21E H 0.3762 0.3432 0.3339 0.107 Uiso 1 1 calc R
H21F H 0.3920 0.3229 0.4103 0.107 Uiso 1 1 calc R
H21G H 0.4021 0.3666 0.3955 0.107 Uiso 1 1 calc R
C243 C 0.2813(4) 0.7149(4) 0.3111(7) 0.070(3) Uani 1 1 d U
H243 H 0.2645 0.7313 0.2823 0.084 Uiso 1 1 calc R
C208 C 0.2396(5) 0.4938(6) 0.3888(11) 0.124(6) Uani 1 1 d U
H20L H 0.2262 0.4790 0.3481 0.186 Uiso 1 1 calc R
H20M H 0.2529 0.5144 0.3690 0.186 Uiso 1 1 calc R
H20N H 0.2232 0.5051 0.4186 0.186 Uiso 1 1 calc R
C71 C 0.4302(4) 0.6579(5) 0.0939(9) 0.088(3) Uani 1 1 d U
H71A H 0.4272 0.6463 0.0441 0.106 Uiso 1 1 calc R
H71B H 0.4399 0.6376 0.1296 0.106 Uiso 1 1 calc R
C82 C 0.4576(4) 0.7013(5) 0.5131(9) 0.078(3) Uani 1 1 d U
H82 H 0.4548 0.6984 0.5632 0.094 Uiso 1 1 calc R
C209 C 0.2913(3) 0.4557(4) 0.3198(6) 0.049(2) Uani 1 1 d U
H209 H 0.2783 0.4774 0.2986 0.059 Uiso 1 1 calc R
C54 C 0.5643(4) 0.1397(5) 0.4109(9) 0.106(5) Uani 1 1 d U
H54A H 0.5804 0.1275 0.3814 0.158 Uiso 1 1 calc R
H54B H 0.5627 0.1238 0.4542 0.158 Uiso 1 1 calc R
H54C H 0.5733 0.1653 0.4268 0.158 Uiso 1 1 calc R
Fe4 Fe 0.50134(4) 0.51089(5) 0.27633(8) 0.0371(4) Uani 1 1 d U
Cl8 Cl 0.53374(8) 0.51685(12) 0.38972(16) 0.0539(8) Uani 1 1 d U
Cl7 Cl 0.46025(8) 0.55942(10) 0.23618(18) 0.0613(9) Uani 1 1 d U
N7 N 0.5427(2) 0.5214(3) 0.2103(5) 0.0322(17) Uani 1 1 d U
N8 N 0.4884(2) 0.4790(3) 0.1805(5) 0.0389(18) Uani 1 1 d U
C119 C 0.5753(3) 0.5445(4) 0.2382(7) 0.045(2) Uani 1 1 d U
C97 C 0.5601(4) 0.5204(5) 0.0888(7) 0.059(3) Uani 1 1 d U
H97A H 0.5452 0.5295 0.0435 0.089 Uiso 1 1 calc R
H97B H 0.5733 0.4976 0.0779 0.089 Uiso 1 1 calc R
H97C H 0.5766 0.5409 0.1084 0.089 Uiso 1 1 calc R
C126 C 0.6032(3) 0.5256(4) 0.2766(7) 0.049(2) Uani 1 1 d U
N9 N 0.4663(2) 0.4651(3) 0.3000(5) 0.045(2) Uani 1 1 d U
C98 C 0.5380(3) 0.5107(3) 0.1425(7) 0.040(2) Uani 1 1 d U
C115 C 0.4805(4) 0.4184(4) 0.4840(8) 0.065(3) Uani 1 1 d U
H115 H 0.4956 0.3997 0.5108 0.078 Uiso 1 1 calc R
C99 C 0.5048(3) 0.4864(3) 0.1233(6) 0.040(2) Uani 1 1 d U
C127 C 0.6035(4) 0.4844(4) 0.2860(9) 0.071(3) Uani 1 1 d DU
H12C H 0.6097 0.4786 0.3393 0.085 Uiso 1 1 calc R
H12D H 0.5792 0.4746 0.2693 0.085 Uiso 1 1 calc R
C110 C 0.4362(3) 0.4721(4) 0.4073(6) 0.054(2) Uani 1 1 d U
C102 C 0.4444(3) 0.4424(4) 0.1038(7) 0.062(2) Uani 1 1 d U
C100 C 0.4927(3) 0.4698(3) 0.0545(6) 0.049(2) Uani 1 1 d U
H100 H 0.5054 0.4732 0.0147 0.059 Uiso 1 1 calc R
C108 C 0.4589(3) 0.4572(3) 0.1709(6) 0.045(2) Uani 1 1 d U
C114 C 0.4561(4) 0.4371(4) 0.5179(8) 0.064(3) Uani 1 1 d U
H114 H 0.4544 0.4312 0.5677 0.076 Uiso 1 1 calc R
C106 C 0.4192(3) 0.4190(3) 0.2493(7) 0.060(3) Uani 1 1 d U
H10C H 0.4192 0.4136 0.3022 0.072 Uiso 1 1 calc R
H10D H 0.3957 0.4298 0.2289 0.072 Uiso 1 1 calc R
C125 C 0.6321(3) 0.5483(4) 0.3076(8) 0.065(3) Uani 1 1 d U
H125 H 0.6530 0.5365 0.3329 0.078 Uiso 1 1 calc R
C117 C 0.5081(4) 0.4080(4) 0.3704(8) 0.087(4) Uani 1 1 d DU
H11C H 0.5285 0.4259 0.3721 0.105 Uiso 1 1 calc R
H11D H 0.4966 0.4066 0.3182 0.105 Uiso 1 1 calc R
C123 C 0.6030(4) 0.6070(5) 0.2611(8) 0.075(3) Uani 1 1 d U
H123 H 0.6036 0.6342 0.2548 0.090 Uiso 1 1 calc R
C107 C 0.4472(3) 0.4496(3) 0.2431(6) 0.050(2) Uani 1 1 d U
C116 C 0.4838(4) 0.4263(4) 0.4090(7) 0.065(3) Uani 1 1 d DU
C120 C 0.5734(4) 0.5843(4) 0.2283(8) 0.067(3) Uani 1 1 d U
C109 C 0.4615(3) 0.4551(4) 0.3757(6) 0.048(2) Uani 1 1 d U
C124 C 0.6303(4) 0.5878(5) 0.3016(8) 0.076(3) Uani 1 1 d U
H124 H 0.6493 0.6025 0.3274 0.091 Uiso 1 1 calc R
C112 C 0.3781(4) 0.5119(5) 0.3981(9) 0.095(5) Uani 1 1 d U
H11E H 0.3629 0.5299 0.3662 0.142 Uiso 1 1 calc R
H11F H 0.3844 0.5231 0.4474 0.142 Uiso 1 1 calc R
H11G H 0.3655 0.4875 0.4013 0.142 Uiso 1 1 calc R
C113 C 0.4345(3) 0.4635(4) 0.4814(7) 0.063(3) Uani 1 1 d U
H113 H 0.4180 0.4767 0.5058 0.075 Uiso 1 1 calc R
C111 C 0.4113(3) 0.5046(4) 0.3662(7) 0.067(3) Uani 1 1 d U
H11H H 0.4249 0.5289 0.3677 0.081 Uiso 1 1 calc R
H11I H 0.4045 0.4972 0.3138 0.081 Uiso 1 1 calc R
C103 C 0.4095(4) 0.4205(4) 0.0937(8) 0.078(3) Uani 1 1 d U
H10E H 0.3914 0.4377 0.1090 0.094 Uiso 1 1 calc R
H10F H 0.4024 0.4154 0.0404 0.094 Uiso 1 1 calc R
Fe6 Fe 0.75411(4) 0.61027(5) 0.52271(8) 0.0363(4) Uani 1 1 d U
Fe5 Fe 0.75464(4) 0.36835(4) 0.52022(8) 0.0359(4) Uani 1 1 d U
Cl11 Cl 0.72371(9) 0.59977(12) 0.40821(16) 0.0611(9) Uani 1 1 d U
Cl12 Cl 0.79539(8) 0.56441(8) 0.57839(16) 0.0466(7) Uani 1 1 d U
Cl10 Cl 0.79870(9) 0.32582(9) 0.57294(19) 0.0611(9) Uani 1 1 d U
Cl9 Cl 0.72280(8) 0.35683(12) 0.40719(16) 0.0613(9) Uani 1 1 d U
C173 C 0.7999(3) 0.6581(3) 0.4239(6) 0.045(2) Uani 1 1 d U
N14 N 0.7650(2) 0.4042(2) 0.6116(5) 0.0342(18) Uani 1 1 d U
C131 C 0.7492(3) 0.3966(3) 0.6696(6) 0.043(2) Uani 1 1 d U
C172 C 0.7932(3) 0.6702(3) 0.6194(6) 0.0374(19) Uani 1 1 d U
C190 C 0.6806(3) 0.5398(4) 0.5726(8) 0.059(3) Uani 1 1 d U
N16 N 0.7915(2) 0.6524(2) 0.4975(5) 0.0358(18) Uani 1 1 d U
C176 C 0.8447(3) 0.5673(3) 0.4329(6) 0.049(3) Uani 1 1 d U
H17A H 0.8535 0.5625 0.3866 0.074 Uiso 1 1 calc R
H17B H 0.8192 0.5620 0.4262 0.074 Uiso 1 1 calc R
H17C H 0.8571 0.5505 0.4716 0.074 Uiso 1 1 calc R
N17 N 0.7655(2) 0.6454(3) 0.6140(5) 0.0417(19) Uani 1 1 d U
C133 C 0.7876(3) 0.4399(3) 0.7427(7) 0.047(2) Uani 1 1 d U
H133 H 0.7952 0.4527 0.7881 0.057 Uiso 1 1 calc R
C163 C 0.7481(3) 0.6396(3) 0.6735(6) 0.046(2) Uani 1 1 d U
N18 N 0.7115(2) 0.6006(3) 0.5856(5) 0.042(2) Uani 1 1 d U
N13 N 0.7137(2) 0.3543(3) 0.5881(5) 0.0391(19) Uani 1 1 d U
C175 C 0.8514(3) 0.6099(3) 0.4557(6) 0.048(3) Uani 1 1 d U
H17D H 0.8465 0.6136 0.5064 0.058 Uiso 1 1 calc R
H17E H 0.8766 0.6162 0.4555 0.058 Uiso 1 1 calc R
C158 C 0.6868(4) 0.2915(4) 0.5711(7) 0.065(3) Uani 1 1 d U
C130 C 0.7177(3) 0.3695(3) 0.6525(6) 0.040(2) Uani 1 1 d U
N15 N 0.7878(2) 0.4144(3) 0.4919(5) 0.0394(19) Uani 1 1 d U
C138 C 0.8274(3) 0.4693(3) 0.5364(7) 0.046(2) Uani 1 1 d U
H13A H 0.8171 0.4935 0.5521 0.055 Uiso 1 1 calc R
H13B H 0.8290 0.4719 0.4834 0.055 Uiso 1 1 calc R
C169 C 0.8680(4) 0.7002(4) 0.5854(7) 0.070(3) Uani 1 1 d U
H16A H 0.8823 0.7236 0.5815 0.084 Uiso 1 1 calc R
H16B H 0.8790 0.6789 0.5614 0.084 Uiso 1 1 calc R
C165 C 0.7890(3) 0.6794(3) 0.7459(6) 0.049(2) Uani 1 1 d U
H165 H 0.7976 0.6907 0.7925 0.058 Uiso 1 1 calc R
C167 C 0.8399(3) 0.7082(4) 0.7006(7) 0.063(3) Uani 1 1 d U
H16C H 0.8475 0.7112 0.7544 0.076 Uiso 1 1 calc R
H16D H 0.8357 0.7343 0.6794 0.076 Uiso 1 1 calc R
C140 C 0.7920(3) 0.4300(3) 0.6164(6) 0.0328(19) Uani 1 1 d U
C162 C 0.7158(3) 0.6146(3) 0.6528(7) 0.044(2) Uani 1 1 d U
C141 C 0.7948(3) 0.4217(4) 0.4173(8) 0.067(3) Uani 1 1 d DU
C134 C 0.8052(3) 0.4479(3) 0.6850(6) 0.039(2) Uani 1 1 d U
C132 C 0.7596(3) 0.4145(3) 0.7390(7) 0.048(2) Uani 1 1 d U
H132 H 0.7481 0.4095 0.7801 0.058 Uiso 1 1 calc R
C170 C 0.8323(3) 0.7067(3) 0.5440(7) 0.055(2) Uani 1 1 d U
H17F H 0.8342 0.7104 0.4914 0.066 Uiso 1 1 calc R
H17G H 0.8229 0.7309 0.5619 0.066 Uiso 1 1 calc R
C189 C 0.6512(4) 0.5166(5) 0.5363(8) 0.071(3) Uani 1 1 d U
H189 H 0.6511 0.4894 0.5412 0.085 Uiso 1 1 calc R
C135 C 0.8369(3) 0.4730(3) 0.6934(7) 0.053(2) Uani 1 1 d U
H13C H 0.8449 0.4780 0.7465 0.063 Uiso 1 1 calc R
H13D H 0.8302 0.4981 0.6693 0.063 Uiso 1 1 calc R
C171 C 0.8062(3) 0.6748(3) 0.5498(6) 0.039(2) Uani 1 1 d U
C144 C 0.8466(5) 0.3308(6) 0.4354(11) 0.128(6) Uani 1 1 d U
H14F H 0.8508 0.3234 0.3861 0.192 Uiso 1 1 calc R
H14G H 0.8231 0.3219 0.4423 0.192 Uiso 1 1 calc R
H14H H 0.8646 0.3189 0.4726 0.192 Uiso 1 1 calc R
C137 C 0.8646(3) 0.4649(3) 0.5793(7) 0.055(3) Uani 1 1 d U
H13E H 0.8778 0.4889 0.5739 0.066 Uiso 1 1 calc R
H13F H 0.8766 0.4438 0.5566 0.066 Uiso 1 1 calc R
C152 C 0.6542(3) 0.3471(4) 0.5179(7) 0.058(2) Uani 1 1 d U
C161 C 0.6935(4) 0.6105(4) 0.7103(7) 0.059(3) Uani 1 1 d U
H16E H 0.6812 0.6349 0.7155 0.088 Uiso 1 1 calc R
H16F H 0.7084 0.6040 0.7572 0.088 Uiso 1 1 calc R
H16G H 0.6761 0.5900 0.6965 0.088 Uiso 1 1 calc R
C155 C 0.6281(3) 0.3245(4) 0.4874(8) 0.067(3) Uani 1 1 d U
H155 H 0.6071 0.3357 0.4611 0.080 Uiso 1 1 calc R
C183 C 0.6799(3) 0.5785(4) 0.5605(7) 0.049(2) Uani 1 1 d U
C180 C 0.7799(3) 0.6820(4) 0.3727(7) 0.055(2) Uani 1 1 d U
C157 C 0.6598(4) 0.2671(5) 0.5352(8) 0.078(3) Uani 1 1 d U
H157 H 0.6620 0.2398 0.5399 0.094 Uiso 1 1 calc R
C156 C 0.6308(4) 0.2831(5) 0.4937(8) 0.078(3) Uani 1 1 d U
H156 H 0.6125 0.2671 0.4691 0.093 Uiso 1 1 calc R
C178 C 0.8161(3) 0.6649(4) 0.2848(7) 0.054(3) Uani 1 1 d U
H178 H 0.8218 0.6684 0.2369 0.065 Uiso 1 1 calc R
C164 C 0.7598(3) 0.6563(3) 0.7408(6) 0.047(2) Uani 1 1 d U
H164 H 0.7482 0.6520 0.7819 0.056 Uiso 1 1 calc R
C174 C 0.8287(3) 0.6363(3) 0.4048(6) 0.045(2) Uani 1 1 d U
C181 C 0.7473(3) 0.7021(3) 0.3951(8) 0.065(3) Uani 1 1 d DU
H18F H 0.7259 0.6919 0.3634 0.077 Uiso 1 1 calc R
H18G H 0.7458 0.6945 0.4464 0.077 Uiso 1 1 calc R
C159 C 0.7192(4) 0.2715(5) 0.6164(9) 0.085(4) Uani 1 1 d U
H15A H 0.7307 0.2554 0.5828 0.102 Uiso 1 1 calc R
H15B H 0.7364 0.2916 0.6371 0.102 Uiso 1 1 calc R
C147 C 0.7813(4) 0.4485(5) 0.2959(8) 0.091(4) Uani 1 1 d DU
H147 H 0.7679 0.4636 0.2582 0.109 Uiso 1 1 calc R
C191 C 0.7109(4) 0.5165(5) 0.6185(9) 0.076(3) Uani 1 1 d U
H19F H 0.7207 0.4983 0.5855 0.091 Uiso 1 1 calc R
H19G H 0.7301 0.5345 0.6389 0.091 Uiso 1 1 calc R
C184 C 0.6523(3) 0.5976(4) 0.5171(7) 0.060(3) Uani 1 1 d U
C151 C 0.6836(3) 0.3308(4) 0.5611(7) 0.051(2) Uani 1 1 d U
C179 C 0.7874(3) 0.6852(3) 0.3046(6) 0.055(3) Uani 1 1 d U
H179 H 0.7733 0.7012 0.2696 0.065 Uiso 1 1 calc R
C148 C 0.7735(5) 0.4447(5) 0.3684(8) 0.094(3) Uani 1 1 d DU
C166 C 0.8067(3) 0.6875(3) 0.6887(6) 0.044(2) Uani 1 1 d U
C129 C 0.6958(4) 0.3643(4) 0.7103(7) 0.061(3) Uani 1 1 d U
H12M H 0.6865 0.3893 0.7229 0.091 Uiso 1 1 calc R
H12N H 0.7103 0.3531 0.7542 0.091 Uiso 1 1 calc R
H12O H 0.6761 0.3469 0.6925 0.091 Uiso 1 1 calc R
C139 C 0.8029(3) 0.4368(3) 0.5453(5) 0.0312(18) Uani 1 1 d U
C168 C 0.8699(3) 0.6901(4) 0.6688(8) 0.071(3) Uani 1 1 d U
H16H H 0.8691 0.6618 0.6746 0.085 Uiso 1 1 calc R
H16I H 0.8927 0.6994 0.6965 0.085 Uiso 1 1 calc R
C143 C 0.8488(4) 0.3763(5) 0.4435(9) 0.089(4) Uani 1 1 d U
H14I H 0.8468 0.3826 0.4952 0.107 Uiso 1 1 calc R
H14J H 0.8728 0.3843 0.4361 0.107 Uiso 1 1 calc R
C146 C 0.8112(4) 0.4270(5) 0.2875(9) 0.084(3) Uani 1 1 d U
H146 H 0.8174 0.4303 0.2399 0.101 Uiso 1 1 calc R
C188 C 0.6238(3) 0.5355(4) 0.4952(7) 0.069(3) Uani 1 1 d U
H188 H 0.6042 0.5210 0.4713 0.083 Uiso 1 1 calc R
C177 C 0.8353(3) 0.6410(3) 0.3308(6) 0.047(2) Uani 1 1 d U
H177 H 0.8538 0.6268 0.3147 0.057 Uiso 1 1 calc R
C185 C 0.6527(4) 0.6388(5) 0.5038(9) 0.087(4) Uani 1 1 d DU
H18H H 0.6462 0.6434 0.4502 0.104 Uiso 1 1 calc R
H18I H 0.6772 0.6484 0.5190 0.104 Uiso 1 1 calc R
C142 C 0.8232(4) 0.4009(4) 0.3957(8) 0.078(3) Uani 1 1 d DU
C187 C 0.6234(3) 0.5760(4) 0.4868(7) 0.066(3) Uani 1 1 d U
H187 H 0.6031 0.5884 0.4602 0.079 Uiso 1 1 calc R
C136 C 0.8671(3) 0.4562(4) 0.6611(7) 0.060(3) Uani 1 1 d U
H13G H 0.8675 0.4280 0.6684 0.072 Uiso 1 1 calc R
H13H H 0.8896 0.4668 0.6877 0.072 Uiso 1 1 calc R
C182 C 0.7460(5) 0.7450(4) 0.3910(11) 0.109(5) Uani 1 1 d DU
H18J H 0.7224 0.7539 0.3979 0.164 Uiso 1 1 calc R
H18K H 0.7507 0.7534 0.3427 0.164 Uiso 1 1 calc R
H18L H 0.7639 0.7559 0.4297 0.164 Uiso 1 1 calc R
C149 C 0.7449(6) 0.4591(5) 0.3897(12) 0.122(5) Uani 1 1 d DU
H14K H 0.7414 0.4430 0.4324 0.146 Uiso 1 1 calc R
H14L H 0.7254 0.4521 0.3496 0.146 Uiso 1 1 calc R
C145 C 0.8331(5) 0.4033(5) 0.3285(9) 0.095(4) Uani 1 1 d U
H145 H 0.8526 0.3902 0.3135 0.114 Uiso 1 1 calc R
C101 C 0.4630(3) 0.4490(3) 0.0456(7) 0.058(3) Uani 1 1 d U
H101 H 0.4543 0.4384 -0.0016 0.070 Uiso 1 1 calc R
C48 C 0.3928(4) 0.2371(4) 0.4014(9) 0.086(4) Uani 1 1 d U
H48A H 0.3790 0.2575 0.3732 0.129 Uiso 1 1 calc R
H48B H 0.3957 0.2432 0.4541 0.129 Uiso 1 1 calc R
H48C H 0.3805 0.2124 0.3921 0.129 Uiso 1 1 calc R
C14B C 0.5650(5) 1.1400(5) 0.1561(12) 0.130(6) Uani 1 1 d U
H14C H 0.5419 1.1519 0.1388 0.195 Uiso 1 1 calc R
H14D H 0.5794 1.1410 0.1168 0.195 Uiso 1 1 calc R
H14E H 0.5770 1.1541 0.1993 0.195 Uiso 1 1 calc R
C207 C 0.2643(4) 0.4681(4) 0.4348(7) 0.065(3) Uani 1 1 d U
H20O H 0.2507 0.4497 0.4602 0.078 Uiso 1 1 calc R
H20P H 0.2792 0.4837 0.4731 0.078 Uiso 1 1 calc R
C104 C 0.4086(4) 0.3848(4) 0.1319(9) 0.087(3) Uani 1 1 d U
H10G H 0.4210 0.3654 0.1058 0.105 Uiso 1 1 calc R
H10H H 0.3835 0.3767 0.1265 0.105 Uiso 1 1 calc R
C235 C 0.3704(3) 0.7310(4) 0.6818(7) 0.068(3) Uani 1 1 d U
H23I H 0.3797 0.7066 0.7052 0.082 Uiso 1 1 calc R
H23J H 0.3865 0.7520 0.7024 0.082 Uiso 1 1 calc R
C52 C 0.5037(3) 0.1632(3) 0.4098(5) 0.047(2) Uani 1 1 d U
C224 C 0.1440(5) 0.4158(4) 0.4605(9) 0.113(5) Uani 1 1 d U
H22C H 0.1303 0.3962 0.4296 0.169 Uiso 1 1 calc R
H22D H 0.1581 0.4308 0.4306 0.169 Uiso 1 1 calc R
H22E H 0.1278 0.4331 0.4809 0.169 Uiso 1 1 calc R
C72 C 0.3979(4) 0.6681(5) 0.1081(9) 0.094(3) Uani 1 1 d U
H72A H 0.3831 0.6447 0.1058 0.113 Uiso 1 1 calc R
H72B H 0.3869 0.6856 0.0684 0.113 Uiso 1 1 calc R
C105 C 0.4237(4) 0.3823(4) 0.2117(7) 0.073(3) Uani 1 1 d U
H10I H 0.4118 0.3614 0.2349 0.087 Uiso 1 1 calc R
H10J H 0.4492 0.3760 0.2172 0.087 Uiso 1 1 calc R
C91 C 0.6449(4) 0.7857(4) 0.3016(7) 0.069(3) Uani 1 1 d U
H91 H 0.6644 0.7704 0.3230 0.082 Uiso 1 1 calc R
C64 C 0.5380(4) 0.3906(4) 0.1655(9) 0.087(4) Uani 1 1 d U
H64A H 0.5607 0.3991 0.1532 0.131 Uiso 1 1 calc R
H64B H 0.5333 0.4043 0.2096 0.131 Uiso 1 1 calc R
H64C H 0.5191 0.3963 0.1242 0.131 Uiso 1 1 calc R
C63 C 0.5391(3) 0.3493(4) 0.1795(8) 0.062(3) Uani 1 1 d U
H63A H 0.5351 0.3357 0.1314 0.074 Uiso 1 1 calc R
H63B H 0.5191 0.3426 0.2053 0.074 Uiso 1 1 calc R
C121 C 0.5420(4) 0.6037(4) 0.1816(9) 0.082(4) Uani 1 1 d U
H12E H 0.5358 0.5886 0.1357 0.098 Uiso 1 1 calc R
H12F H 0.5217 0.6021 0.2085 0.098 Uiso 1 1 calc R
C218 C 0.2125(6) 0.2359(6) 0.6411(13) 0.163(8) Uani 1 1 d U
H21H H 0.2052 0.2138 0.6091 0.244 Uiso 1 1 calc R
H21I H 0.1933 0.2429 0.6679 0.244 Uiso 1 1 calc R
H21J H 0.2336 0.2292 0.6764 0.244 Uiso 1 1 calc R
C192 C 0.6998(5) 0.4945(5) 0.6801(10) 0.118(6) Uani 1 1 d U
H19H H 0.6863 0.4717 0.6605 0.177 Uiso 1 1 calc R
H19I H 0.6850 0.5108 0.7061 0.177 Uiso 1 1 calc R
H19J H 0.7208 0.4863 0.7144 0.177 Uiso 1 1 calc R
C250 C 0.1450(4) 0.6521(5) 0.5679(9) 0.090(4) Uani 1 1 d U
H25F H 0.1362 0.6781 0.5543 0.136 Uiso 1 1 calc R
H25G H 0.1616 0.6533 0.6144 0.136 Uiso 1 1 calc R
H25H H 0.1252 0.6353 0.5738 0.136 Uiso 1 1 calc R
C118 C 0.5233(5) 0.3692(4) 0.3899(9) 0.102(5) Uani 1 1 d DU
H11J H 0.5295 0.3569 0.3458 0.153 Uiso 1 1 calc R
H11K H 0.5058 0.3533 0.4095 0.153 Uiso 1 1 calc R
H11L H 0.5445 0.3718 0.4272 0.153 Uiso 1 1 calc R
C95 C 0.5592(4) 0.8542(4) 0.1934(9) 0.075(3) Uani 1 1 d U
H95A H 0.5535 0.8436 0.1429 0.090 Uiso 1 1 calc R
H95B H 0.5383 0.8496 0.2177 0.090 Uiso 1 1 calc R
C90 C 0.6384(6) 0.7045(6) 0.3248(13) 0.174(8) Uani 1 1 d U
H90A H 0.6378 0.6770 0.3127 0.261 Uiso 1 1 calc R
H90B H 0.6337 0.7080 0.3752 0.261 Uiso 1 1 calc R
H90C H 0.6619 0.7149 0.3211 0.261 Uiso 1 1 calc R
C122 C 0.5457(5) 0.6417(5) 0.1621(12) 0.125(6) Uani 1 1 d U
H12G H 0.5612 0.6433 0.1249 0.188 Uiso 1 1 calc R
H12H H 0.5560 0.6566 0.2057 0.188 Uiso 1 1 calc R
H12I H 0.5224 0.6523 0.1419 0.188 Uiso 1 1 calc R
C160 C 0.7111(5) 0.2474(6) 0.6767(11) 0.138(6) Uani 1 1 d U
H16J H 0.6947 0.2268 0.6567 0.207 Uiso 1 1 calc R
H16K H 0.7002 0.2632 0.7110 0.207 Uiso 1 1 calc R
H16L H 0.7330 0.2359 0.7027 0.207 Uiso 1 1 calc R
C150 C 0.7364(7) 0.4991(6) 0.4110(14) 0.171(8) Uani 1 1 d DU
H15C H 0.7451 0.5176 0.3778 0.257 Uiso 1 1 calc R
H15D H 0.7478 0.5041 0.4618 0.257 Uiso 1 1 calc R
H15E H 0.7107 0.5018 0.4073 0.257 Uiso 1 1 calc R
C96 C 0.5632(4) 0.8943(4) 0.1874(10) 0.099(5) Uani 1 1 d U
H96A H 0.5426 0.9049 0.1551 0.148 Uiso 1 1 calc R
H96B H 0.5846 0.8998 0.1666 0.148 Uiso 1 1 calc R
H96C H 0.5651 0.9060 0.2364 0.148 Uiso 1 1 calc R
C154 C 0.6195(5) 0.4121(6) 0.4887(13) 0.157(7) Uani 1 1 d U
H15F H 0.6008 0.3956 0.4620 0.235 Uiso 1 1 calc R
H15G H 0.6246 0.4331 0.4566 0.235 Uiso 1 1 calc R
H15H H 0.6115 0.4228 0.5325 0.235 Uiso 1 1 calc R
C186 C 0.6288(5) 0.6616(6) 0.5426(12) 0.153(7) Uani 1 1 d DU
H18M H 0.6206 0.6844 0.5132 0.229 Uiso 1 1 calc R
H18N H 0.6415 0.6697 0.5908 0.229 Uiso 1 1 calc R
H18O H 0.6084 0.6458 0.5494 0.229 Uiso 1 1 calc R
C128 C 0.6259(6) 0.4651(7) 0.2501(14) 0.166(8) Uani 1 1 d DU
H12J H 0.6129 0.4450 0.2193 0.249 Uiso 1 1 calc R
H12K H 0.6445 0.4531 0.2859 0.249 Uiso 1 1 calc R
H12L H 0.6366 0.4830 0.2189 0.249 Uiso 1 1 calc R
C153 C 0.6501(4) 0.3901(5) 0.5102(10) 0.088(4) Uani 1 1 d U
H15I H 0.6606 0.4006 0.5589 0.106 Uiso 1 1 calc R
H15J H 0.6663 0.3978 0.4759 0.106 Uiso 1 1 calc R
C86 C 0.5219(7) 0.6206(5) 0.3975(14) 0.161(7) Uani 1 1 d DU
H86A H 0.5360 0.6091 0.3631 0.242 Uiso 1 1 calc R
H86B H 0.5016 0.6039 0.4011 0.242 Uiso 1 1 calc R
H86C H 0.5365 0.6232 0.4461 0.242 Uiso 1 1 calc R
C245 C 0.2468(4) 0.7207(4) 0.4134(9) 0.090(4) Uani 1 1 d DU
H24K H 0.2557 0.7246 0.4666 0.108 Uiso 1 1 calc R
H24L H 0.2304 0.6985 0.4102 0.108 Uiso 1 1 calc R
C246 C 0.2242(6) 0.7550(6) 0.3894(13) 0.171(8) Uani 1 1 d DU
H24M H 0.2091 0.7494 0.3422 0.257 Uiso 1 1 calc R
H24N H 0.2393 0.7773 0.3836 0.257 Uiso 1 1 calc R
H24O H 0.2093 0.7609 0.4266 0.257 Uiso 1 1 calc R

loop_
_atom_site_aniso_label
_atom_site_aniso_U_11
_atom_site_aniso_U_22
_atom_site_aniso_U_33
_atom_site_aniso_U_23
_atom_site_aniso_U_13
_atom_site_aniso_U_12
Fe1 0.0298(7) 0.0425(8) 0.0207(8) -0.0023(6) 0.0071(6) -0.0020(6)
Fe2 0.0370(7) 0.0400(7) 0.0254(7) 0.0006(6) 0.0091(6) 0.0015(6)
Fe3 0.0327(7) 0.0489(8) 0.0275(8) -0.0017(7) 0.0036(6) -0.0047(7)
Fe7 0.0345(7) 0.0408(8) 0.0303(8) -0.0028(6) 0.0076(6) -0.0029(6)
Fe8 0.0355(7) 0.0466(8) 0.0230(7) -0.0002(6) 0.0081(6) -0.0067(6)
Cl2 0.0466(15) 0.080(2) 0.0258(15) -0.0057(14) 0.0076(12) -0.0226(15)
Cl1 0.0563(16) 0.0469(15) 0.0400(16) 0.0050(12) 0.0175(13) 0.0131(13)
Cl6 0.0423(14) 0.091(2) 0.0284(15) -0.0103(15) 0.0056(12) -0.0143(15)
Cl5 0.0440(15) 0.0652(19) 0.065(2) 0.0110(15) 0.0089(14) 0.0064(14)
Cl4 0.0649(19) 0.117(3) 0.0240(15) -0.0062(16) 0.0034(13) -0.0205(19)
Cl16 0.0443(15) 0.0658(19) 0.073(2) 0.0237(16) 0.0206(14) 0.0141(14)
Cl13 0.0559(18) 0.126(3) 0.0247(16) -0.0072(17) 0.0046(13) -0.031(2)
Cl14 0.0582(17) 0.0444(15) 0.079(2) 0.0033(15) 0.0114(16) 0.0165(13)
Cl15 0.0608(19) 0.093(2) 0.0277(16) -0.0019(15) 0.0047(14) -0.0132(17)
Cl3 0.0478(16) 0.0518(16) 0.084(2) 0.0113(15) 0.0155(15) 0.0083(13)
N1 0.037(4) 0.056(4) 0.032(4) 0.001(3) 0.008(3) -0.006(4)
N2 0.028(3) 0.034(3) 0.025(3) -0.001(3) 0.007(3) -0.001(3)
C7 0.032(4) 0.038(4) 0.035(4) -0.005(3) 0.002(3) 0.000(3)
N5 0.036(4) 0.041(4) 0.023(3) 0.000(3) 0.009(3) -0.002(3)
N3 0.034(3) 0.035(3) 0.026(3) 0.010(3) -0.001(3) 0.003(3)
C194 0.033(4) 0.050(4) 0.038(4) 0.016(4) 0.003(4) 0.004(4)
N12 0.039(4) 0.050(4) 0.037(4) 0.007(3) 0.010(3) -0.019(3)
C13 0.045(4) 0.070(5) 0.034(4) 0.003(4) 0.012(4) -0.010(4)
C226 0.046(4) 0.047(4) 0.030(4) 0.002(4) 0.015(4) -0.004(4)
N23 0.016(3) 0.037(3) 0.035(4) 0.001(3) 0.004(3) 0.001(3)
C2 0.037(4) 0.060(5) 0.031(4) 0.000(4) 0.013(4) -0.003(4)
N21 0.035(3) 0.039(4) 0.029(4) 0.001(3) 0.007(3) 0.002(3)
N24 0.029(3) 0.046(4) 0.035(4) 0.004(3) 0.008(3) -0.003(3)
C87 0.037(4) 0.054(4) 0.033(4) 0.000(4) 0.013(3) -0.008(4)
N20 0.050(4) 0.042(4) 0.033(4) -0.004(3) 0.012(3) -0.011(3)
C254 0.036(4) 0.040(4) 0.038(4) 0.000(3) 0.007(3) -0.010(3)
C195 0.029(3) 0.037(4) 0.032(4) 0.006(3) 0.006(3) 0.000(3)
N4 0.044(4) 0.039(4) 0.040(4) 0.002(3) 0.003(3) -0.009(3)
N10 0.034(3) 0.046(4) 0.029(4) 0.007(3) 0.008(3) -0.002(3)
C204 0.032(4) 0.044(4) 0.030(4) -0.002(3) 0.002(3) 0.007(3)
C248 0.037(4) 0.046(4) 0.038(4) 0.005(3) 0.015(3) 0.002(3)
C6 0.044(4) 0.041(4) 0.036(4) -0.011(3) 0.004(3) 0.000(4)
C18A 0.039(5) 0.090(6) 0.056(5) 0.025(5) 0.012(4) 0.011(5)
C205 0.039(4) 0.056(4) 0.035(4) 0.005(4) 0.006(3) -0.006(4)
N11 0.050(4) 0.047(4) 0.024(3) -0.001(3) 0.011(3) -0.014(3)
C8 0.036(4) 0.040(4) 0.035(4) 0.000(3) 0.002(3) 0.002(3)
C44 0.040(4) 0.042(4) 0.040(4) -0.001(3) 0.013(3) 0.003(3)
C227 0.037(4) 0.047(4) 0.024(4) 0.002(3) 0.015(3) -0.007(3)
C18 0.047(4) 0.085(5) 0.045(4) 0.012(4) 0.008(4) -0.008(4)
C252 0.042(4) 0.044(4) 0.039(4) -0.004(4) 0.011(4) -0.008(4)
C77 0.037(4) 0.059(4) 0.036(4) 0.001(4) 0.010(3) -0.016(4)
C1 0.047(6) 0.104(9) 0.041(7) -0.010(6) 0.022(5) -0.021(6)
N22 0.036(4) 0.052(4) 0.029(4) 0.001(3) 0.004(3) 0.007(3)
C21 0.038(4) 0.067(5) 0.037(4) 0.009(4) 0.014(4) 0.000(4)
C20 0.027(3) 0.048(4) 0.020(3) 0.007(3) 0.004(3) -0.003(3)
C55 0.039(4) 0.050(4) 0.033(4) 0.003(3) 0.002(3) -0.010(4)
C23 0.041(4) 0.046(4) 0.041(4) 0.012(4) -0.002(4) -0.003(4)
C66 0.038(4) 0.046(4) 0.028(4) 0.001(3) 0.013(3) -0.003(4)
C38 0.046(4) 0.048(4) 0.044(4) -0.004(4) 0.005(4) 0.005(4)
C247 0.030(4) 0.041(4) 0.027(4) -0.004(3) 0.009(3) -0.002(3)
C20A 0.038(4) 0.051(5) 0.038(5) 0.006(4) 0.005(4) 0.004(4)
C57 0.040(5) 0.073(5) 0.058(5) 0.008(5) 0.009(4) 0.004(4)
N6 0.036(4) 0.048(4) 0.036(4) 0.000(3) 0.010(3) -0.002(3)
C88 0.041(4) 0.077(5) 0.047(4) 0.006(4) -0.002(4) -0.005(4)
C35 0.046(4) 0.049(4) 0.030(4) -0.007(3) 0.005(3) -0.007(4)
C206 0.040(4) 0.060(4) 0.041(4) 0.011(4) 0.012(4) 0.003(4)
C255 0.044(5) 0.050(5) 0.052(5) 0.001(4) -0.004(4) 0.001(4)
C197 0.034(4) 0.052(4) 0.030(4) 0.002(4) 0.002(3) -0.006(4)
C237 0.051(4) 0.051(4) 0.036(4) 0.009(3) 0.020(3) -0.013(4)
C3 0.028(3) 0.043(4) 0.019(3) -0.001(3) 0.004(3) 0.003(3)
C251 0.032(4) 0.055(4) 0.037(4) 0.002(4) 0.008(3) 0.002(4)
C78 0.050(4) 0.069(5) 0.051(5) -0.005(4) 0.016(4) -0.016(4)
C33 0.047(6) 0.076(7) 0.044(6) -0.001(5) 0.010(5) -0.020(6)
C229 0.051(4) 0.050(4) 0.032(4) -0.013(4) 0.002(4) -0.004(4)
C203 0.032(4) 0.050(4) 0.032(4) 0.001(3) 0.007(3) -0.002(3)
C216 0.052(4) 0.064(5) 0.061(5) 0.020(4) 0.006(4) -0.018(4)
C232 0.043(4) 0.035(4) 0.038(4) 0.000(3) 0.021(3) -0.005(3)
C4 0.045(4) 0.047(4) 0.030(4) 0.001(4) 0.012(4) 0.004(4)
C193 0.044(6) 0.077(7) 0.039(6) 0.001(6) 0.010(5) -0.013(5)
C233 0.074(5) 0.051(5) 0.057(5) -0.003(4) 0.031(4) -0.003(4)
C12 0.047(4) 0.055(5) 0.049(5) -0.008(4) 0.004(4) -0.009(4)
C253 0.044(4) 0.038(4) 0.046(4) -0.003(4) 0.001(4) -0.006(4)
C231 0.044(4) 0.031(4) 0.040(4) -0.005(3) 0.012(3) -0.007(3)
C70 0.064(5) 0.086(5) 0.058(5) -0.009(4) 0.014(4) -0.025(4)
C92 0.062(5) 0.088(6) 0.063(5) 0.002(5) -0.006(4) -0.025(5)
C200 0.047(4) 0.063(5) 0.039(4) 0.006(4) 0.007(4) -0.020(4)
C17 0.044(5) 0.101(6) 0.045(5) 0.006(5) 0.001(4) -0.020(5)
C65 0.061(7) 0.083(8) 0.045(6) -0.007(6) 0.015(5) -0.030(6)
C93 0.059(5) 0.076(5) 0.069(5) -0.001(5) -0.004(5) -0.028(5)
C81 0.065(5) 0.091(6) 0.069(5) -0.013(5) 0.026(5) -0.014(5)
C196 0.040(4) 0.046(4) 0.030(4) -0.002(3) 0.008(3) -0.004(4)
C36 0.049(4) 0.059(5) 0.036(4) -0.005(4) 0.010(4) 0.000(4)
C201 0.064(5) 0.053(4) 0.036(4) 0.000(4) 0.004(4) -0.013(4)
C213 0.062(5) 0.059(5) 0.044(5) 0.002(4) 0.023(4) 0.011(4)
C16 0.062(5) 0.106(6) 0.060(5) 0.007(5) 0.009(5) -0.031(5)
C19 0.025(3) 0.041(4) 0.027(4) 0.008(3) 0.001(3) -0.015(3)
C228 0.050(4) 0.059(5) 0.033(4) 0.007(4) 0.015(4) -0.010(4)
C5 0.053(5) 0.050(4) 0.035(4) -0.014(4) -0.004(4) -0.001(4)
C39 0.056(5) 0.064(5) 0.059(5) -0.008(4) 0.000(4) -0.007(4)
C45 0.052(4) 0.048(4) 0.031(4) -0.001(3) 0.015(3) 0.000(4)
C74 0.068(5) 0.099(6) 0.067(5) 0.015(5) 0.019(5) -0.025(5)
C43 0.044(4) 0.043(4) 0.042(4) 0.003(4) 0.015(4) 0.004(4)
C211 0.052(4) 0.068(5) 0.038(4) -0.001(4) 0.016(4) -0.013(4)
C62 0.054(4) 0.048(4) 0.047(4) 0.001(4) 0.006(4) -0.011(4)
C223 0.048(5) 0.063(5) 0.058(5) -0.003(5) -0.002(4) 0.014(4)
C67 0.050(4) 0.058(4) 0.029(4) 0.000(4) 0.012(3) -0.011(4)
C24A 0.050(5) 0.050(5) 0.057(5) 0.013(4) 0.006(4) 0.014(4)
C242 0.067(5) 0.077(5) 0.042(5) 0.015(4) 0.017(4) -0.015(5)
N19 0.053(4) 0.040(4) 0.037(4) 0.014(3) 0.019(3) -0.007(3)
C210 0.049(4) 0.068(5) 0.031(4) 0.008(4) 0.005(4) -0.015(4)
C199 0.038(4) 0.053(4) 0.031(4) 0.006(4) -0.002(3) -0.008(4)
C89 0.063(6) 0.076(6) 0.075(6) 0.006(5) -0.014(5) 0.008(5)
C75 0.052(4) 0.065(5) 0.045(4) 0.001(4) 0.007(4) -0.021(4)
C221 0.042(4) 0.084(5) 0.044(5) 0.005(4) -0.002(4) -0.003(4)
C84 0.063(5) 0.087(5) 0.063(5) 0.014(4) 0.016(4) -0.003(4)
C236 0.055(5) 0.046(4) 0.050(5) 0.001(4) -0.004(4) -0.012(4)
C24 0.032(4) 0.040(4) 0.043(4) 0.012(3) 0.001(3) -0.006(3)
C60 0.067(5) 0.081(5) 0.056(5) 0.000(5) 0.016(4) -0.016(5)
C230 0.046(4) 0.035(4) 0.041(4) -0.004(3) 0.002(3) -0.006(3)
C11 0.048(5) 0.060(5) 0.059(5) 0.004(4) 0.002(4) -0.009(4)
C241 0.065(5) 0.068(5) 0.046(5) 0.010(4) 0.019(4) -0.013(4)
C51 0.059(5) 0.064(5) 0.039(4) 0.018(4) 0.011(4) 0.003(4)
C83 0.073(5) 0.101(6) 0.067(6) 0.017(5) 0.003(5) -0.007(5)
C22 0.045(4) 0.058(5) 0.037(4) 0.011(4) 0.004(4) -0.006(4)
C222 0.039(4) 0.068(5) 0.040(4) -0.002(4) -0.001(4) 0.004(4)
C9 0.043(4) 0.045(4) 0.046(5) 0.002(4) -0.004(4) -0.013(4)
C220 0.046(5) 0.085(5) 0.056(5) 0.013(5) 0.000(4) -0.017(4)
C34 0.032(4) 0.044(4) 0.035(4) -0.002(4) 0.004(3) 0.001(3)
C244 0.072(5) 0.081(5) 0.055(5) 0.017(4) 0.018(4) 0.004(4)
C56 0.041(4) 0.067(5) 0.046(4) 0.008(4) 0.007(4) -0.002(4)
C85 0.094(7) 0.104(7) 0.091(7) 0.024(6) 0.019(6) 0.002(6)
C46 0.073(5) 0.051(4) 0.045(4) 0.010(4) 0.022(4) 0.003(4)
C238 0.049(4) 0.050(4) 0.035(4) 0.003(3) 0.013(3) -0.016(4)
C24B 0.082(8) 0.076(8) 0.111(10) -0.030(7) -0.004(8) 0.007(7)
C59 0.051(5) 0.083(5) 0.049(5) 0.010(5) 0.012(4) -0.001(5)
C225 0.056(6) 0.066(7) 0.040(6) -0.001(5) 0.024(5) -0.017(6)
C14 0.053(4) 0.069(5) 0.052(5) 0.011(4) 0.009(4) -0.021(4)
C76 0.061(4) 0.060(4) 0.040(4) -0.002(4) 0.013(4) -0.020(4)
C40 0.056(5) 0.070(5) 0.091(6) 0.008(5) 0.013(5) -0.009(5)
C215 0.037(4) 0.058(4) 0.038(4) 0.005(4) 0.013(3) -0.009(4)
C198 0.030(3) 0.049(4) 0.030(4) 0.000(3) -0.005(3) -0.003(3)
C53 0.056(5) 0.081(6) 0.048(5) -0.007(5) 0.011(4) 0.027(5)
C256 0.056(6) 0.056(6) 0.084(8) 0.016(6) -0.011(6) 0.003(5)
C249 0.050(5) 0.062(5) 0.060(5) 0.005(4) 0.016(4) 0.011(4)
C50 0.071(5) 0.068(5) 0.037(4) 0.009(4) 0.020(4) -0.004(4)
C41 0.068(5) 0.072(5) 0.095(6) -0.021(5) 0.028(5) -0.013(5)
C49 0.076(5) 0.065(5) 0.054(5) 0.008(4) 0.026(4) 0.002(5)
C15 0.071(5) 0.089(6) 0.061(5) 0.014(5) 0.008(5) -0.027(5)
C47 0.079(6) 0.071(6) 0.066(6) 0.014(5) 0.032(5) 0.017(5)
C239 0.058(5) 0.060(5) 0.050(5) 0.007(4) 0.021(4) -0.001(4)
C219 0.060(5) 0.069(5) 0.065(5) 0.018(4) 0.005(4) -0.025(4)
C37 0.049(4) 0.061(5) 0.042(5) -0.012(4) 0.007(4) 0.001(4)
C10 0.045(4) 0.055(5) 0.057(5) -0.015(4) 0.007(4) -0.011(4)
C61 0.061(5) 0.067(5) 0.058(5) -0.004(4) 0.013(4) -0.011(4)
C212 0.044(4) 0.054(4) 0.038(4) 0.000(4) 0.016(3) -0.005(4)
C240 0.060(7) 0.093(8) 0.075(8) -0.007(7) 0.028(6) -0.001(6)
C80 0.127(11) 0.133(11) 0.112(11) -0.012(10) -0.008(9) 0.015(10)
C42 0.073(5) 0.050(5) 0.061(5) -0.005(4) 0.024(4) -0.009(4)
C69 0.071(5) 0.085(5) 0.054(5) -0.007(5) 0.012(4) -0.026(5)
C14A 0.065(6) 0.073(6) 0.080(6) 0.011(5) 0.000(5) -0.016(5)
C94 0.049(4) 0.067(5) 0.053(5) -0.003(4) -0.001(4) -0.007(4)
C217 0.076(6) 0.084(6) 0.097(7) 0.034(5) -0.001(5) -0.011(5)
C73 0.075(5) 0.119(6) 0.097(6) -0.014(5) 0.016(5) -0.013(5)
C202 0.049(4) 0.059(5) 0.042(4) -0.006(4) 0.009(4) -0.017(4)
C20B 0.058(6) 0.065(7) 0.038(6) 0.009(5) 0.017(5) 0.015(5)
C68 0.063(5) 0.071(5) 0.038(4) -0.011(4) 0.018(4) -0.015(4)
C18B 0.075(8) 0.090(8) 0.089(9) 0.004(7) 0.024(7) 0.028(7)
C234 0.067(5) 0.069(5) 0.093(6) -0.029(5) 0.026(5) -0.005(5)
C79 0.080(6) 0.074(6) 0.075(6) -0.002(5) 0.021(5) 0.002(5)
C58 0.109(10) 0.067(8) 0.123(10) 0.005(8) 0.036(8) 0.013(8)
C214 0.081(8) 0.077(7) 0.062(7) 0.019(6) 0.028(6) 0.028(6)
C243 0.069(5) 0.083(5) 0.057(5) 0.019(5) 0.010(4) -0.001(5)
C208 0.133(11) 0.136(11) 0.105(10) -0.001(9) 0.024(9) 0.066(10)
C71 0.076(5) 0.104(6) 0.083(6) -0.025(5) 0.008(5) -0.022(5)
C82 0.078(6) 0.098(6) 0.061(5) 0.003(5) 0.017(5) -0.017(5)
C209 0.046(4) 0.062(5) 0.037(4) 0.014(4) 0.001(4) -0.004(4)
C54 0.073(8) 0.127(10) 0.110(10) -0.047(8) -0.006(7) 0.009(8)
Fe4 0.0295(7) 0.0587(10) 0.0239(8) 0.0035(6) 0.0071(6) -0.0039(6)
Cl8 0.0391(15) 0.098(2) 0.0238(15) -0.0022(15) 0.0031(12) -0.0112(15)
Cl7 0.0461(15) 0.085(2) 0.0544(18) 0.0114(16) 0.0135(13) 0.0183(15)
N7 0.030(3) 0.044(4) 0.025(4) 0.005(3) 0.009(3) -0.003(3)
N8 0.041(4) 0.047(4) 0.029(4) 0.001(3) 0.008(3) -0.008(3)
C119 0.038(4) 0.061(4) 0.039(4) 0.006(4) 0.012(3) -0.015(4)
C97 0.064(7) 0.087(8) 0.031(6) 0.003(6) 0.022(5) -0.013(6)
C126 0.030(4) 0.075(5) 0.044(4) 0.010(4) 0.012(3) -0.015(4)
N9 0.044(4) 0.057(4) 0.032(4) 0.013(3) 0.003(3) -0.009(3)
C98 0.042(4) 0.044(4) 0.034(4) 0.002(4) 0.011(4) 0.005(4)
C115 0.065(5) 0.076(5) 0.054(5) 0.020(5) 0.012(4) -0.001(5)
C99 0.037(4) 0.045(4) 0.038(4) 0.001(3) 0.010(3) -0.001(3)
C127 0.052(5) 0.091(6) 0.073(6) 0.004(5) 0.021(5) 0.014(5)
C110 0.052(4) 0.073(5) 0.041(4) 0.012(4) 0.018(4) -0.010(4)
C102 0.064(5) 0.067(5) 0.054(4) 0.005(4) 0.003(4) -0.011(4)
C100 0.056(5) 0.054(5) 0.036(4) -0.001(4) 0.004(4) -0.002(4)
C108 0.046(4) 0.050(4) 0.040(4) 0.004(4) 0.008(3) -0.012(4)
C114 0.066(5) 0.076(5) 0.051(5) 0.016(4) 0.016(4) -0.010(5)
C106 0.055(5) 0.062(5) 0.062(5) 0.005(4) 0.010(4) -0.021(4)
C125 0.049(5) 0.090(6) 0.055(5) 0.005(5) 0.007(4) -0.015(5)
C117 0.091(6) 0.096(6) 0.076(6) 0.017(5) 0.019(5) 0.009(6)
C123 0.073(5) 0.079(5) 0.074(6) 0.004(5) 0.016(5) -0.024(5)
C107 0.043(4) 0.057(4) 0.048(4) 0.006(4) 0.005(4) -0.004(4)
C116 0.065(5) 0.080(5) 0.054(5) 0.018(4) 0.021(4) 0.003(4)
C120 0.066(5) 0.068(5) 0.067(5) 0.009(4) 0.013(4) -0.013(4)
C109 0.045(4) 0.067(4) 0.035(4) 0.013(4) 0.011(4) -0.009(4)
C124 0.069(5) 0.091(6) 0.067(5) -0.004(5) 0.008(5) -0.023(5)
C112 0.076(8) 0.127(11) 0.086(9) 0.024(8) 0.030(7) 0.000(8)
C113 0.061(5) 0.080(5) 0.050(5) 0.017(4) 0.015(4) -0.009(5)
C111 0.059(5) 0.090(6) 0.056(5) 0.006(5) 0.020(5) -0.005(5)
C103 0.078(5) 0.077(5) 0.074(5) 0.009(5) -0.006(5) -0.021(5)
Fe6 0.0411(8) 0.0442(8) 0.0257(8) -0.0006(6) 0.0120(6) 0.0030(7)
Fe5 0.0371(7) 0.0452(8) 0.0254(8) -0.0043(6) 0.0051(6) 0.0037(7)
Cl11 0.0576(18) 0.102(3) 0.0247(15) 0.0029(16) 0.0097(13) -0.0061(18)
Cl12 0.0581(17) 0.0474(15) 0.0360(15) 0.0046(12) 0.0123(13) 0.0139(13)
Cl10 0.0607(18) 0.0552(17) 0.062(2) -0.0083(14) -0.0061(15) 0.0214(14)
Cl9 0.0482(16) 0.107(3) 0.0284(15) -0.0016(16) 0.0045(12) -0.0124(17)
C173 0.046(4) 0.052(4) 0.041(4) 0.015(4) 0.016(4) 0.005(4)
N14 0.038(4) 0.038(4) 0.029(4) -0.001(3) 0.013(3) 0.005(3)
C131 0.046(4) 0.048(4) 0.038(4) -0.002(4) 0.014(4) 0.006(4)
C172 0.035(4) 0.039(4) 0.040(4) -0.003(3) 0.008(3) 0.006(3)
C190 0.042(4) 0.084(5) 0.052(5) -0.003(4) 0.005(4) -0.019(4)
N16 0.041(4) 0.035(4) 0.035(4) 0.006(3) 0.019(3) 0.007(3)
C176 0.049(6) 0.067(7) 0.039(6) 0.007(5) 0.025(5) 0.011(5)
N17 0.044(4) 0.044(4) 0.041(4) -0.008(3) 0.020(3) 0.011(3)
C133 0.055(5) 0.050(4) 0.038(4) -0.007(4) 0.011(4) 0.012(4)
C163 0.051(4) 0.047(4) 0.042(4) -0.005(4) 0.017(4) 0.003(4)
N18 0.039(4) 0.060(4) 0.028(4) -0.001(3) 0.010(3) -0.002(4)
N13 0.042(4) 0.056(4) 0.022(3) 0.004(3) 0.013(3) 0.003(3)
C175 0.047(5) 0.061(5) 0.040(5) 0.004(4) 0.019(4) 0.007(4)
C158 0.066(5) 0.074(5) 0.053(5) 0.003(4) 0.001(4) -0.016(4)
C130 0.048(4) 0.045(4) 0.030(4) 0.001(4) 0.017(4) 0.007(4)
N15 0.033(3) 0.058(4) 0.029(4) 0.001(3) 0.011(3) -0.003(3)
C138 0.046(4) 0.046(4) 0.047(5) -0.006(4) 0.012(4) -0.008(4)
C169 0.061(5) 0.076(5) 0.074(5) 0.004(5) 0.018(5) -0.003(5)
C165 0.053(5) 0.058(5) 0.036(4) -0.001(4) 0.012(4) 0.009(4)
C167 0.061(5) 0.071(5) 0.058(5) -0.006(4) 0.011(4) -0.012(4)
C140 0.032(4) 0.036(4) 0.032(4) 0.000(3) 0.009(3) 0.005(3)
C162 0.042(4) 0.057(5) 0.036(4) -0.002(4) 0.014(4) 0.000(4)
C141 0.060(5) 0.084(5) 0.059(5) 0.004(4) 0.014(4) -0.022(4)
C134 0.044(4) 0.042(4) 0.030(4) -0.002(3) 0.005(3) 0.006(3)
C132 0.058(5) 0.051(5) 0.037(4) -0.013(4) 0.014(4) 0.001(4)
C170 0.056(5) 0.057(5) 0.055(5) 0.006(4) 0.017(4) -0.006(4)
C189 0.055(5) 0.096(6) 0.057(5) 0.002(5) -0.003(4) -0.031(5)
C135 0.055(5) 0.060(5) 0.040(4) -0.010(4) -0.004(4) -0.004(4)
C171 0.038(4) 0.041(4) 0.041(4) 0.004(3) 0.015(3) 0.007(3)
C144 0.123(11) 0.143(12) 0.122(11) -0.001(10) 0.033(10) 0.029(10)
C137 0.053(5) 0.055(5) 0.058(5) -0.009(4) 0.011(4) -0.008(4)
C152 0.042(4) 0.086(5) 0.048(4) 0.015(4) 0.012(4) -0.006(4)
C161 0.062(7) 0.079(8) 0.043(7) -0.004(6) 0.032(6) -0.005(6)
C155 0.046(5) 0.101(6) 0.052(5) 0.015(5) 0.005(4) -0.012(5)
C183 0.035(4) 0.080(5) 0.033(4) 0.001(4) 0.010(3) -0.012(4)
C180 0.059(4) 0.061(4) 0.049(4) 0.013(4) 0.016(4) 0.011(4)
C157 0.080(6) 0.082(6) 0.070(5) 0.003(5) 0.005(5) -0.027(5)
C156 0.064(5) 0.101(6) 0.068(5) 0.009(5) 0.011(5) -0.030(5)
C178 0.062(5) 0.062(5) 0.041(5) 0.010(4) 0.019(4) -0.005(4)
C164 0.053(4) 0.058(5) 0.032(4) -0.003(4) 0.016(4) 0.004(4)
C174 0.049(4) 0.056(4) 0.036(4) 0.002(4) 0.022(4) -0.006(4)
C181 0.062(5) 0.066(5) 0.069(6) 0.009(5) 0.021(5) 0.015(5)
C159 0.087(6) 0.082(6) 0.081(6) 0.011(5) -0.001(5) -0.009(6)
C147 0.087(6) 0.096(6) 0.082(6) 0.002(5) -0.010(5) -0.022(5)
C191 0.052(5) 0.098(6) 0.076(6) 0.000(5) 0.008(5) -0.012(5)
C184 0.041(4) 0.096(5) 0.045(4) 0.011(4) 0.014(4) -0.006(4)
C151 0.049(4) 0.070(5) 0.035(4) 0.003(4) 0.013(4) -0.006(4)
C179 0.064(5) 0.059(5) 0.042(5) 0.021(4) 0.011(4) 0.005(4)
C148 0.087(5) 0.105(6) 0.088(5) 0.016(5) 0.006(5) -0.020(5)
C166 0.044(4) 0.050(4) 0.039(4) -0.002(4) 0.011(3) 0.009(4)
C129 0.069(7) 0.082(8) 0.035(6) -0.004(6) 0.018(5) -0.007(6)
C139 0.030(3) 0.034(4) 0.029(4) 0.000(3) 0.003(3) 0.000(3)
C168 0.055(5) 0.082(5) 0.074(5) 0.006(5) 0.008(4) 0.002(5)
C143 0.083(6) 0.095(7) 0.096(7) -0.018(6) 0.034(5) 0.004(6)
C146 0.081(6) 0.094(6) 0.075(6) -0.004(5) 0.002(5) -0.023(5)
C188 0.050(5) 0.104(6) 0.047(5) 0.001(5) -0.009(4) -0.032(5)
C177 0.049(4) 0.056(5) 0.039(4) 0.001(4) 0.013(4) -0.003(4)
C185 0.069(6) 0.108(7) 0.084(6) 0.017(6) 0.014(5) 0.013(6)
C142 0.080(5) 0.096(5) 0.067(5) -0.011(5) 0.034(4) -0.026(5)
C187 0.046(5) 0.101(6) 0.048(5) 0.010(5) 0.001(4) -0.012(5)
C136 0.052(5) 0.061(5) 0.060(5) 0.002(4) -0.009(4) -0.001(4)
C182 0.111(10) 0.085(9) 0.142(11) 0.012(9) 0.052(9) -0.004(8)
C149 0.135(7) 0.111(7) 0.112(7) 0.013(6) -0.003(6) 0.002(7)
C145 0.094(6) 0.106(6) 0.086(6) -0.004(5) 0.020(5) -0.014(5)
C101 0.066(5) 0.060(5) 0.046(5) -0.001(4) 0.000(4) -0.012(4)
C48 0.067(8) 0.096(9) 0.095(9) 0.021(7) 0.010(7) 0.002(7)
C14B 0.094(10) 0.102(10) 0.178(13) 0.028(10) -0.022(10) -0.001(9)
C207 0.063(5) 0.080(6) 0.054(5) 0.015(5) 0.011(5) 0.017(5)
C104 0.088(6) 0.085(6) 0.085(6) 0.013(5) 0.003(5) -0.021(5)
C235 0.059(5) 0.068(5) 0.076(5) 0.012(5) 0.001(5) -0.012(4)
C52 0.053(4) 0.059(4) 0.030(4) 0.007(3) 0.012(3) 0.011(4)
C224 0.129(10) 0.078(8) 0.107(10) -0.013(8) -0.057(8) 0.021(8)
C72 0.073(5) 0.120(6) 0.087(6) -0.021(5) 0.009(5) -0.014(5)
C105 0.077(5) 0.067(5) 0.071(5) 0.015(5) 0.004(5) -0.018(5)
C91 0.058(5) 0.083(5) 0.060(5) 0.002(5) -0.003(4) -0.008(5)
C64 0.101(9) 0.064(7) 0.091(9) 0.021(7) 0.001(8) 0.011(7)
C63 0.065(5) 0.053(5) 0.062(5) 0.009(4) -0.004(5) 0.001(5)
C121 0.088(6) 0.068(6) 0.085(6) 0.004(5) 0.004(5) -0.003(5)
C218 0.137(12) 0.136(12) 0.201(14) 0.065(11) -0.016(11) 0.001(11)
C192 0.092(9) 0.127(11) 0.128(11) 0.047(9) -0.009(9) -0.005(9)
C250 0.098(9) 0.078(8) 0.101(9) -0.006(7) 0.031(7) 0.016(7)
C118 0.118(10) 0.098(9) 0.090(9) -0.013(8) 0.015(8) 0.021(8)
C95 0.062(6) 0.066(6) 0.091(6) 0.003(5) -0.005(5) -0.009(5)
C90 0.180(13) 0.129(12) 0.193(13) -0.004(11) -0.031(12) 0.041(11)
C122 0.129(11) 0.083(9) 0.153(12) 0.021(9) -0.008(10) 0.011(9)
C160 0.122(11) 0.130(11) 0.145(12) 0.045(10) -0.031(10) -0.028(10)
C150 0.187(14) 0.159(13) 0.160(13) -0.027(12) 0.007(12) -0.007(12)
C96 0.083(8) 0.070(8) 0.137(11) 0.017(8) 0.000(8) 0.013(7)
C154 0.122(11) 0.136(12) 0.202(13) 0.001(11) -0.003(11) 0.023(9)
C186 0.140(12) 0.147(12) 0.187(13) -0.012(11) 0.076(10) -0.001(10)
C128 0.146(12) 0.157(13) 0.199(14) -0.018(12) 0.042(11) 0.003(11)
C153 0.068(6) 0.110(7) 0.088(6) 0.021(6) 0.013(5) 0.002(6)
C86 0.189(14) 0.122(10) 0.170(13) 0.005(10) 0.019(12) 0.021(11)
C245 0.094(6) 0.096(6) 0.082(6) 0.025(6) 0.022(5) 0.018(6)
C246 0.186(14) 0.166(13) 0.164(13) 0.010(12) 0.036(12) 0.038(12)

loop_
_atom_type_symbol
_atom_type_description
_atom_type_scat_dispersion_real
_atom_type_scat_dispersion_imag
_atom_type_scat_source
C C 0.0033 0.0016 'International Tables Vol C Tables 4.2.6.8 and 6.1.1.4'
H H 0.0000 0.0000 'International Tables Vol C Tables 4.2.6.8 and 6.1.1.4'
N N 0.0061 0.0033 'International Tables Vol C Tables 4.2.6.8 and 6.1.1.4'
Cl Cl 0.1484 0.1585 'International Tables Vol C Tables 4.2.6.8 and 6.1.1.4'
Fe Fe 0.3463 0.8444 'International Tables Vol C Tables 4.2.6.8 and 6.1.1.4'

loop_
_geom_angle_atom_site_label_1
_geom_angle_atom_site_label_2
_geom_angle_atom_site_label_3
_geom_angle
N2 Fe1 N3 73.2(3)
N2 Fe1 N1 73.2(3)
N3 Fe1 N1 142.5(4)
N2 Fe1 Cl2 149.0(2)
N3 Fe1 Cl2 99.9(2)
N1 Fe1 Cl2 100.0(3)
N2 Fe1 Cl1 90.6(2)
N3 Fe1 Cl1 97.6(2)
N1 Fe1 Cl1 99.2(3)
Cl2 Fe1 Cl1 120.48(14)
N5 Fe2 N4 74.2(3)
N5 Fe2 N6 72.6(3)
N4 Fe2 N6 141.1(3)
N5 Fe2 Cl4 150.2(3)
N4 Fe2 Cl4 98.5(3)
N6 Fe2 Cl4 100.2(3)
N5 Fe2 Cl3 92.0(3)
N4 Fe2 Cl3 101.7(3)
N6 Fe2 Cl3 99.2(2)
Cl4 Fe2 Cl3 117.75(16)
N11 Fe3 N12 72.7(3)
N11 Fe3 N10 72.9(3)
N12 Fe3 N10 139.3(3)
N11 Fe3 Cl6 149.8(3)
N12 Fe3 Cl6 98.1(3)
N10 Fe3 Cl6 100.7(2)
N11 Fe3 Cl5 91.0(3)
N12 Fe3 Cl5 100.5(3)
N10 Fe3 Cl5 101.1(2)
Cl6 Fe3 Cl5 119.13(15)
N23 Fe7 N24 74.6(3)
N23 Fe7 N22 73.9(3)
N24 Fe7 N22 142.1(3)
N23 Fe7 Cl13 149.6(2)
N24 Fe7 Cl13 98.2(2)
N22 Fe7 Cl13 98.4(3)
N23 Fe7 Cl14 90.5(2)
N24 Fe7 Cl14 101.3(3)
N22 Fe7 Cl14 99.5(2)
Cl13 Fe7 Cl14 119.95(16)
N20 Fe8 N19 73.0(3)
N20 Fe8 N21 74.7(3)
N19 Fe8 N21 141.4(3)
N20 Fe8 Cl15 149.7(3)
N19 Fe8 Cl15 97.8(3)
N21 Fe8 Cl15 99.4(2)
N20 Fe8 Cl16 93.2(3)
N19 Fe8 Cl16 102.7(3)
N21 Fe8 Cl16 99.7(2)
Cl15 Fe8 Cl16 117.05(16)
C2 N1 C13 123.2(10)
C2 N1 Fe1 116.1(8)
C13 N1 Fe1 120.4(7)
C7 N2 C3 121.1(9)
C7 N2 Fe1 118.9(7)
C3 N2 Fe1 118.3(6)
N2 C7 C6 123.6(11)
N2 C7 C8 113.0(9)
C6 C7 C8 123.3(10)
C44 N5 C35 118.1(9)
C44 N5 Fe2 122.2(7)
C35 N5 Fe2 119.2(7)
C8 N3 C19 120.9(9)
C8 N3 Fe1 116.3(7)
C19 N3 Fe1 122.6(6)
N24 C194 C195 118.0(10)
N24 C194 C193 126.8(10)
C195 C194 C193 115.1(10)
C75 N12 C77 122.1(9)
C75 N12 Fe3 116.0(8)
C77 N12 Fe3 121.1(7)
C14 C13 N1 123.8(12)
C14 C13 C18 117.0(12)
N1 C13 C18 119.2(12)
N21 C226 C227 120.2(10)
N21 C226 C225 123.6(10)
C227 C226 C225 116.1(10)
C204 N23 C195 121.6(9)
C204 N23 Fe7 117.9(6)
C195 N23 Fe7 119.9(6)
N1 C2 C3 116.4(10)
N1 C2 C1 124.9(11)
C3 C2 C1 118.5(10)
C226 N21 C247 125.0(9)
C226 N21 Fe8 112.0(7)
C247 N21 Fe8 122.9(7)
C194 N24 C215 121.8(9)
C194 N24 Fe7 114.6(7)
C215 N24 Fe7 123.6(7)
C94 C87 C88 122.7(11)
C94 C87 N10 120.0(10)
C88 C87 N10 117.3(10)
C231 N20 C227 123.4(9)
C231 N20 Fe8 119.3(7)
C227 N20 Fe8 117.3(7)
C253 C254 C247 119.7(10)
C253 C254 C255 124.0(10)
C247 C254 C255 116.3(9)
N23 C195 C196 121.1(9)
N23 C195 C194 111.5(9)
C196 C195 C194 127.4(10)
C34 N4 C55 118.5(9)
C34 N4 Fe2 118.9(7)
C55 N4 Fe2 122.3(7)
C66 N10 C87 122.6(9)
C66 N10 Fe3 116.1(7)
C87 N10 Fe3 121.2(7)
N23 C204 C198 120.3(9)
N23 C204 C203 112.5(8)
C198 C204 C203 127.0(9)
C251 C248 C247 119.9(10)
C251 C248 C249 120.3(10)
C247 C248 C249 119.7(10)
C7 C6 C5 115.6(10)
C7 C6 C12 126.0(11)
C5 C6 C12 118.1(10)
C18B C18A C18 107.3(12)
C18B C18A H18A 110.3
C18 C18A H18A 110.3
C18B C18A H18B 110.3
C18 C18A H18B 110.3
H18A C18A H18B 108.5
C206 C205 C212 121.3(10)
C206 C205 N22 120.1(10)
C212 C205 N22 118.3(10)
C67 N11 C76 120.5(9)
C67 N11 Fe3 118.5(7)
C76 N11 Fe3 119.8(7)
N3 C8 C9 122.9(10)
N3 C8 C7 115.3(9)
C9 C8 C7 121.1(9)
N5 C44 C38 125.5(10)
N5 C44 C43 110.0(9)
C38 C44 C43 124.2(10)
N20 C227 C228 118.8(9)
N20 C227 C226 114.1(9)
C228 C227 C226 127.1(9)
C13 C18 C17 118.0(13)
C13 C18 C18A 118.5(12)
C17 C18 C18A 123.3(12)
C251 C252 C253 120.4(10)
C251 C252 H252 119.8
C253 C252 H252 119.8
C78 C77 C84 125.2(11)
C78 C77 N12 122.7(11)
C84 C77 N12 112.0(10)
C2 C1 H1A 109.5
C2 C1 H1B 109.5
H1A C1 H1B 109.5
C2 C1 H1C 109.5
H1A C1 H1C 109.5
H1B C1 H1C 109.5
C203 N22 C205 121.1(9)
C203 N22 Fe7 114.2(7)
C205 N22 Fe7 124.7(7)
C20 C21 C22 123.9(11)
C20 C21 H21 118.1
C22 C21 H21 118.1
C21 C20 C19 116.0(9)
C21 C20 C20A 122.8(10)
C19 C20 C20A 121.2(9)
C56 C55 C62 126.2(11)
C56 C55 N4 116.7(10)
C62 C55 N4 117.0(9)
C22 C23 C24 119.7(10)
C22 C23 H23 120.1
C24 C23 H23 120.1
N10 C66 C65 123.0(10)
N10 C66 C67 116.1(9)
C65 C66 C67 120.9(9)
C44 C38 C37 113.8(10)
C44 C38 C39 126.1(11)
C37 C38 C39 119.9(11)
N21 C247 C248 121.2(9)
N21 C247 C254 121.3(9)
C248 C247 C254 117.4(9)
C20 C20A C20B 111.9(9)
C20 C20A H20A 109.2
C20B C20A H20A 109.2
C20 C20A H20B 109.2
C20B C20A H20B 109.2
H20A C20A H20B 107.9
C58 C57 C56 112.3(12)
C58 C57 H57A 109.1
C56 C57 H57A 109.1
C58 C57 H57B 109.1
C56 C57 H57B 109.1
H57A C57 H57B 107.9
C43 N6 C45 120.4(9)
C43 N6 Fe2 117.9(8)
C45 N6 Fe2 121.6(7)
C91 C88 C87 116.5(13)
C91 C88 C89 120.3(12)
C87 C88 C89 123.1(11)
N5 C35 C36 122.4(10)
N5 C35 C34 113.2(9)
C36 C35 C34 124.4(10)
C209 C206 C205 121.8(11)
C209 C206 C207 118.9(11)
C205 C206 C207 119.2(10)
C256 C255 C254 115.0(9)
C256 C255 H25A 108.5
C254 C255 H25A 108.5
C256 C255 H25B 108.5
C254 C255 H25B 108.5
H25A C255 H25B 107.5
C198 C197 C196 122.0(9)
C198 C197 H197 119.0
C196 C197 H197 119.0
C238 C237 C244 120.2(10)
C238 C237 N19 123.0(10)
C244 C237 N19 116.5(10)
C4 C3 N2 120.0(9)
C4 C3 C2 126.9(10)
N2 C3 C2 113.1(9)
C252 C251 C248 120.9(10)
C252 C251 H251 119.6
C248 C251 H251 119.6
C77 C78 C81 119.4(13)
C77 C78 C79 122.8(12)
C81 C78 C79 117.8(13)
C34 C33 H33A 109.5
C34 C33 H33B 109.5
H33A C33 H33B 109.5
C34 C33 H33C 109.5
H33A C33 H33C 109.5
H33B C33 H33C 109.5
C230 C229 C228 122.7(10)
C230 C229 H229 118.7
C228 C229 H229 118.7
N22 C203 C204 117.4(9)
N22 C203 C202 122.0(10)
C204 C203 C202 120.4(9)
C219 C216 C215 118.4(12)
C219 C216 C217 121.4(12)
C215 C216 C217 120.2(11)
N19 C232 C231 115.7(8)
N19 C232 C233 122.8(9)
C231 C232 C233 121.4(9)
C3 C4 C5 120.1(11)
C3 C4 H4 119.9
C5 C4 H4 119.9
C194 C193 H19A 109.5
C194 C193 H19B 109.5
H19A C193 H19B 109.5
C194 C193 H19C 109.5
H19A C193 H19C 109.5
H19B C193 H19C 109.5
C232 C233 C234 113.8(11)
C232 C233 H23A 108.8
C234 C233 H23A 108.8
C232 C233 H23B 108.8
C234 C233 H23B 108.8
H23A C233 H23B 107.7
C11 C12 C6 109.0(9)
C11 C12 H12A 109.9
C6 C12 H12A 109.9
C11 C12 H12B 109.9
C6 C12 H12B 109.9
H12A C12 H12B 108.3
C254 C253 C252 121.7(10)
C254 C253 H253 119.1
C252 C253 H253 119.1
N20 C231 C230 119.1(9)
N20 C231 C232 114.0(9)
C230 C231 C232 126.5(9)
C69 C70 C76 116.0(11)
C69 C70 C71 124.5(12)
C76 C70 C71 119.0(12)
C91 C92 C93 120.2(13)
C91 C92 H92 119.9
C93 C92 H92 119.9
C201 C200 C199 112.6(9)
C201 C200 H20F 109.1
C199 C200 H20F 109.1
C201 C200 H20G 109.1
C199 C200 H20G 109.1
H20F C200 H20G 107.8
C16 C17 C18 120.9(14)
C16 C17 H17 119.6
C18 C17 H17 119.6
C66 C65 H65A 109.5
C66 C65 H65B 109.5
H65A C65 H65B 109.5
C66 C65 H65C 109.5
H65A C65 H65C 109.5
H65B C65 H65C 109.5
C92 C93 C94 119.3(13)
C92 C93 H93 120.3
C94 C93 H93 120.4
C82 C81 C78 121.5(15)
C82 C81 H81 119.3
C78 C81 H81 119.3
C195 C196 C197 117.6(9)
C195 C196 H196 121.2
C197 C196 H196 121.2
C37 C36 C35 117.0(11)
C37 C36 H36 121.5
C35 C36 H36 121.5
C200 C201 C202 113.9(9)
C200 C201 H20H 108.8
C202 C201 H20H 108.8
C200 C201 H20I 108.8
C202 C201 H20I 108.8
H20H C201 H20I 107.7
C212 C213 C214 118.6(10)
C212 C213 H21A 107.7
C214 C213 H21A 107.7
C212 C213 H21B 107.7
C214 C213 H21B 107.7
H21A C213 H21B 107.1
C17 C16 C15 119.3(15)
C17 C16 H16 120.3
C15 C16 H16 120.4
C24 C19 C20 123.8(9)
C24 C19 N3 115.4(9)
C20 C19 N3 120.7(8)
C229 C228 C227 117.8(10)
C229 C228 H228 121.1
C227 C228 H228 121.1
C4 C5 C6 119.4(10)
C4 C5 H5 120.3
C6 C5 H5 120.3
C38 C39 C40 108.9(10)
C38 C39 H39A 109.9
C40 C39 H39A 109.9
C38 C39 H39B 109.9
C40 C39 H39B 109.9
H39A C39 H39B 108.3
C52 C45 C46 123.3(10)
C52 C45 N6 117.9(9)
C46 C45 N6 118.8(9)
C73 C74 C75 104.6(11)
C73 C74 H74A 110.8
C75 C74 H74A 110.8
C73 C74 H74B 110.8
C75 C74 H74B 110.8
H74A C74 H74B 108.9
N6 C43 C42 125.6(11)
N6 C43 C44 114.4(9)
C42 C43 C44 120.0(10)
C210 C211 C212 121.3(11)
C210 C211 H211 119.4
C212 C211 H211 119.4
C61 C62 C55 115.2(11)
C61 C62 C63 121.6(11)
C55 C62 C63 123.2(10)
C224 C223 C222 115.1(12)
C224 C223 H22A 108.5
C222 C223 H22A 108.5
C224 C223 H22B 108.5
C222 C223 H22B 108.5
H22A C223 H22B 107.5
N11 C67 C68 121.9(10)
N11 C67 C66 112.8(9)
C68 C67 C66 124.8(9)
C24 C24A C24B 113.8(11)
C24 C24A H24A 108.8
C24B C24A H24A 108.8
C24 C24A H24B 108.8
C24B C24A H24B 108.8
H24A C24A H24B 107.7
C243 C242 C241 119.6(12)
C243 C242 H242 120.2
C241 C242 H242 120.2
C232 N19 C237 120.8(8)
C232 N19 Fe8 115.6(6)
C237 N19 Fe8 123.4(7)
C211 C210 C209 120.5(11)
C211 C210 H210 119.7
C209 C210 H210 119.7
C198 C199 C200 112.5(8)
C198 C199 H19D 109.1
C200 C199 H19D 109.1
C198 C199 H19E 109.1
C200 C199 H19E 109.1
H19D C199 H19E 107.8
C90 C89 C88 117.6(15)
C90 C89 H89A 107.9
C88 C89 H89A 107.9
C90 C89 H89B 107.9
C88 C89 H89B 107.9
H89A C89 H89B 107.2
N12 C75 C76 115.8(10)
N12 C75 C74 124.0(11)
C76 C75 C74 120.1(11)
C220 C221 C222 121.7(12)
C220 C221 H221 119.2
C222 C221 H221 119.2
C85 C84 C77 121.6(13)
C85 C84 C83 126.6(14)
C77 C84 C83 111.7(12)
C235 C236 C230 117.1(10)
C235 C236 H23C 108.0
C230 C236 H23C 108.0
C235 C236 H23D 108.0
C230 C236 H23D 108.0
H23C C236 H23D 107.3
C19 C24 C23 115.5(9)
C19 C24 C24A 125.0(10)
C23 C24 C24A 119.3(9)
C59 C60 C61 121.5(14)
C59 C60 H60 119.2
C61 C60 H60 119.2
C229 C230 C231 117.6(9)
C229 C230 C236 119.4(9)
C231 C230 C236 123.0(10)
C10 C11 C12 115.4(10)
C10 C11 H11A 108.4
C12 C11 H11A 108.4
C10 C11 H11B 108.4
C12 C11 H11B 108.4
H11A C11 H11B 107.5
C242 C241 C238 119.6(12)
C242 C241 H241 120.2
C238 C241 H241 120.2
C52 C51 C50 121.1(10)
C52 C51 H51 119.4
C50 C51 H51 119.4
C82 C83 C84 122.8(15)
C82 C83 H83 118.6
C84 C83 H83 118.6
C23 C22 C21 120.9(11)
C23 C22 H22 119.5
C21 C22 H22 119.5
C215 C222 C221 117.4(12)
C215 C222 C223 119.8(10)
C221 C222 C223 122.7(11)
C8 C9 C10 111.7(9)
C8 C9 H9A 109.3
C10 C9 H9A 109.3
C8 C9 H9B 109.3
C10 C9 H9B 109.3
H9A C9 H9B 107.9
C219 C220 C221 117.9(12)
C219 C220 H220 121.1
C221 C220 H220 121.1
N4 C34 C33 126.9(10)
N4 C34 C35 112.4(9)
C33 C34 C35 120.6(9)
C243 C244 C237 117.6(12)
C243 C244 C245 123.0(13)
C237 C244 C245 119.3(11)
C55 C56 C59 115.0(12)
C55 C56 C57 124.8(11)
C59 C56 C57 120.2(11)
C84 C85 C86 122.8(17)
C84 C85 H85A 106.6
C86 C85 H85A 106.6
C84 C85 H85B 106.6
C86 C85 H85B 106.6
H85A C85 H85B 106.6
C49 C46 C45 118.4(11)
C49 C46 C47 119.9(11)
C45 C46 C47 121.7(10)
C237 C238 C241 119.8(11)
C237 C238 C239 119.4(9)
C241 C238 C239 120.7(10)
C24A C24B H24C 109.5
C24A C24B H24D 109.5
H24C C24B H24D 109.5
C24A C24B H24E 109.5
H24C C24B H24E 109.5
H24D C24B H24E 109.5
C60 C59 C56 120.8(12)
C60 C59 H59 119.6
C56 C59 H59 119.6
C226 C225 H22F 109.5
C226 C225 H22G 109.5
H22F C225 H22G 109.5
C226 C225 H22H 109.5
H22F C225 H22H 109.5
H22G C225 H22H 109.5
C15 C14 C13 120.6(14)
C15 C14 C14A 123.7(14)
C13 C14 C14A 115.6(12)
N11 C76 C70 120.6(10)
N11 C76 C75 111.8(10)
C70 C76 C75 127.2(10)
C41 C40 C39 119.5(12)
C41 C40 H40A 107.5
C39 C40 H40A 107.4
C41 C40 H40B 107.4
C39 C40 H40B 107.4
H40A C40 H40B 107.0
C216 C215 C222 120.1(11)
C216 C215 N24 119.7(11)
C222 C215 N24 120.0(11)
C197 C198 C204 117.1(9)
C197 C198 C199 120.3(8)
C204 C198 C199 122.4(9)
C54 C53 C52 112.0(11)
C54 C53 H53A 109.2
C52 C53 H53A 109.2
C54 C53 H53B 109.2
C52 C53 H53B 109.2
H53A C53 H53B 107.9
C255 C256 H25C 109.5
C255 C256 H25D 109.5
H25C C256 H25D 109.5
C255 C256 H25E 109.5
H25C C256 H25E 109.5
H25D C256 H25E 109.5
C250 C249 C248 108.0(11)
C250 C249 H24F 110.1
C248 C249 H24F 110.1
C250 C249 H24G 110.1
C248 C249 H24G 110.1
H24F C249 H24G 108.4
C49 C50 C51 119.5(10)
C49 C50 H50 120.2
C51 C50 H50 120.2
C40 C41 C42 115.7(12)
C40 C41 H41A 108.4
C42 C41 H41A 108.4
C40 C41 H41B 108.4
C42 C41 H41B 108.4
H41A C41 H41B 107.4
C50 C49 C46 120.3(12)
C50 C49 H49 119.8
C46 C49 H49 119.8
C14 C15 C16 124.1(16)
C14 C15 H15 117.9
C16 C15 H15 117.9
C48 C47 C46 119.9(11)
C48 C47 H47A 107.3
C46 C47 H47A 107.3
C48 C47 H47B 107.3
C46 C47 H47B 107.3
H47A C47 H47B 106.9
C238 C239 C240 115.1(10)
C238 C239 H23E 108.5
C240 C239 H23E 108.5
C238 C239 H23F 108.5
C240 C239 H23F 108.5
H23E C239 H23F 107.5
C220 C219 C216 124.5(13)
C220 C219 H219 117.8
C216 C219 H219 117.8
C36 C37 C38 122.8(11)
C36 C37 H37 118.6
C38 C37 H37 118.6
C11 C10 C9 113.9(10)
C11 C10 H10A 108.8
C9 C10 H10A 108.8
C11 C10 H10B 108.8
C9 C10 H10B 108.8
H10A C10 H10B 107.7
C60 C61 C62 121.1(13)
C60 C61 H61 119.4
C62 C61 H61 119.4
C211 C212 C205 115.8(11)
C211 C212 C213 122.1(10)
C205 C212 C213 122.0(10)
C239 C240 H24H 109.5
C239 C240 H24I 109.5
H24H C240 H24I 109.5
C239 C240 H24J 109.5
H24H C240 H24J 109.5
H24I C240 H24J 109.5
C79 C80 H80A 109.5
C79 C80 H80B 109.5
H80A C80 H80B 109.5
C79 C80 H80C 109.5
H80A C80 H80C 109.5
H80B C80 H80C 109.5
C41 C42 C43 115.9(12)
C41 C42 H42A 108.3
C43 C42 H42A 108.3
C41 C42 H42B 108.3
C43 C42 H42B 108.3
H42A C42 H42B 107.4
C68 C69 C70 121.7(12)
C68 C69 H69 119.2
C70 C69 H69 119.2
C14B C14A C14 112.0(13)
C14B C14A H14A 109.2
C14 C14A H14A 109.2
C14B C14A H14B 109.2
C14 C14A H14B 109.2
H14A C14A H14B 107.9
C87 C94 C93 117.3(12)
C87 C94 C95 119.9(11)
C93 C94 C95 122.8(13)
C218 C217 C216 119.0(15)
C218 C217 H21C 107.6
C216 C217 H21C 107.6
C218 C217 H21D 107.6
C216 C217 H21D 107.6
H21C C217 H21D 107.0
C74 C73 C72 115.6(14)
C74 C73 H73A 108.4
C72 C73 H73A 108.4
C74 C73 H73B 108.4
C72 C73 H73B 108.4
H73A C73 H73B 107.4
C203 C202 C201 112.0(9)
C203 C202 H20J 109.2
C201 C202 H20J 109.2
C203 C202 H20K 109.2
C201 C202 H20K 109.2
H20J C202 H20K 107.9
C20A C20B H20C 109.5
C20A C20B H20D 109.5
H20C C20B H20D 109.5
C20A C20B H20E 109.5
H20C C20B H20E 109.5
H20D C20B H20E 109.5
C69 C68 C67 119.1(11)
C69 C68 H68 120.5
C67 C68 H68 120.5
C18A C18B H18C 109.5
C18A C18B H18D 109.5
H18C C18B H18D 109.5
C18A C18B H18E 109.5
H18C C18B H18E 109.5
H18D C18B H18E 109.5
C235 C234 C233 117.8(11)
C235 C234 H23G 107.9
C233 C234 H23G 107.9
C235 C234 H23H 107.9
C233 C234 H23H 107.8
H23G C234 H23H 107.2
C80 C79 C78 121.9(14)
C80 C79 H79A 106.8
C78 C79 H79A 106.8
C80 C79 H79B 106.9
C78 C79 H79B 106.9
H79A C79 H79B 106.7
C57 C58 H58A 109.5
C57 C58 H58B 109.5
H58A C58 H58B 109.5
C57 C58 H58C 109.5
H58A C58 H58C 109.5
H58B C58 H58C 109.5
C213 C214 H21E 109.5
C213 C214 H21F 109.5
H21E C214 H21F 109.5
C213 C214 H21G 109.5
H21E C214 H21G 109.5
H21F C214 H21G 109.5
C242 C243 C244 123.2(13)
C242 C243 H243 118.4
C244 C243 H243 118.4
C207 C208 H20L 109.5
C207 C208 H20M 109.5
H20L C208 H20M 109.5
C207 C208 H20N 109.5
H20L C208 H20N 109.5
H20M C208 H20N 109.5
C72 C71 C70 115.7(15)
C72 C71 H71A 108.4
C70 C71 H71A 108.4
C72 C71 H71B 108.4
C70 C71 H71B 108.4
H71A C71 H71B 107.4
C83 C82 C81 119.3(15)
C83 C82 H82 120.4
C81 C82 H82 120.4
C206 C209 C210 119.1(11)
C206 C209 H209 120.4
C210 C209 H209 120.4
C53 C54 H54A 109.5
C53 C54 H54B 109.5
H54A C54 H54B 109.5
C53 C54 H54C 109.5
H54A C54 H54C 109.5
H54B C54 H54C 109.5
N8 Fe4 N9 73.1(3)
N8 Fe4 N7 73.2(3)
N9 Fe4 N7 139.9(4)
N8 Fe4 Cl8 148.8(3)
N9 Fe4 Cl8 98.4(3)
N7 Fe4 Cl8 99.2(2)
N8 Fe4 Cl7 93.4(3)
N9 Fe4 Cl7 100.6(3)
N7 Fe4 Cl7 102.5(2)
Cl8 Fe4 Cl7 117.80(15)
C98 N7 C119 117.7(9)
C98 N7 Fe4 119.5(7)
C119 N7 Fe4 122.6(7)
C99 N8 C108 119.9(9)
C99 N8 Fe4 119.3(7)
C108 N8 Fe4 119.4(7)
C126 C119 C120 124.8(12)
C126 C119 N7 117.5(11)
C120 C119 N7 117.5(11)
C98 C97 H97A 109.5
C98 C97 H97B 109.5
H97A C97 H97B 109.5
C98 C97 H97C 109.5
H97A C97 H97C 109.5
H97B C97 H97C 109.5
C119 C126 C125 116.4(12)
C119 C126 C127 122.4(12)
C125 C126 C127 121.2(12)
C107 N9 C109 121.6(9)
C107 N9 Fe4 115.5(7)
C109 N9 Fe4 122.6(7)
N7 C98 C97 126.3(11)
N7 C98 C99 111.5(10)
C97 C98 C99 122.2(11)
C114 C115 C116 121.4(13)
C114 C115 H115 119.3
C116 C115 H115 119.3
N8 C99 C100 120.1(10)
N8 C99 C98 114.1(10)
C100 C99 C98 125.6(10)
C128 C127 C126 115.4(16)
C128 C127 H12C 108.5
C126 C127 H12C 108.4
C128 C127 H12D 108.4
C126 C127 H12D 108.4
H12C C127 H12D 107.5
C109 C110 C113 118.4(12)
C109 C110 C111 121.7(10)
C113 C110 C111 119.6(11)
C108 C102 C101 116.5(11)
C108 C102 C103 121.1(11)
C101 C102 C103 122.4(11)
C101 C100 C99 119.1(11)
C101 C100 H100 120.4
C99 C100 H100 120.4
N8 C108 C102 122.5(10)
N8 C108 C107 110.5(9)
C102 C108 C107 126.8(10)
C113 C114 C115 120.4(13)
C113 C114 H114 119.8
C115 C114 H114 119.8
C105 C106 C107 115.3(11)
C105 C106 H10C 108.4
C107 C106 H10C 108.4
C105 C106 H10D 108.4
C107 C106 H10D 108.4
H10C C106 H10D 107.5
C124 C125 C126 120.0(13)
C124 C125 H125 120.0
C126 C125 H125 120.0
C116 C117 C118 123.3(14)
C116 C117 H11C 106.5
C118 C117 H11C 106.5
C116 C117 H11D 106.5
C118 C117 H11D 106.5
H11C C117 H11D 106.5
C124 C123 C120 116.7(14)
C124 C123 H123 121.6
C120 C123 H123 121.6
N9 C107 C108 115.7(9)
N9 C107 C106 122.8(10)
C108 C107 C106 120.4(10)
C109 C116 C117 120.6(12)
C109 C116 C115 114.8(11)
C117 C116 C115 124.5(13)
C119 C120 C123 117.9(13)
C119 C120 C121 122.3(12)
C123 C120 C121 119.7(13)
C110 C109 C116 124.0(11)
C110 C109 N9 120.9(10)
C116 C109 N9 115.0(10)
C123 C124 C125 123.9(14)
C123 C124 H124 118.0
C125 C124 H124 118.0
C111 C112 H11E 109.5
C111 C112 H11F 109.5
H11E C112 H11F 109.5
C111 C112 H11G 109.5
H11E C112 H11G 109.5
H11F C112 H11G 109.5
C114 C113 C110 120.7(13)
C114 C113 H113 119.7
C110 C113 H113 119.7
C112 C111 C110 114.4(11)
C112 C111 H11H 108.7
C110 C111 H11H 108.7
C112 C111 H11I 108.6
C110 C111 H11I 108.6
H11H C111 H11I 107.6
C104 C103 C102 117.7(12)
C104 C103 H10E 107.9
C102 C103 H10E 107.9
C104 C103 H10F 107.9
C102 C103 H10F 107.9
H10E C103 H10F 107.2
N17 Fe6 N16 73.4(3)
N17 Fe6 N18 74.7(4)
N16 Fe6 N18 143.5(4)
N17 Fe6 Cl11 149.4(3)
N16 Fe6 Cl11 99.7(3)
N18 Fe6 Cl11 98.8(3)
N17 Fe6 Cl12 90.4(3)
N16 Fe6 Cl12 97.5(2)
N18 Fe6 Cl12 100.0(3)
Cl11 Fe6 Cl12 120.19(14)
N14 Fe5 N15 73.1(3)
N14 Fe5 N13 74.6(3)
N15 Fe5 N13 143.0(4)
N14 Fe5 Cl9 148.3(3)
N15 Fe5 Cl9 99.1(3)
N13 Fe5 Cl9 98.8(3)
N14 Fe5 Cl10 90.7(3)
N15 Fe5 Cl10 98.9(3)
N13 Fe5 Cl10 99.1(3)
Cl9 Fe5 Cl10 120.98(15)
C180 C173 C174 121.0(11)
C180 C173 N16 121.8(10)
C174 C173 N16 117.1(9)
C131 N14 C140 121.2(9)
C131 N14 Fe5 118.4(7)
C140 N14 Fe5 119.3(7)
N14 C131 C132 122.3(11)
N14 C131 C130 113.9(10)
C132 C131 C130 123.6(10)
N17 C172 C166 119.9(10)
N17 C172 C171 112.3(9)
C166 C172 C171 127.7(10)
C183 C190 C189 118.5(13)
C183 C190 C191 126.6(12)
C189 C190 C191 114.8(13)
C171 N16 C173 118.4(9)
C171 N16 Fe6 118.2(7)
C173 N16 Fe6 123.3(7)
C175 C176 H17A 109.5
C175 C176 H17B 109.5
H17A C176 H17B 109.5
C175 C176 H17C 109.5
H17A C176 H17C 109.5
H17B C176 H17C 109.5
C172 N17 C163 120.3(10)
C172 N17 Fe6 119.5(7)
C163 N17 Fe6 119.5(8)
C134 C133 C132 124.5(11)
C134 C133 H133 117.8
C132 C133 H133 117.8
C164 C163 N17 121.4(11)
C164 C163 C162 127.2(11)
N17 C163 C162 111.4(10)
C162 N18 C183 117.9(9)
C162 N18 Fe6 116.9(8)
C183 N18 Fe6 125.0(7)
C130 N13 C151 121.4(9)
C130 N13 Fe5 116.2(8)
C151 N13 Fe5 122.3(7)
C174 C175 C176 111.4(10)
C174 C175 H17D 109.4
C176 C175 H17D 109.4
C174 C175 H17E 109.4
C176 C175 H17E 109.4
H17D C175 H17E 108.0
C151 C158 C157 119.3(13)
C151 C158 C159 124.2(12)
C157 C158 C159 116.5(13)
N13 C130 C129 128.4(11)
N13 C130 C131 114.6(9)
C129 C130 C131 117.0(10)
C139 N15 C141 118.4(9)
C139 N15 Fe5 117.6(7)
C141 N15 Fe5 124.0(7)
C139 C138 C137 114.9(10)
C139 C138 H13A 108.6
C137 C138 H13A 108.5
C139 C138 H13B 108.6
C137 C138 H13B 108.6
H13A C138 H13B 107.5
C170 C169 C168 115.8(11)
C170 C169 H16A 108.3
C168 C169 H16A 108.3
C170 C169 H16B 108.3
C168 C169 H16B 108.3
H16A C169 H16B 107.4
C164 C165 C166 124.7(11)
C164 C165 H165 117.6
C166 C165 H165 117.6
C166 C167 C168 116.2(11)
C166 C167 H16C 108.2
C168 C167 H16C 108.2
C166 C167 H16D 108.2
C168 C167 H16D 108.2
H16C C167 H16D 107.4
N14 C140 C134 120.0(10)
N14 C140 C139 112.0(9)
C134 C140 C139 127.9(9)
N18 C162 C161 130.1(11)
N18 C162 C163 115.0(10)
C161 C162 C163 114.9(11)
C148 C141 C142 121.0(14)
C148 C141 N15 122.6(12)
C142 C141 N15 116.2(12)
C133 C134 C140 116.7(10)
C133 C134 C135 122.3(10)
C140 C134 C135 121.0(10)
C133 C132 C131 115.1(11)
C133 C132 H132 122.4
C131 C132 H132 122.4
C169 C170 C171 114.9(10)
C169 C170 H17F 108.5
C171 C170 H17F 108.5
C169 C170 H17G 108.5
C171 C170 H17G 108.5
H17F C170 H17G 107.5
C188 C189 C190 117.3(14)
C188 C189 H189 121.3
C190 C189 H189 121.3
C134 C135 C136 113.7(10)
C134 C135 H13C 108.8
C136 C135 H13C 108.8
C134 C135 H13D 108.8
C136 C135 H13D 108.8
H13C C135 H13D 107.7
N16 C171 C172 114.8(9)
N16 C171 C170 127.1(10)
C172 C171 C170 117.9(10)
C143 C144 H14F 109.5
C143 C144 H14G 109.5
H14F C144 H14G 109.5
C143 C144 H14H 109.5
H14F C144 H14H 109.5
H14G C144 H14H 109.5
C138 C137 C136 115.8(10)
C138 C137 H13E 108.3
C136 C137 H13E 108.3
C138 C137 H13F 108.3
C136 C137 H13F 108.3
H13E C137 H13F 107.4
C155 C152 C151 119.3(14)
C155 C152 C153 119.1(13)
C151 C152 C153 121.4(13)
C162 C161 H16E 109.5
C162 C161 H16F 109.5
H16E C161 H16F 109.5
C162 C161 H16G 109.5
H16E C161 H16G 109.5
H16F C161 H16G 109.5
C152 C155 C156 121.0(13)
C152 C155 H155 119.5
C156 C155 H155 119.5
C190 C183 C184 124.0(12)
C190 C183 N18 118.7(11)
C184 C183 N18 116.7(12)
C179 C180 C173 120.3(11)
C179 C180 C181 121.4(11)
C173 C180 C181 118.2(11)
C156 C157 C158 119.0(15)
C156 C157 H157 120.5
C158 C157 H157 120.5
C157 C156 C155 119.6(14)
C157 C156 H156 120.2
C155 C156 H156 120.2
C177 C178 C179 121.8(12)
C177 C178 H178 119.1
C179 C178 H178 119.1
C165 C164 C163 117.0(11)
C165 C164 H164 121.5
C163 C164 H164 121.5
C173 C174 C177 115.9(11)
C173 C174 C175 124.6(10)
C177 C174 C175 119.5(11)
C182 C181 C180 117.4(12)
C182 C181 H18F 108.0
C180 C181 H18F 107.9
C182 C181 H18G 107.9
C180 C181 H18G 107.9
H18F C181 H18G 107.2
C160 C159 C158 114.5(14)
C160 C159 H15A 108.6
C158 C159 H15A 108.6
C160 C159 H15B 108.6
C158 C159 H15B 108.6
H15A C159 H15B 107.6
C146 C147 C148 110.9(16)
C146 C147 H147 124.6
C148 C147 H147 124.6
C192 C191 C190 113.8(13)
C192 C191 H19F 108.8
C190 C191 H19F 108.8
C192 C191 H19G 108.8
C190 C191 H19G 108.8
H19F C191 H19G 107.7
C187 C184 C183 117.4(13)
C187 C184 C185 119.8(13)
C183 C184 C185 122.8(13)
C158 C151 C152 121.6(12)
C158 C151 N13 118.0(11)
C152 C151 N13 119.9(12)
C180 C179 C178 120.1(11)
C180 C179 H179 120.0
C178 C179 H179 120.0
C149 C148 C141 117.3(15)
C149 C148 C147 123.7(18)
C141 C148 C147 118.6(16)
C165 C166 C172 116.4(11)
C165 C166 C167 121.2(11)
C172 C166 C167 121.8(10)
C130 C129 H12M 109.5
C130 C129 H12N 109.5
H12M C129 H12N 109.5
C130 C129 H12O 109.5
H12M C129 H12O 109.5
H12N C129 H12O 109.5
N15 C139 C140 114.9(9)
N15 C139 C138 125.0(10)
C140 C139 C138 120.0(9)
C167 C168 C169 111.8(11)
C167 C168 H16H 109.3
C169 C168 H16H 109.3
C167 C168 H16I 109.3
C169 C168 H16I 109.3
H16H C168 H16I 107.9
C142 C143 C144 119.8(15)
C142 C143 H14I 107.4
C144 C143 H14I 107.4
C142 C143 H14J 107.4
C144 C143 H14J 107.4
H14I C143 H14J 106.9
C145 C146 C147 136.6(18)
C145 C146 H146 111.7
C147 C146 H146 111.7
C189 C188 C187 122.4(12)
C189 C188 H188 118.8
C187 C188 H188 118.8
C178 C177 C174 120.9(12)
C178 C177 H177 119.6
C174 C177 H177 119.5
C184 C185 C186 114.9(15)
C184 C185 H18H 108.5
C186 C185 H18H 108.6
C184 C185 H18I 108.5
C186 C185 H18I 108.5
H18H C185 H18I 107.5
C145 C142 C141 124.6(16)
C145 C142 C143 108.8(14)
C141 C142 C143 126.3(14)
C184 C187 C188 120.1(13)
C184 C187 H187 120.0
C188 C187 H187 120.0
C135 C136 C137 112.8(10)
C135 C136 H13G 109.0
C137 C136 H13G 109.0
C135 C136 H13H 109.0
C137 C136 H13H 109.0
H13G C136 H13H 107.8
C181 C182 H18J 109.5
C181 C182 H18K 109.5
H18J C182 H18K 109.5
C181 C182 H18L 109.5
H18J C182 H18L 109.5
H18K C182 H18L 109.5
C148 C149 C150 131(2)
C148 C149 H14K 104.5
C150 C149 H14K 104.5
C148 C149 H14L 104.5
C150 C149 H14L 104.5
H14K C149 H14L 105.6
C146 C145 C142 108.2(17)
C146 C145 H145 125.9
C142 C145 H145 125.9
C100 C101 C102 121.7(11)
C100 C101 H101 119.2
C102 C101 H101 119.2
C47 C48 H48A 109.5
C47 C48 H48B 109.5
H48A C48 H48B 109.5
C47 C48 H48C 109.5
H48A C48 H48C 109.5
H48B C48 H48C 109.5
C14A C14B H14C 109.5
C14A C14B H14D 109.5
H14C C14B H14D 109.5
C14A C14B H14E 109.5
H14C C14B H14E 109.5
H14D C14B H14E 109.5
C208 C207 C206 113.3(12)
C208 C207 H20O 108.9
C206 C207 H20O 108.9
C208 C207 H20P 108.9
C206 C207 H20P 108.9
H20O C207 H20P 107.7
C103 C104 C105 119.8(13)
C103 C104 H10G 107.4
C105 C104 H10G 107.4
C103 C104 H10H 107.4
C105 C104 H10H 107.4
H10G C104 H10H 106.9
C236 C235 C234 113.9(11)
C236 C235 H23I 108.8
C234 C235 H23I 108.8
C236 C235 H23J 108.8
C234 C235 H23J 108.8
H23I C235 H23J 107.7
C45 C52 C51 117.3(10)
C45 C52 C53 122.8(9)
C51 C52 C53 119.8(10)
C223 C224 H22C 109.5
C223 C224 H22D 109.5
H22C C224 H22D 109.5
C223 C224 H22E 109.5
H22C C224 H22E 109.5
H22D C224 H22E 109.5
C71 C72 C73 116.2(13)
C71 C72 H72A 108.2
C73 C72 H72A 108.2
C71 C72 H72B 108.2
C73 C72 H72B 108.2
H72A C72 H72B 107.4
C106 C105 C104 110.9(12)
C106 C105 H10I 109.5
C104 C105 H10I 109.5
C106 C105 H10J 109.4
C104 C105 H10J 109.5
H10I C105 H10J 108.0
C92 C91 C88 123.9(14)
C92 C91 H91 118.0
C88 C91 H91 118.0
C63 C64 H64A 109.5
C63 C64 H64B 109.5
H64A C64 H64B 109.5
C63 C64 H64C 109.5
H64A C64 H64C 109.5
H64B C64 H64C 109.5
C64 C63 C62 116.1(12)
C64 C63 H63A 108.3
C62 C63 H63A 108.3
C64 C63 H63B 108.3
C62 C63 H63B 108.3
H63A C63 H63B 107.4
C122 C121 C120 117.9(15)
C122 C121 H12E 107.8
C120 C121 H12E 107.8
C122 C121 H12F 107.8
C120 C121 H12F 107.8
H12E C121 H12F 107.2
C217 C218 H21H 109.5
C217 C218 H21I 109.5
H21H C218 H21I 109.5
C217 C218 H21J 109.5
H21H C218 H21J 109.5
H21I C218 H21J 109.5
C191 C192 H19H 109.5
C191 C192 H19I 109.5
H19H C192 H19I 109.5
C191 C192 H19J 109.5
H19H C192 H19J 109.5
H19I C192 H19J 109.5
C249 C250 H25F 109.5
C249 C250 H25G 109.5
H25F C250 H25G 109.5
C249 C250 H25H 109.5
H25F C250 H25H 109.5
H25G C250 H25H 109.5
C117 C118 H11J 109.5
C117 C118 H11K 109.5
H11J C118 H11K 109.5
C117 C118 H11L 109.5
H11J C118 H11L 109.5
H11K C118 H11L 109.5
C96 C95 C94 119.0(13)
C96 C95 H95A 107.6
C94 C95 H95A 107.6
C96 C95 H95B 107.6
C94 C95 H95B 107.6
H95A C95 H95B 107.0
C89 C90 H90A 109.5
C89 C90 H90B 109.5
H90A C90 H90B 109.5
C89 C90 H90C 109.5
H90A C90 H90C 109.5
H90B C90 H90C 109.5
C121 C122 H12G 109.5
C121 C122 H12H 109.5
H12G C122 H12H 109.5
C121 C122 H12I 109.5
H12G C122 H12I 109.5
H12H C122 H12I 109.5
C159 C160 H16J 109.5
C159 C160 H16K 109.5
H16J C160 H16K 109.5
C159 C160 H16L 109.5
H16J C160 H16L 109.5
H16K C160 H16L 109.5
C149 C150 H15C 109.5
C149 C150 H15D 109.5
H15C C150 H15D 109.5
C149 C150 H15E 109.5
H15C C150 H15E 109.5
H15D C150 H15E 109.5
C95 C96 H96A 109.5
C95 C96 H96B 109.5
H96A C96 H96B 109.5
C95 C96 H96C 109.5
H96A C96 H96C 109.5
H96B C96 H96C 109.5
C153 C154 H15F 109.5
C153 C154 H15G 109.5
H15F C154 H15G 109.5
C153 C154 H15H 109.5
H15F C154 H15H 109.5
H15G C154 H15H 109.5
C185 C186 H18M 109.4
C185 C186 H18N 109.5
H18M C186 H18N 109.5
C185 C186 H18O 109.5
H18M C186 H18O 109.5
H18N C186 H18O 109.5
C127 C128 H12J 109.5
C127 C128 H12K 109.4
H12J C128 H12K 109.5
C127 C128 H12L 109.5
H12J C128 H12L 109.5
H12K C128 H12L 109.5
C154 C153 C152 129.6(16)
C154 C153 H15I 104.9
C152 C153 H15I 104.9
C154 C153 H15J 104.9
C152 C153 H15J 104.9
H15I C153 H15J 105.8
C85 C86 H86A 109.5
C85 C86 H86B 109.5
H86A C86 H86B 109.5
C85 C86 H86C 109.5
H86A C86 H86C 109.5
H86B C86 H86C 109.5
C244 C245 C246 126.3(15)
C244 C245 H24K 105.7
C246 C245 H24K 105.7
C244 C245 H24L 105.7
C246 C245 H24L 105.7
H24K C245 H24L 106.2
C245 C246 H24M 109.5
C245 C246 H24N 109.5
H24M C246 H24N 109.5
C245 C246 H24O 109.5
H24M C246 H24O 109.5
H24N C246 H24O 109.5

loop_
_geom_bond_atom_site_label_1
_geom_bond_atom_site_label_2
_geom_bond_distance
Fe1 N2 2.107(8)
Fe1 N3 2.210(8)
Fe1 N1 2.212(9)
Fe1 Cl2 2.260(3)
Fe1 Cl1 2.328(3)
Fe2 N5 2.056(8)
Fe2 N4 2.163(9)
Fe2 N6 2.177(9)
Fe2 Cl4 2.256(3)
Fe2 Cl3 2.307(3)
Fe3 N11 2.077(8)
Fe3 N12 2.204(8)
Fe3 N10 2.219(8)
Fe3 Cl6 2.242(3)
Fe3 Cl5 2.328(3)
Fe7 N23 2.060(8)
Fe7 N24 2.190(8)
Fe7 N22 2.194(9)
Fe7 Cl13 2.250(4)
Fe7 Cl14 2.345(3)
Fe8 N20 2.093(9)
Fe8 N19 2.206(8)
Fe8 N21 2.233(9)
Fe8 Cl15 2.261(4)
Fe8 Cl16 2.305(3)
N1 C2 1.269(15)
N1 C13 1.416(15)
N2 C7 1.313(13)
N2 C3 1.345(13)
C7 C6 1.374(15)
C7 C8 1.512(15)
N5 C44 1.322(13)
N5 C35 1.356(13)
N3 C8 1.276(13)
N3 C19 1.444(13)
C194 N24 1.294(14)
C194 C195 1.467(14)
C194 C193 1.553(15)
N12 C75 1.271(14)
N12 C77 1.448(14)
C13 C14 1.405(19)
C13 C18 1.421(18)
C226 N21 1.287(14)
C226 C227 1.423(15)
C226 C225 1.538(15)
N23 C204 1.346(12)
N23 C195 1.358(13)
C2 C3 1.482(15)
C2 C1 1.517(16)
N21 C247 1.378(13)
N24 C215 1.414(13)
C87 C94 1.389(17)
C87 C88 1.420(16)
C87 N10 1.435(13)
N20 C231 1.353(12)
N20 C227 1.359(13)
C254 C253 1.356(14)
C254 C247 1.436(14)
C254 C255 1.559(14)
C195 C196 1.361(14)
N4 C34 1.281(13)
N4 C55 1.495(13)
N10 C66 1.233(13)
C204 C198 1.403(13)
C204 C203 1.454(14)
C248 C251 1.402(15)
C248 C247 1.416(14)
C248 C249 1.556(16)
C6 C5 1.411(17)
C6 C12 1.578(15)
C18A C18B 1.437(17)
C18A C18 1.52(2)
C18A H18A 0.9900
C18A H18B 0.9900
C205 C206 1.357(16)
C205 C212 1.422(16)
C205 N22 1.447(14)
N11 C67 1.324(13)
N11 C76 1.346(13)
C8 C9 1.504(14)
C44 C38 1.394(15)
C44 C43 1.533(15)
C227 C228 1.393(15)
C18 C17 1.446(18)
C252 C251 1.337(15)
C252 C253 1.385(15)
C252 H252 0.9500
C77 C78 1.333(17)
C77 C84 1.435(17)
C1 H1A 0.9800
C1 H1B 0.9800
C1 H1C 0.9800
N22 C203 1.275(13)
C21 C20 1.350(14)
C21 C22 1.387(15)
C21 H21 0.9500
C20 C19 1.403(14)
C20 C20A 1.509(13)
C55 C56 1.341(15)
C55 C62 1.414(16)
C23 C22 1.327(16)
C23 C24 1.475(14)
C23 H23 0.9500
C66 C65 1.491(15)
C66 C67 1.496(14)
C38 C37 1.408(17)
C38 C39 1.528(16)
C20A C20B 1.567(16)
C20A H20A 0.9900
C20A H20B 0.9900
C57 C58 1.416(19)
C57 C56 1.472(17)
C57 H57A 0.9900
C57 H57B 0.9900
N6 C43 1.264(14)
N6 C45 1.466(13)
C88 C91 1.351(17)
C88 C89 1.506(19)
C35 C36 1.385(15)
C35 C34 1.523(14)
C206 C209 1.353(16)
C206 C207 1.590(15)
C255 C256 1.540(16)
C255 H25A 0.9900
C255 H25B 0.9900
C197 C198 1.384(13)
C197 C196 1.405(13)
C197 H197 0.9500
C237 C238 1.357(15)
C237 C244 1.409(17)
C237 N19 1.423(13)
C3 C4 1.340(14)
C251 H251 0.9500
C78 C81 1.392(18)
C78 C79 1.527(19)
C33 C34 1.488(15)
C33 H33A 0.9800
C33 H33B 0.9800
C33 H33C 0.9800
C229 C230 1.379(15)
C229 C228 1.389(15)
C229 H229 0.9500
C203 C202 1.509(14)
C216 C219 1.361(16)
C216 C215 1.385(17)
C216 C217 1.558(18)
C232 N19 1.326(13)
C232 C231 1.433(14)
C232 C233 1.507(14)
C4 C5 1.403(16)
C4 H4 0.9500
C193 H19A 0.9800
C193 H19B 0.9800
C193 H19C 0.9800
C233 C234 1.529(17)
C233 H23A 0.9900
C233 H23B 0.9900
C12 C11 1.558(17)
C12 H12A 0.9900
C12 H12B 0.9900
C253 H253 0.9500
C231 C230 1.405(14)
C70 C69 1.412(17)
C70 C76 1.444(17)
C70 C71 1.518(18)
C92 C91 1.342(19)
C92 C93 1.404(19)
C92 H92 0.9500
C200 C201 1.537(14)
C200 C199 1.563(13)
C200 H20F 0.9900
C200 H20G 0.9900
C17 C16 1.30(2)
C17 H17 0.9500
C65 H65A 0.9800
C65 H65B 0.9800
C65 H65C 0.9800
C93 C94 1.416(17)
C93 H93 0.9500
C81 C82 1.38(2)
C81 H81 0.9500
C196 H196 0.9500
C36 C37 1.379(17)
C36 H36 0.9500
C201 C202 1.556(15)
C201 H20H 0.9900
C201 H20I 0.9900
C213 C212 1.470(15)
C213 C214 1.477(15)
C213 H21A 0.9900
C213 H21B 0.9900
C16 C15 1.38(2)
C16 H16 0.9500
C19 C24 1.400(13)
C228 H228 0.9500
C5 H5 0.9500
C39 C40 1.587(18)
C39 H39A 0.9900
C39 H39B 0.9900
C45 C52 1.371(14)
C45 C46 1.401(15)
C74 C73 1.46(2)
C74 C75 1.559(16)
C74 H74A 0.9900
C74 H74B 0.9900
C43 C42 1.495(15)
C211 C210 1.379(16)
C211 C212 1.406(15)
C211 H211 0.9500
C62 C61 1.398(17)
C62 C63 1.463(16)
C223 C224 1.418(18)
C223 C222 1.534(17)
C223 H22A 0.9900
C223 H22B 0.9900
C67 C68 1.406(15)
C24A C24 1.485(15)
C24A C24B 1.528(16)
C24A H24A 0.9900
C24A H24B 0.9900
C242 C243 1.342(18)
C242 C241 1.368(17)
C242 H242 0.9500
C210 C209 1.381(17)
C210 H210 0.9500
C199 C198 1.503(12)
C199 H19D 0.9900
C199 H19E 0.9900
C89 C90 1.42(2)
C89 H89A 0.9900
C89 H89B 0.9900
C75 C76 1.484(16)
C221 C220 1.362(18)
C221 C222 1.419(16)
C221 H221 0.9500
C84 C85 1.413(9)
C84 C83 1.49(2)
C236 C235 1.447(17)
C236 C230 1.479(13)
C236 H23C 0.9900
C236 H23D 0.9900
C60 C59 1.337(19)
C60 C61 1.374(19)
C60 H60 0.9500
C11 C10 1.480(16)
C11 H11A 0.9900
C11 H11B 0.9900
C241 C238 1.394(15)
C241 H241 0.9500
C51 C52 1.386(14)
C51 C50 1.423(15)
C51 H51 0.9500
C83 C82 1.36(2)
C83 H83 0.9500
C22 H22 0.9500
C222 C215 1.394(16)
C9 C10 1.556(15)
C9 H9A 0.9900
C9 H9B 0.9900
C220 C219 1.335(17)
C220 H220 0.9500
C244 C243 1.354(17)
C244 C245 1.462(18)
C56 C59 1.461(18)
C85 C86 1.476(10)
C85 H85A 0.9900
C85 H85B 0.9900
C46 C49 1.392(15)
C46 C47 1.487(16)
C238 C239 1.544(15)
C24B H24C 0.9800
C24B H24D 0.9800
C24B H24E 0.9800
C59 H59 0.9500
C225 H22F 0.9800
C225 H22G 0.9800
C225 H22H 0.9800
C14 C15 1.294(19)
C14 C14A 1.508(19)
C40 C41 1.420(19)
C40 H40A 0.9900
C40 H40B 0.9900
C53 C54 1.430(17)
C53 C52 1.531(14)
C53 H53A 0.9900
C53 H53B 0.9900
C256 H25C 0.9800
C256 H25D 0.9800
C256 H25E 0.9800
C249 C250 1.518(17)
C249 H24F 0.9900
C249 H24G 0.9900
C50 C49 1.370(17)
C50 H50 0.9500
C41 C42 1.470(18)
C41 H41A 0.9900
C41 H41B 0.9900
C49 H49 0.9500
C15 H15 0.9500
C47 C48 1.456(17)
C47 H47A 0.9900
C47 H47B 0.9900
C239 C240 1.546(15)
C239 H23E 0.9900
C239 H23F 0.9900
C219 H219 0.9500
C37 H37 0.9500
C10 H10A 0.9900
C10 H10B 0.9900
C61 H61 0.9500
C240 H24H 0.9800
C240 H24I 0.9800
C240 H24J 0.9800
C80 C79 1.44(2)
C80 H80A 0.9800
C80 H80B 0.9800
C80 H80C 0.9800
C42 H42A 0.9900
C42 H42B 0.9900
C69 C68 1.332(16)
C69 H69 0.9500
C14A C14B 1.36(2)
C14A H14A 0.9900
C14A H14B 0.9900
C94 C95 1.498(18)
C217 C218 1.39(2)
C217 H21C 0.9900
C217 H21D 0.9900
C73 C72 1.483(19)
C73 H73A 0.9900
C73 H73B 0.9900
C202 H20J 0.9900
C202 H20K 0.9900
C20B H20C 0.9800
C20B H20D 0.9800
C20B H20E 0.9800
C68 H68 0.9500
C18B H18C 0.9800
C18B H18D 0.9800
C18B H18E 0.9800
C234 C235 1.528(18)
C234 H23G 0.9900
C234 H23H 0.9900
C79 H79A 0.9900
C79 H79B 0.9900
C58 H58A 0.9800
C58 H58B 0.9800
C58 H58C 0.9800
C214 H21E 0.9800
C214 H21F 0.9800
C214 H21G 0.9800
C243 H243 0.9500
C208 C207 1.463(19)
C208 H20L 0.9800
C208 H20M 0.9800
C208 H20N 0.9800
C71 C72 1.350(19)
C71 H71A 0.9900
C71 H71B 0.9900
C82 H82 0.9500
C209 H209 0.9500
C54 H54A 0.9800
C54 H54B 0.9800
C54 H54C 0.9800
Fe4 N8 2.071(9)
Fe4 N9 2.168(9)
Fe4 N7 2.178(8)
Fe4 Cl8 2.255(3)
Fe4 Cl7 2.340(3)
N7 C98 1.285(14)
N7 C119 1.500(14)
N8 C99 1.336(14)
N8 C108 1.346(13)
C119 C126 1.350(17)
C119 C120 1.393(18)
C97 C98 1.440(16)
C97 H97A 0.9800
C97 H97B 0.9800
C97 H97C 0.9800
C126 C125 1.404(17)
C126 C127 1.438(19)
N9 C107 1.293(14)
N9 C109 1.475(14)
C98 C99 1.517(16)
C115 C114 1.371(19)
C115 C116 1.431(18)
C115 H115 0.9500
C99 C100 1.399(16)
C127 C128 1.344(16)
C127 H12C 0.9900
C127 H12D 0.9900
C110 C109 1.345(16)
C110 C113 1.406(16)
C110 C111 1.586(17)
C102 C108 1.369(16)
C102 C101 1.399(17)
C102 C103 1.520(17)
C100 C101 1.331(16)
C100 H100 0.9500
C108 C107 1.493(15)
C114 C113 1.339(18)
C114 H114 0.9500
C106 C105 1.472(17)
C106 C107 1.524(14)
C106 H10C 0.9900
C106 H10D 0.9900
C125 C124 1.37(2)
C125 H125 0.9500
C117 C116 1.411(9)
C117 C118 1.487(9)
C117 H11C 0.9900
C117 H11D 0.9900
C123 C124 1.35(2)
C123 C120 1.431(19)
C123 H123 0.9500
C116 C109 1.388(17)
C120 C121 1.515(19)
C124 H124 0.9500
C112 C111 1.503(18)
C112 H11E 0.9800
C112 H11F 0.9800
C112 H11G 0.9800
C113 H113 0.9500
C111 H11H 0.9900
C111 H11I 0.9900
C103 C104 1.427(18)
C103 H10E 0.9900
C103 H10F 0.9900
Fe6 N17 2.061(9)
Fe6 N16 2.148(8)
Fe6 N18 2.176(9)
Fe6 Cl11 2.263(4)
Fe6 Cl12 2.355(3)
Fe5 N14 2.077(9)
Fe5 N15 2.155(9)
Fe5 N13 2.210(9)
Fe5 Cl9 2.267(3)
Fe5 Cl10 2.330(3)
C173 C180 1.388(15)
C173 C174 1.426(16)
C173 N16 1.455(14)
N14 C131 1.334(14)
N14 C140 1.359(13)
C131 C132 1.419(16)
C131 C130 1.520(16)
C172 N17 1.358(14)
C172 C166 1.428(15)
C172 C171 1.455(15)
C190 C183 1.36(2)
C190 C189 1.454(17)
C190 C191 1.55(2)
N16 C171 1.292(14)
C176 C175 1.544(16)
C176 H17A 0.9800
C176 H17B 0.9800
C176 H17C 0.9800
N17 C163 1.385(14)
C133 C134 1.375(16)
C133 C132 1.380(17)
C133 H133 0.9500
C163 C164 1.375(16)
C163 C162 1.508(16)
N18 C162 1.311(15)
N18 C183 1.441(15)
N13 C130 1.282(14)
N13 C151 1.431(15)
C175 C174 1.485(16)
C175 H17D 0.9900
C175 H17E 0.9900
C158 C151 1.379(19)
C158 C157 1.414(18)
C158 C159 1.542(19)
C130 C129 1.469(15)
N15 C139 1.312(13)
N15 C141 1.460(15)
C138 C139 1.492(14)
C138 C137 1.520(16)
C138 H13A 0.9900
C138 H13B 0.9900
C169 C170 1.467(16)
C169 C168 1.562(18)
C169 H16A 0.9900
C169 H16B 0.9900
C165 C164 1.366(16)
C165 C166 1.372(15)
C165 H165 0.9500
C167 C166 1.442(16)
C167 C168 1.508(18)
C167 H16C 0.9900
C167 H16D 0.9900
C140 C134 1.422(15)
C140 C139 1.453(14)
C162 C161 1.469(16)
C141 C148 1.37(2)
C141 C142 1.416(9)
C134 C135 1.482(16)
C132 H132 0.9500
C170 C171 1.507(15)
C170 H17F 0.9900
C170 H17G 0.9900
C189 C188 1.36(2)
C189 H189 0.9500
C135 C136 1.500(17)
C135 H13C 0.9900
C135 H13D 0.9900
C144 C143 1.59(2)
C144 H14F 0.9800
C144 H14G 0.9800
C144 H14H 0.9800
C137 C136 1.520(17)
C137 H13E 0.9900
C137 H13F 0.9900
C152 C155 1.322(18)
C152 C151 1.388(17)
C152 C153 1.50(2)
C161 H16E 0.9800
C161 H16F 0.9800
C161 H16G 0.9800
C155 C156 1.44(2)
C155 H155 0.9500
C183 C184 1.386(18)
C180 C179 1.335(16)
C180 C181 1.542(16)
C157 C156 1.36(2)
C157 H157 0.9500
C156 H156 0.9500
C178 C177 1.319(16)
C178 C179 1.401(17)
C178 H178 0.9500
C164 H164 0.9500
C174 C177 1.433(15)
C181 C182 1.488(9)
C181 H18F 0.9900
C181 H18G 0.9900
C159 C160 1.46(2)
C159 H15A 0.9900
C159 H15B 0.9900
C147 C146 1.40(2)
C147 C148 1.418(9)
C147 H147 0.9500
C191 C192 1.49(2)
C191 H19F 0.9900
C191 H19G 0.9900
C184 C187 1.378(18)
C184 C185 1.45(2)
C179 H179 0.9500
C148 C149 1.32(2)
C129 H12M 0.9800
C129 H12N 0.9800
C129 H12O 0.9800
C168 H16H 0.9900
C168 H16I 0.9900
C143 C142 1.48(2)
C143 H14I 0.9900
C143 H14J 0.9900
C146 C145 1.32(2)
C146 H146 0.9500
C188 C187 1.41(2)
C188 H188 0.9500
C177 H177 0.9500
C185 C186 1.477(10)
C185 H18H 0.9900
C185 H18I 0.9900
C142 C145 1.35(2)
C187 H187 0.9500
C136 H13G 0.9900
C136 H13H 0.9900
C182 H18J 0.9800
C182 H18K 0.9800
C182 H18L 0.9800
C149 C150 1.492(10)
C149 H14K 0.9900
C149 H14L 0.9900
C145 H145 0.9500
C101 H101 0.9500
C48 H48A 0.9800
C48 H48B 0.9800
C48 H48C 0.9800
C14B H14C 0.9800
C14B H14D 0.9800
C14B H14E 0.9800
C207 H20O 0.9900
C207 H20P 0.9900
C104 C105 1.488(18)
C104 H10G 0.9900
C104 H10H 0.9900
C235 H23I 0.9900
C235 H23J 0.9900
C224 H22C 0.9800
C224 H22D 0.9800
C224 H22E 0.9800
C72 H72A 0.9900
C72 H72B 0.9900
C105 H10I 0.9900
C105 H10J 0.9900
C91 H91 0.9500
C64 C63 1.456(17)
C64 H64A 0.9800
C64 H64B 0.9800
C64 H64C 0.9800
C63 H63A 0.9900
C63 H63B 0.9900
C121 C122 1.38(2)
C121 H12E 0.9900
C121 H12F 0.9900
C218 H21H 0.9800
C218 H21I 0.9800
C218 H21J 0.9800
C192 H19H 0.9800
C192 H19I 0.9800
C192 H19J 0.9800
C250 H25F 0.9800
C250 H25G 0.9800
C250 H25H 0.9800
C118 H11J 0.9800
C118 H11K 0.9800
C118 H11L 0.9800
C95 C96 1.404(19)
C95 H95A 0.9900
C95 H95B 0.9900
C90 H90A 0.9800
C90 H90B 0.9800
C90 H90C 0.9800
C122 H12G 0.9800
C122 H12H 0.9800
C122 H12I 0.9800
C160 H16J 0.9800
C160 H16K 0.9800
C160 H16L 0.9800
C150 H15C 0.9800
C150 H15D 0.9800
C150 H15E 0.9800
C96 H96A 0.9800
C96 H96B 0.9800
C96 H96C 0.9800
C154 C153 1.40(2)
C154 H15F 0.9800
C154 H15G 0.9800
C154 H15H 0.9800
C186 H18M 0.9800
C186 H18N 0.9800
C186 H18O 0.9800
C128 H12J 0.9800
C128 H12K 0.9800
C128 H12L 0.9800
C153 H15I 0.9900
C153 H15J 0.9900
C86 H86A 0.9800
C86 H86B 0.9800
C86 H86C 0.9800
C245 C246 1.497(10)
C245 H24K 0.9900
C245 H24L 0.9900
C246 H24M 0.9800
C246 H24N 0.9800
C246 H24O 0.9800

loop_
_geom_torsion_atom_site_label_1
_geom_torsion_atom_site_label_2
_geom_torsion_atom_site_label_3
_geom_torsion_atom_site_label_4
_geom_torsion
N2 Fe1 N1 C2 13.4(9)
N3 Fe1 N1 C2 41.0(12)
Cl2 Fe1 N1 C2 162.2(9)
Cl1 Fe1 N1 C2 -74.4(9)
N2 Fe1 N1 C13 -173.3(10)
N3 Fe1 N1 C13 -145.7(8)
Cl2 Fe1 N1 C13 -24.5(9)
Cl1 Fe1 N1 C13 98.9(9)
N3 Fe1 N2 C7 16.8(7)
N1 Fe1 N2 C7 179.6(8)
Cl2 Fe1 N2 C7 98.1(8)
Cl1 Fe1 N2 C7 -80.9(7)
N3 Fe1 N2 C3 -178.0(8)
N1 Fe1 N2 C3 -15.2(7)
Cl2 Fe1 N2 C3 -96.7(8)
Cl1 Fe1 N2 C3 84.2(7)
C3 N2 C7 C6 -1.6(16)
Fe1 N2 C7 C6 163.1(8)
C3 N2 C7 C8 176.5(9)
Fe1 N2 C7 C8 -18.7(11)
N4 Fe2 N5 C44 174.9(9)
N6 Fe2 N5 C44 15.5(8)
Cl4 Fe2 N5 C44 95.5(9)
Cl3 Fe2 N5 C44 -83.5(8)
N4 Fe2 N5 C35 -12.5(8)
N6 Fe2 N5 C35 -171.9(9)
Cl4 Fe2 N5 C35 -91.8(9)
Cl3 Fe2 N5 C35 89.1(8)
N2 Fe1 N3 C8 -12.0(7)
N1 Fe1 N3 C8 -39.6(10)
Cl2 Fe1 N3 C8 -160.8(7)
Cl1 Fe1 N3 C8 76.3(7)
N2 Fe1 N3 C19 172.6(7)
N1 Fe1 N3 C19 145.0(7)
Cl2 Fe1 N3 C19 23.8(7)
Cl1 Fe1 N3 C19 -99.1(7)
N11 Fe3 N12 C75 -17.0(9)
N10 Fe3 N12 C75 -50.4(11)
Cl6 Fe3 N12 C75 -167.5(9)
Cl5 Fe3 N12 C75 70.8(9)
N11 Fe3 N12 C77 173.2(9)
N10 Fe3 N12 C77 139.8(8)
Cl6 Fe3 N12 C77 22.7(8)
Cl5 Fe3 N12 C77 -99.1(8)
C2 N1 C13 C14 85.1(17)
Fe1 N1 C13 C14 -87.7(14)
C2 N1 C13 C18 -98.1(15)
Fe1 N1 C13 C18 89.1(13)
N24 Fe7 N23 C204 -177.2(7)
N22 Fe7 N23 C204 -18.5(7)
Cl13 Fe7 N23 C204 -97.5(7)
Cl14 Fe7 N23 C204 81.2(7)
N24 Fe7 N23 C195 11.4(7)
N22 Fe7 N23 C195 170.0(7)
Cl13 Fe7 N23 C195 91.0(8)
Cl14 Fe7 N23 C195 -90.3(7)
C13 N1 C2 C3 176.9(11)
Fe1 N1 C2 C3 -10.0(14)
C13 N1 C2 C1 2(2)
Fe1 N1 C2 C1 175.4(10)
C227 C226 N21 C247 -173.3(10)
C225 C226 N21 C247 1.9(18)
C227 C226 N21 Fe8 9.0(13)
C225 C226 N21 Fe8 -175.8(9)
N20 Fe8 N21 C226 -10.7(8)
N19 Fe8 N21 C226 -44.8(10)
Cl15 Fe8 N21 C226 -160.3(7)
Cl16 Fe8 N21 C226 80.0(8)
N20 Fe8 N21 C247 171.5(8)
N19 Fe8 N21 C247 137.4(8)
Cl15 Fe8 N21 C247 22.0(8)
Cl16 Fe8 N21 C247 -97.8(8)
C195 C194 N24 C215 -174.6(10)
C193 C194 N24 C215 1.0(18)
C195 C194 N24 Fe7 6.1(12)
C193 C194 N24 Fe7 -178.4(9)
N23 Fe7 N24 C194 -9.0(7)
N22 Fe7 N24 C194 -43.8(10)
Cl13 Fe7 N24 C194 -158.8(7)
Cl14 Fe7 N24 C194 78.3(8)
N23 Fe7 N24 C215 171.6(9)
N22 Fe7 N24 C215 136.9(8)
Cl13 Fe7 N24 C215 21.8(9)
Cl14 Fe7 N24 C215 -101.1(8)
N19 Fe8 N20 C231 -13.6(8)
N21 Fe8 N20 C231 -172.1(8)
Cl15 Fe8 N20 C231 -89.7(9)
Cl16 Fe8 N20 C231 88.7(8)
N19 Fe8 N20 C227 170.0(8)
N21 Fe8 N20 C227 11.4(7)
Cl15 Fe8 N20 C227 93.8(9)
Cl16 Fe8 N20 C227 -87.7(8)
C204 N23 C195 C196 -4.2(14)
Fe7 N23 C195 C196 166.9(7)
C204 N23 C195 C194 177.2(8)
Fe7 N23 C195 C194 -11.7(11)
N24 C194 C195 N23 3.0(13)
C193 C194 C195 N23 -173.1(9)
N24 C194 C195 C196 -175.5(10)
C193 C194 C195 C196 8.5(16)
N5 Fe2 N4 C34 12.7(8)
N6 Fe2 N4 C34 45.1(11)
Cl4 Fe2 N4 C34 163.2(8)
Cl3 Fe2 N4 C34 -76.1(8)
N5 Fe2 N4 C55 -174.1(8)
N6 Fe2 N4 C55 -141.8(7)
Cl4 Fe2 N4 C55 -23.7(8)
Cl3 Fe2 N4 C55 97.1(8)
C94 C87 N10 C66 88.6(14)
C88 C87 N10 C66 -92.3(13)
C94 C87 N10 Fe3 -87.9(12)
C88 C87 N10 Fe3 91.2(11)
N11 Fe3 N10 C66 13.8(8)
N12 Fe3 N10 C66 47.1(10)
Cl6 Fe3 N10 C66 163.3(8)
Cl5 Fe3 N10 C66 -73.9(8)
N11 Fe3 N10 C87 -169.5(9)
N12 Fe3 N10 C87 -136.2(8)
Cl6 Fe3 N10 C87 -20.0(8)
Cl5 Fe3 N10 C87 102.9(8)
C195 N23 C204 C198 6.2(14)
Fe7 N23 C204 C198 -165.1(7)
C195 N23 C204 C203 -169.1(8)
Fe7 N23 C204 C203 19.6(10)
N2 C7 C6 C5 1.4(16)
C8 C7 C6 C5 -176.6(10)
N2 C7 C6 C12 -172.9(10)
C8 C7 C6 C12 9.1(17)
N12 Fe3 N11 C67 -175.2(9)
N10 Fe3 N11 C67 -17.2(8)
Cl6 Fe3 N11 C67 -99.1(9)
Cl5 Fe3 N11 C67 84.1(8)
N12 Fe3 N11 C76 17.0(8)
N10 Fe3 N11 C76 174.9(9)
Cl6 Fe3 N11 C76 93.0(9)
Cl5 Fe3 N11 C76 -83.7(9)
C19 N3 C8 C9 -7.5(15)
Fe1 N3 C8 C9 177.1(8)
C19 N3 C8 C7 -178.1(8)
Fe1 N3 C8 C7 6.5(11)
N2 C7 C8 N3 7.4(13)
C6 C7 C8 N3 -174.5(10)
N2 C7 C8 C9 -163.4(9)
C6 C7 C8 C9 14.8(16)
C35 N5 C44 C38 -2.1(16)
Fe2 N5 C44 C38 170.6(9)
C35 N5 C44 C43 172.6(9)
Fe2 N5 C44 C43 -14.7(12)
C231 N20 C227 C228 -8.5(16)
Fe8 N20 C227 C228 167.8(8)
C231 N20 C227 C226 173.0(10)
Fe8 N20 C227 C226 -10.7(12)
N21 C226 C227 N20 0.4(16)
C225 C226 C227 N20 -175.1(10)
N21 C226 C227 C228 -177.9(11)
C225 C226 C227 C228 6.6(17)
C14 C13 C18 C17 2.8(18)
N1 C13 C18 C17 -174.2(11)
C14 C13 C18 C18A 179.1(12)
N1 C13 C18 C18A 2.1(18)
C18B C18A C18 C13 100.8(14)
C18B C18A C18 C17 -83.1(17)
C75 N12 C77 C78 -89.6(15)
Fe3 N12 C77 C78 79.6(12)
C75 N12 C77 C84 93.0(14)
Fe3 N12 C77 C84 -97.8(11)
C206 C205 N22 C203 -91.1(13)
C212 C205 N22 C203 96.5(13)
C206 C205 N22 Fe7 87.5(12)
C212 C205 N22 Fe7 -85.0(11)
N23 Fe7 N22 C203 14.7(7)
N24 Fe7 N22 C203 49.6(10)
Cl13 Fe7 N22 C203 164.6(7)
Cl14 Fe7 N22 C203 -73.0(7)
N23 Fe7 N22 C205 -163.9(9)
N24 Fe7 N22 C205 -129.0(8)
Cl13 Fe7 N22 C205 -14.0(8)
Cl14 Fe7 N22 C205 108.4(8)
C22 C21 C20 C19 3.4(17)
C22 C21 C20 C20A -174.1(11)
C34 N4 C55 C56 -99.4(12)
Fe2 N4 C55 C56 87.4(11)
C34 N4 C55 C62 84.8(13)
Fe2 N4 C55 C62 -88.4(11)
C87 N10 C66 C65 -5.2(17)
Fe3 N10 C66 C65 171.5(9)
C87 N10 C66 C67 174.6(10)
Fe3 N10 C66 C67 -8.7(12)
N5 C44 C38 C37 -2.0(17)
C43 C44 C38 C37 -175.9(10)
N5 C44 C38 C39 -176.2(11)
C43 C44 C38 C39 9.9(18)
C226 N21 C247 C248 99.2(13)
Fe8 N21 C247 C248 -83.4(11)
C226 N21 C247 C254 -84.5(14)
Fe8 N21 C247 C254 93.0(11)
C251 C248 C247 N21 176.6(10)
C249 C248 C247 N21 -4.0(15)
C251 C248 C247 C254 0.1(15)
C249 C248 C247 C254 179.5(10)
C253 C254 C247 N21 -175.6(10)
C255 C254 C247 N21 3.8(15)
C253 C254 C247 C248 0.9(16)
C255 C254 C247 C248 -179.8(10)
C21 C20 C20A C20B 68.9(14)
C19 C20 C20A C20B -108.4(11)
N5 Fe2 N6 C43 -13.7(8)
N4 Fe2 N6 C43 -46.2(10)
Cl4 Fe2 N6 C43 -163.8(8)
Cl3 Fe2 N6 C43 75.6(8)
N5 Fe2 N6 C45 162.5(8)
N4 Fe2 N6 C45 129.9(7)
Cl4 Fe2 N6 C45 12.3(8)
Cl3 Fe2 N6 C45 -108.3(7)
C94 C87 C88 C91 -0.4(19)
N10 C87 C88 C91 -179.5(11)
C94 C87 C88 C89 -178.2(13)
N10 C87 C88 C89 2.8(18)
C44 N5 C35 C36 2.9(16)
Fe2 N5 C35 C36 -170.0(9)
C44 N5 C35 C34 -175.9(9)
Fe2 N5 C35 C34 11.2(12)
C212 C205 C206 C209 -3.7(18)
N22 C205 C206 C209 -176.0(11)
C212 C205 C206 C207 179.8(11)
N22 C205 C206 C207 7.6(17)
C253 C254 C255 C256 -9.6(17)
C247 C254 C255 C256 171.0(11)
C7 N2 C3 C4 0.5(15)
Fe1 N2 C3 C4 -164.3(8)
C7 N2 C3 C2 180.0(9)
Fe1 N2 C3 C2 15.2(11)
N1 C2 C3 C4 176.6(11)
C1 C2 C3 C4 -8.4(18)
N1 C2 C3 N2 -2.8(15)
C1 C2 C3 N2 172.2(11)
C253 C252 C251 C248 -0.7(17)
C247 C248 C251 C252 -0.2(16)
C249 C248 C251 C252 -179.6(10)
C84 C77 C78 C81 1.2(19)
N12 C77 C78 C81 -175.9(11)
C84 C77 C78 C79 -175.7(12)
N12 C77 C78 C79 7.2(18)
C205 N22 C203 C204 169.2(9)
Fe7 N22 C203 C204 -9.5(12)
C205 N22 C203 C202 -5.3(16)
Fe7 N22 C203 C202 176.0(8)
N23 C204 C203 N22 -5.7(13)
C198 C204 C203 N22 179.4(10)
N23 C204 C203 C202 168.9(9)
C198 C204 C203 C202 -6.0(16)
N2 C3 C4 C5 0.6(16)
C2 C3 C4 C5 -178.8(11)
N19 C232 C233 C234 -126.0(12)
C231 C232 C233 C234 56.7(14)
C7 C6 C12 C11 39.9(15)
C5 C6 C12 C11 -134.2(11)
C247 C254 C253 C252 -1.8(17)
C255 C254 C253 C252 178.9(11)
C251 C252 C253 C254 1.7(18)
C227 N20 C231 C230 3.1(16)
Fe8 N20 C231 C230 -173.1(7)
C227 N20 C231 C232 -170.5(9)
Fe8 N20 C231 C232 13.3(12)
N19 C232 C231 N20 -1.9(14)
C233 C232 C231 N20 175.6(10)
N19 C232 C231 C230 -174.9(10)
C233 C232 C231 C230 2.6(17)
C13 C18 C17 C16 -3(2)
C18A C18 C17 C16 -178.8(14)
C91 C92 C93 C94 2(2)
C77 C78 C81 C82 3(2)
C79 C78 C81 C82 179.7(13)
N23 C195 C196 C197 0.1(14)
C194 C195 C196 C197 178.5(10)
C198 C197 C196 C195 1.9(15)
N5 C35 C36 C37 0.4(17)
C34 C35 C36 C37 179.1(10)
C199 C200 C201 C202 -31.2(13)
C18 C17 C16 C15 0(2)
C21 C20 C19 C24 -4.0(15)
C20A C20 C19 C24 173.5(9)
C21 C20 C19 N3 179.1(9)
C20A C20 C19 N3 -3.4(14)
C8 N3 C19 C24 99.5(11)
Fe1 N3 C19 C24 -85.3(9)
C8 N3 C19 C20 -83.3(12)
Fe1 N3 C19 C20 91.9(9)
C230 C229 C228 C227 -3.9(17)
N20 C227 C228 C229 8.7(16)
C226 C227 C228 C229 -173.1(11)
C3 C4 C5 C6 -0.7(17)
C7 C6 C5 C4 -0.2(16)
C12 C6 C5 C4 174.5(10)
C44 C38 C39 C40 43.8(16)
C37 C38 C39 C40 -130.1(12)
C43 N6 C45 C52 84.8(13)
Fe2 N6 C45 C52 -91.2(11)
C43 N6 C45 C46 -98.1(13)
Fe2 N6 C45 C46 85.9(11)
C45 N6 C43 C42 11.4(17)
Fe2 N6 C43 C42 -172.4(9)
C45 N6 C43 C44 -165.6(9)
Fe2 N6 C43 C44 10.6(12)
N5 C44 C43 N6 1.8(13)
C38 C44 C43 N6 176.5(10)
N5 C44 C43 C42 -175.4(10)
C38 C44 C43 C42 -0.7(17)
C56 C55 C62 C61 -1.9(19)
N4 C55 C62 C61 173.5(10)
C56 C55 C62 C63 177.6(12)
N4 C55 C62 C63 -7.0(17)
C76 N11 C67 C68 -1.2(18)
Fe3 N11 C67 C68 -169.0(9)
C76 N11 C67 C66 -173.8(10)
Fe3 N11 C67 C66 18.5(13)
N10 C66 C67 N11 -5.6(15)
C65 C66 C67 N11 174.2(11)
N10 C66 C67 C68 -177.9(11)
C65 C66 C67 C68 1.9(18)
C231 C232 N19 C237 175.0(9)
C233 C232 N19 C237 -2.4(16)
C231 C232 N19 Fe8 -9.4(12)
C233 C232 N19 Fe8 173.1(8)
C238 C237 N19 C232 91.7(13)
C244 C237 N19 C232 -94.1(13)
C238 C237 N19 Fe8 -83.4(12)
C244 C237 N19 Fe8 90.8(12)
N20 Fe8 N19 C232 12.1(7)
N21 Fe8 N19 C232 46.6(10)
Cl15 Fe8 N19 C232 162.5(7)
Cl16 Fe8 N19 C232 -77.3(7)
N20 Fe8 N19 C237 -172.5(9)
N21 Fe8 N19 C237 -138.0(8)
Cl15 Fe8 N19 C237 -22.1(8)
Cl16 Fe8 N19 C237 98.1(8)
C212 C211 C210 C209 -0.6(17)
C201 C200 C199 C198 -52.5(12)
C91 C88 C89 C90 17(2)
C87 C88 C89 C90 -165.7(17)
C77 N12 C75 C76 -175.4(11)
Fe3 N12 C75 C76 14.9(15)
C77 N12 C75 C74 0.4(19)
Fe3 N12 C75 C74 -169.3(10)
C73 C74 C75 N12 134.7(14)
C73 C74 C75 C76 -49.6(17)
C78 C77 C84 C85 178.7(14)
N12 C77 C84 C85 -4.0(18)
C78 C77 C84 C83 -4.2(18)
N12 C77 C84 C83 173.1(10)
C20 C19 C24 C23 4.0(14)
N3 C19 C24 C23 -178.9(8)
C20 C19 C24 C24A -179.5(10)
N3 C19 C24 C24A -2.4(14)
C22 C23 C24 C19 -3.4(15)
C22 C23 C24 C24A 179.8(10)
C24B C24A C24 C19 -92.9(14)
C24B C24A C24 C23 83.5(14)
C228 C229 C230 C231 -1.3(17)
C228 C229 C230 C236 -178.7(10)
N20 C231 C230 C229 1.9(15)
C232 C231 C230 C229 174.6(10)
N20 C231 C230 C236 179.2(10)
C232 C231 C230 C236 -8.1(17)
C235 C236 C230 C229 123.3(12)
C235 C236 C230 C231 -53.9(15)
C6 C12 C11 C10 -85.3(12)
C243 C242 C241 C238 0.1(19)
C85 C84 C83 C82 -179.2(16)
C77 C84 C83 C82 4(2)
C24 C23 C22 C21 3.1(17)
C20 C21 C22 C23 -3.2(19)
C220 C221 C222 C215 3.7(19)
C220 C221 C222 C223 179.7(12)
C224 C223 C222 C215 155.6(14)
C224 C223 C222 C221 -20(2)
N3 C8 C9 C10 115.6(11)
C7 C8 C9 C10 -74.4(13)
C222 C221 C220 C219 -2(2)
C55 N4 C34 C33 -0.8(17)
Fe2 N4 C34 C33 172.6(9)
C55 N4 C34 C35 176.0(9)
Fe2 N4 C34 C35 -10.6(12)
N5 C35 C34 N4 0.0(13)
C36 C35 C34 N4 -178.8(11)
N5 C35 C34 C33 177.1(10)
C36 C35 C34 C33 -1.7(17)
C238 C237 C244 C243 -1.9(19)
N19 C237 C244 C243 -176.3(12)
C238 C237 C244 C245 175.2(13)
N19 C237 C244 C245 0.8(19)
C62 C55 C56 C59 1.5(18)
N4 C55 C56 C59 -173.9(10)
C62 C55 C56 C57 -178.9(12)
N4 C55 C56 C57 5.7(18)
C58 C57 C56 C55 102.2(16)
C58 C57 C56 C59 -78.2(16)
C77 C84 C85 C86 -160.5(18)
C83 C84 C85 C86 23(3)
C52 C45 C46 C49 0.3(18)
N6 C45 C46 C49 -176.6(10)
C52 C45 C46 C47 -179.4(12)
N6 C45 C46 C47 3.7(17)
C244 C237 C238 C241 0.7(17)
N19 C237 C238 C241 174.6(10)
C244 C237 C238 C239 -177.8(11)
N19 C237 C238 C239 -3.9(16)
C242 C241 C238 C237 0.3(17)
C242 C241 C238 C239 178.8(11)
C61 C60 C59 C56 -5(2)
C55 C56 C59 C60 2.0(18)
C57 C56 C59 C60 -177.7(13)
N1 C13 C14 C15 176.7(13)
C18 C13 C14 C15 0(2)
N1 C13 C14 C14A -7.8(19)
C18 C13 C14 C14A 175.3(13)
C67 N11 C76 C70 4.0(18)
Fe3 N11 C76 C70 171.6(10)
C67 N11 C76 C75 177.5(11)
Fe3 N11 C76 C75 -14.9(14)
C69 C70 C76 N11 -6(2)
C71 C70 C76 N11 166.4(12)
C69 C70 C76 C75 -178.3(13)
C71 C70 C76 C75 -6(2)
N12 C75 C76 N11 -0.9(16)
C74 C75 C76 N11 -176.9(11)
N12 C75 C76 C70 172.1(13)
C74 C75 C76 C70 -4(2)
C38 C39 C40 C41 -78.0(15)
C219 C216 C215 C222 0.5(19)
C217 C216 C215 C222 -177.5(12)
C219 C216 C215 N24 -175.2(11)
C217 C216 C215 N24 6.8(19)
C221 C222 C215 C216 -3.0(18)
C223 C222 C215 C216 -179.1(12)
C221 C222 C215 N24 172.6(10)
C223 C222 C215 N24 -3.5(17)
C194 N24 C215 C216 -92.0(14)
Fe7 N24 C215 C216 87.3(12)
C194 N24 C215 C222 92.4(14)
Fe7 N24 C215 C222 -88.3(12)
C196 C197 C198 C204 0.0(14)
C196 C197 C198 C199 -174.8(9)
N23 C204 C198 C197 -4.0(14)
C203 C204 C198 C197 170.6(9)
N23 C204 C198 C199 170.7(9)
C203 C204 C198 C199 -14.8(15)
C200 C199 C198 C197 -112.0(10)
C200 C199 C198 C204 73.5(12)
C251 C248 C249 C250 87.4(14)
C247 C248 C249 C250 -92.1(13)
C52 C51 C50 C49 4.0(18)
C39 C40 C41 C42 19.4(19)
C51 C50 C49 C46 -3.5(19)
C45 C46 C49 C50 1.4(19)
C47 C46 C49 C50 -178.9(12)
C13 C14 C15 C16 -3(2)
C14A C14 C15 C16 -177.9(15)
C17 C16 C15 C14 3(3)
C49 C46 C47 C48 -31(2)
C45 C46 C47 C48 148.6(13)
C237 C238 C239 C240 -174.8(10)
C241 C238 C239 C240 6.7(15)
C221 C220 C219 C216 -1(2)
C215 C216 C219 C220 2(2)
C217 C216 C219 C220 179.7(14)
C35 C36 C37 C38 -4.8(18)
C44 C38 C37 C36 5.5(17)
C39 C38 C37 C36 -179.9(11)
C12 C11 C10 C9 34.1(14)
C8 C9 C10 C11 53.0(14)
C59 C60 C61 C62 5(2)
C55 C62 C61 C60 -1.3(19)
C63 C62 C61 C60 179.3(13)
C210 C211 C212 C205 1.6(16)
C210 C211 C212 C213 178.9(11)
C206 C205 C212 C211 0.5(16)
N22 C205 C212 C211 172.8(9)
C206 C205 C212 C213 -176.9(11)
N22 C205 C212 C213 -4.5(16)
C214 C213 C212 C211 22.0(17)
C214 C213 C212 C205 -160.8(12)
C40 C41 C42 C43 62.0(17)
N6 C43 C42 C41 120.3(14)
C44 C43 C42 C41 -62.8(15)
C76 C70 C69 C68 5(2)
C71 C70 C69 C68 -166.5(14)
C15 C14 C14A C14B 7(2)
C13 C14 C14A C14B -168.7(16)
C88 C87 C94 C93 -1.4(19)
N10 C87 C94 C93 177.7(11)
C88 C87 C94 C95 177.1(12)
N10 C87 C94 C95 -3.8(19)
C92 C93 C94 C87 1(2)
C92 C93 C94 C95 -177.6(14)
C219 C216 C217 C218 -39(3)
C215 C216 C217 C218 138.7(19)
C75 C74 C73 C72 90.6(17)
N22 C203 C202 C201 128.2(11)
C204 C203 C202 C201 -46.1(14)
C200 C201 C202 C203 87.6(12)
C70 C69 C68 C67 -3(2)
N11 C67 C68 C69 0.6(19)
C66 C67 C68 C69 172.2(12)
C232 C233 C234 C235 -66.4(15)
C77 C78 C79 C80 -112.3(18)
C81 C78 C79 C80 71(2)
C241 C242 C243 C244 -2(2)
C237 C244 C243 C242 2(2)
C245 C244 C243 C242 -174.6(14)
C69 C70 C71 C72 -122.8(17)
C76 C70 C71 C72 66(2)
C84 C83 C82 C81 -1(2)
C78 C81 C82 C83 -3(2)
C205 C206 C209 C210 4.7(18)
C207 C206 C209 C210 -178.8(11)
C211 C210 C209 C206 -2.6(18)
N8 Fe4 N7 C98 12.5(8)
N9 Fe4 N7 C98 46.5(10)
Cl8 Fe4 N7 C98 161.4(8)
Cl7 Fe4 N7 C98 -77.3(8)
N8 Fe4 N7 C119 -174.2(9)
N9 Fe4 N7 C119 -140.2(8)
Cl8 Fe4 N7 C119 -25.3(8)
Cl7 Fe4 N7 C119 96.0(8)
N9 Fe4 N8 C99 -172.4(9)
N7 Fe4 N8 C99 -14.5(8)
Cl8 Fe4 N8 C99 -94.3(9)
Cl7 Fe4 N8 C99 87.5(8)
N9 Fe4 N8 C108 21.6(8)
N7 Fe4 N8 C108 179.5(9)
Cl8 Fe4 N8 C108 99.8(9)
Cl7 Fe4 N8 C108 -78.4(8)
C98 N7 C119 C126 -99.3(13)
Fe4 N7 C119 C126 87.2(12)
C98 N7 C119 C120 86.3(14)
Fe4 N7 C119 C120 -87.2(12)
C120 C119 C126 C125 -0.6(19)
N7 C119 C126 C125 -174.6(10)
C120 C119 C126 C127 178.9(13)
N7 C119 C126 C127 5.0(18)
N8 Fe4 N9 C107 -20.1(8)
N7 Fe4 N9 C107 -54.1(10)
Cl8 Fe4 N9 C107 -169.2(8)
Cl7 Fe4 N9 C107 70.3(9)
N8 Fe4 N9 C109 166.6(9)
N7 Fe4 N9 C109 132.6(8)
Cl8 Fe4 N9 C109 17.4(9)
Cl7 Fe4 N9 C109 -103.0(8)
C119 N7 C98 C97 -3.5(18)
Fe4 N7 C98 C97 170.2(10)
C119 N7 C98 C99 177.8(9)
Fe4 N7 C98 C99 -8.5(12)
C108 N8 C99 C100 -3.8(16)
Fe4 N8 C99 C100 -169.7(8)
C108 N8 C99 C98 -179.0(9)
Fe4 N8 C99 C98 15.1(12)
N7 C98 C99 N8 -3.8(14)
C97 C98 C99 N8 177.5(11)
N7 C98 C99 C100 -178.7(10)
C97 C98 C99 C100 2.6(18)
C119 C126 C127 C128 110.7(19)
C125 C126 C127 C128 -70(2)
N8 C99 C100 C101 5.2(17)
C98 C99 C100 C101 179.9(11)
C99 N8 C108 C102 -0.7(17)
Fe4 N8 C108 C102 165.2(9)
C99 N8 C108 C107 174.5(9)
Fe4 N8 C108 C107 -19.6(12)
C101 C102 C108 N8 3.6(18)
C103 C102 C108 N8 -175.2(11)
C101 C102 C108 C107 -170.7(11)
C103 C102 C108 C107 10(2)
C116 C115 C114 C113 0(2)
C119 C126 C125 C124 3.5(19)
C127 C126 C125 C124 -176.0(13)
C109 N9 C107 C108 -170.0(10)
Fe4 N9 C107 C108 16.6(13)
C109 N9 C107 C106 -2.2(17)
Fe4 N9 C107 C106 -175.6(9)
N8 C108 C107 N9 1.0(14)
C102 C108 C107 N9 175.9(12)
N8 C108 C107 C106 -167.2(10)
C102 C108 C107 C106 7.7(18)
C105 C106 C107 N9 -122.9(13)
C105 C106 C107 C108 44.4(16)
C118 C117 C116 C109 -157.5(15)
C118 C117 C116 C115 25(3)
C114 C115 C116 C109 2(2)
C114 C115 C116 C117 -179.5(15)
C126 C119 C120 C123 0(2)
N7 C119 C120 C123 173.9(11)
C126 C119 C120 C121 177.1(13)
N7 C119 C120 C121 -9(2)
C124 C123 C120 C119 -2(2)
C124 C123 C120 C121 -179.4(14)
C113 C110 C109 C116 7.5(19)
C111 C110 C109 C116 -179.6(12)
C113 C110 C109 N9 -175.3(10)
C111 C110 C109 N9 -2.3(18)
C117 C116 C109 C110 175.6(14)
C115 C116 C109 C110 -6(2)
C117 C116 C109 N9 -1.8(19)
C115 C116 C109 N9 176.3(11)
C107 N9 C109 C110 -82.7(15)
Fe4 N9 C109 C110 90.2(12)
C107 N9 C109 C116 94.8(14)
Fe4 N9 C109 C116 -92.3(12)
C120 C123 C124 C125 5(2)
C126 C125 C124 C123 -6(2)
C115 C114 C113 C110 1(2)
C109 C110 C113 C114 -4.7(19)
C111 C110 C113 C114 -177.8(12)
C109 C110 C111 C112 162.5(13)
C113 C110 C111 C112 -24.6(18)
C108 C102 C103 C104 -65(2)
C101 C102 C103 C104 116.0(16)
N15 Fe5 N14 C131 175.7(9)
N13 Fe5 N14 C131 14.0(8)
Cl9 Fe5 N14 C131 95.8(9)
Cl10 Fe5 N14 C131 -85.2(8)
N15 Fe5 N14 C140 -16.3(7)
N13 Fe5 N14 C140 -178.0(8)
Cl9 Fe5 N14 C140 -96.2(8)
Cl10 Fe5 N14 C140 82.8(7)
C140 N14 C131 C132 -0.2(16)
Fe5 N14 C131 C132 167.6(9)
C140 N14 C131 C130 175.5(9)
Fe5 N14 C131 C130 -16.7(12)
C180 C173 N16 C171 -91.7(14)
C174 C173 N16 C171 91.6(13)
C180 C173 N16 Fe6 85.9(13)
C174 C173 N16 Fe6 -90.8(11)
N17 Fe6 N16 C171 8.9(7)
N18 Fe6 N16 C171 38.8(10)
Cl11 Fe6 N16 C171 158.2(7)
Cl12 Fe6 N16 C171 -79.3(7)
N17 Fe6 N16 C173 -168.7(8)
N18 Fe6 N16 C173 -138.8(8)
Cl11 Fe6 N16 C173 -19.4(8)
Cl12 Fe6 N16 C173 103.1(7)
C166 C172 N17 C163 6.1(14)
C171 C172 N17 C163 -175.5(9)
C166 C172 N17 Fe6 -164.6(7)
C171 C172 N17 Fe6 13.7(11)
N16 Fe6 N17 C172 -12.2(7)
N18 Fe6 N17 C172 -174.3(8)
Cl11 Fe6 N17 C172 -93.1(8)
Cl12 Fe6 N17 C172 85.5(8)
N16 Fe6 N17 C163 177.0(9)
N18 Fe6 N17 C163 14.9(8)
Cl11 Fe6 N17 C163 96.1(9)
Cl12 Fe6 N17 C163 -85.4(8)
C172 N17 C163 C164 -4.8(16)
Fe6 N17 C163 C164 165.9(9)
C172 N17 C163 C162 173.5(9)
Fe6 N17 C163 C162 -15.8(12)
N17 Fe6 N18 C162 -11.5(9)
N16 Fe6 N18 C162 -41.2(12)
Cl11 Fe6 N18 C162 -160.9(9)
Cl12 Fe6 N18 C162 76.1(9)
N17 Fe6 N18 C183 171.7(10)
N16 Fe6 N18 C183 142.0(9)
Cl11 Fe6 N18 C183 22.3(10)
Cl12 Fe6 N18 C183 -100.6(10)
N14 Fe5 N13 C130 -9.0(8)
N15 Fe5 N13 C130 -38.9(11)
Cl9 Fe5 N13 C130 -157.2(8)
Cl10 Fe5 N13 C130 79.3(8)
N14 Fe5 N13 C151 168.9(9)
N15 Fe5 N13 C151 138.9(9)
Cl9 Fe5 N13 C151 20.6(9)
Cl10 Fe5 N13 C151 -102.9(9)
C151 N13 C130 C129 4.8(19)
Fe5 N13 C130 C129 -177.4(10)
C151 N13 C130 C131 -174.5(10)
Fe5 N13 C130 C131 3.3(12)
N14 C131 C130 N13 8.2(14)
C132 C131 C130 N13 -176.2(11)
N14 C131 C130 C129 -171.2(11)
C132 C131 C130 C129 4.4(17)
N14 Fe5 N15 C139 11.8(7)
N13 Fe5 N15 C139 41.9(10)
Cl9 Fe5 N15 C139 160.1(7)
Cl10 Fe5 N15 C139 -76.3(7)
N14 Fe5 N15 C141 -169.0(9)
N13 Fe5 N15 C141 -138.8(8)
Cl9 Fe5 N15 C141 -20.6(9)
Cl10 Fe5 N15 C141 102.9(8)
C131 N14 C140 C134 3.2(15)
Fe5 N14 C140 C134 -164.5(7)
C131 N14 C140 C139 -174.1(9)
Fe5 N14 C140 C139 18.2(11)
C183 N18 C162 C161 2(2)
Fe6 N18 C162 C161 -175.0(11)
C183 N18 C162 C163 -176.1(10)
Fe6 N18 C162 C163 6.9(14)
C164 C163 C162 N18 -176.7(12)
N17 C163 C162 N18 5.1(14)
C164 C163 C162 C161 4.8(18)
N17 C163 C162 C161 -173.4(10)
C139 N15 C141 C148 -92.4(16)
Fe5 N15 C141 C148 88.3(15)
C139 N15 C141 C142 92.8(14)
Fe5 N15 C141 C142 -86.4(13)
C132 C133 C134 C140 3.4(17)
C132 C133 C134 C135 -175.1(11)
N14 C140 C134 C133 -4.7(15)
C139 C140 C134 C133 172.2(10)
N14 C140 C134 C135 173.9(10)
C139 C140 C134 C135 -9.2(16)
C134 C133 C132 C131 -0.6(17)
N14 C131 C132 C133 -1.2(17)
C130 C131 C132 C133 -176.4(10)
C168 C169 C170 C171 -53.2(16)
C183 C190 C189 C188 -3(2)
C191 C190 C189 C188 -180.0(13)
C133 C134 C135 C136 132.1(11)
C140 C134 C135 C136 -46.3(15)
C173 N16 C171 C172 173.1(9)
Fe6 N16 C171 C172 -4.6(11)
C173 N16 C171 C170 -0.7(15)
Fe6 N16 C171 C170 -178.5(8)
N17 C172 C171 N16 -5.5(12)
C166 C172 C171 N16 172.7(10)
N17 C172 C171 C170 169.0(9)
C166 C172 C171 C170 -12.8(15)
C169 C170 C171 N16 -114.2(13)
C169 C170 C171 C172 72.1(13)
C139 C138 C137 C136 -52.1(14)
C151 C152 C155 C156 -5(2)
C153 C152 C155 C156 -179.6(14)
C189 C190 C183 C184 2(2)
C191 C190 C183 C184 178.1(13)
C189 C190 C183 N18 -169.4(11)
C191 C190 C183 N18 7(2)
C162 N18 C183 C190 -89.3(15)
Fe6 N18 C183 C190 87.4(13)
C162 N18 C183 C184 98.9(14)
Fe6 N18 C183 C184 -84.4(13)
C174 C173 C180 C179 -0.4(19)
N16 C173 C180 C179 -177.0(11)
C174 C173 C180 C181 175.1(11)
N16 C173 C180 C181 -1.4(18)
C151 C158 C157 C156 -2(2)
C159 C158 C157 C156 -179.2(14)
C158 C157 C156 C155 0(2)
C152 C155 C156 C157 4(2)
C166 C165 C164 C163 1.3(17)
N17 C163 C164 C165 1.1(17)
C162 C163 C164 C165 -177.0(11)
C180 C173 C174 C177 0.3(17)
N16 C173 C174 C177 177.0(10)
C180 C173 C174 C175 -179.6(12)
N16 C173 C174 C175 -2.9(18)
C176 C175 C174 C173 110.1(13)
C176 C175 C174 C177 -69.8(14)
C179 C180 C181 C182 -62(2)
C173 C180 C181 C182 122.9(16)
C151 C158 C159 C160 123.0(17)
C157 C158 C159 C160 -60(2)
C183 C190 C191 C192 122.3(17)
C189 C190 C191 C192 -61.3(19)
C190 C183 C184 C187 3(2)
N18 C183 C184 C187 173.9(11)
C190 C183 C184 C185 -178.6(13)
N18 C183 C184 C185 -7.2(19)
C157 C158 C151 C152 1(2)
C159 C158 C151 C152 177.9(13)
C157 C158 C151 N13 -169.9(12)
C159 C158 C151 N13 7(2)
C155 C152 C151 C158 2(2)
C153 C152 C151 C158 176.8(14)
C155 C152 C151 N13 173.5(11)
C153 C152 C151 N13 -11.9(19)
C130 N13 C151 C158 -93.2(15)
Fe5 N13 C151 C158 89.1(13)
C130 N13 C151 C152 95.2(14)
Fe5 N13 C151 C152 -82.5(13)
C173 C180 C179 C178 -1(2)
C181 C180 C179 C178 -176.6(12)
C177 C178 C179 C180 3(2)
C142 C141 C148 C149 171.3(16)
N15 C141 C148 C149 -3(2)
C142 C141 C148 C147 -2(2)
N15 C141 C148 C147 -176.7(12)
C146 C147 C148 C149 -173.7(18)
C146 C147 C148 C141 -1(2)
C164 C165 C166 C172 0.0(17)
C164 C165 C166 C167 -172.0(12)
N17 C172 C166 C165 -3.7(15)
C171 C172 C166 C165 178.2(10)
N17 C172 C166 C167 168.2(11)
C171 C172 C166 C167 -9.9(17)
C168 C167 C166 C165 129.4(13)
C168 C167 C166 C172 -42.1(17)
C141 N15 C139 C140 174.5(9)
Fe5 N15 C139 C140 -6.2(11)
C141 N15 C139 C138 -1.2(15)
Fe5 N15 C139 C138 178.1(8)
N14 C140 C139 N15 -7.1(12)
C134 C140 C139 N15 175.7(10)
N14 C140 C139 C138 168.8(9)
C134 C140 C139 C138 -8.3(16)
C137 C138 C139 N15 -118.0(12)
C137 C138 C139 C140 66.6(13)
C166 C167 C168 C169 82.9(15)
C170 C169 C168 C167 -29.6(17)
C148 C147 C146 C145 3(3)
C190 C189 C188 C187 0(2)
C179 C178 C177 C174 -3.2(19)
C173 C174 C177 C178 1.5(18)
C175 C174 C177 C178 -178.6(12)
C187 C184 C185 C186 72(2)
C183 C184 C185 C186 -107.1(18)
C148 C141 C142 C145 4(2)
N15 C141 C142 C145 178.8(13)
C148 C141 C142 C143 177.4(15)
N15 C141 C142 C143 -8(2)
C144 C143 C142 C145 -78.3(18)
C144 C143 C142 C141 107.3(19)
C183 C184 C187 C188 -5(2)
C185 C184 C187 C188 175.7(13)
C189 C188 C187 C184 4(2)
C134 C135 C136 C137 85.8(13)
C138 C137 C136 C135 -29.9(14)
C141 C148 C149 C150 108(3)
C147 C148 C149 C150 -79(3)
C147 C146 C145 C142 -1(3)
C141 C142 C145 C146 -2(2)
C143 C142 C145 C146 -176.6(14)
C99 C100 C101 C102 -2.1(18)
C108 C102 C101 C100 -2.1(19)
C103 C102 C101 C100 176.7(12)
C209 C206 C207 C208 14(2)
C205 C206 C207 C208 -169.5(14)
C102 C103 C104 C105 48(2)
C230 C236 C235 C234 72.3(14)
C233 C234 C235 C236 -4.4(17)
C46 C45 C52 C51 0.1(17)
N6 C45 C52 C51 177.1(10)
C46 C45 C52 C53 177.9(11)
N6 C45 C52 C53 -5.2(17)
C50 C51 C52 C45 -2.3(17)
C50 C51 C52 C53 179.9(11)
C54 C53 C52 C45 140.8(14)
C54 C53 C52 C51 -41.5(18)
C70 C71 C72 C73 -56(2)
C74 C73 C72 C71 -33(2)
C107 C106 C105 C104 -83.2(15)
C103 C104 C105 C106 33(2)
C93 C92 C91 C88 -4(2)
C87 C88 C91 C92 3(2)
C89 C88 C91 C92 -179.2(14)
C61 C62 C63 C64 6(2)
C55 C62 C63 C64 -172.9(13)
C119 C120 C121 C122 -166.3(17)
C123 C120 C121 C122 11(2)
C87 C94 C95 C96 -177.1(15)
C93 C94 C95 C96 1(2)
C155 C152 C153 C154 15(3)
C151 C152 C153 C154 -159(2)
C243 C244 C245 C246 -26(3)
C237 C244 C245 C246 157.2(18)
